data_1576847
loop_
_publ_author_name
'Takayama, Orie'
'Toriumi, Naoyuki'
'Hanaoka, Kenjiro'
'Uchiyama, Masanobu'

_publ_section_title
;
 Near-infrared (NIR)-responsive activation of Ru-benziphthalocyanine
 complexes <i>via</i> singlet-triplet transition.
;
_journal_issue 19
_journal_name_full 'Chemical science'
_journal_page_first 9600
_journal_page_last 9608
_journal_paper_doi 10.1039/d5sc09646d
_journal_volume 17
_journal_year 2026
_chemical_formula_moiety '2(C88 H80 N7 O6 Ru), C H6 B11 Br6, C3 H6 O'
_chemical_formula_sum 'C180 H172 B11 Br6 N14 O13 Ru2'
_chemical_formula_weight 3539.82
_space_group_crystal_system monoclinic
_space_group_IT_number 14
_space_group_name_Hall '-P 2yn'
_space_group_name_H-M_alt 'P 1 21/n 1'
_atom_sites_solution_hydrogens geom
_atom_sites_solution_primary dual
_audit_creation_date 2025-05-16
_audit_creation_method
;
Olex2 1.5
(compiled 2024.01.12 svn.r2f8d729c for OlexSys, GUI svn.r6928)
;
_audit_update_record
;
2025-07-12 deposited with the CCDC.	2026-03-10 downloaded from the CCDC.
;
_cell_angle_alpha 90
_cell_angle_beta 96.697(2)
_cell_angle_gamma 90
_cell_formula_units_Z 4
_cell_length_a 14.5575(2)
_cell_length_b 37.1162(5)
_cell_length_c 35.7361(5)
_cell_measurement_reflns_used 59421
_cell_measurement_temperature 123.15
_cell_measurement_theta_max 63.6070
_cell_measurement_theta_min 2.3860
_cell_volume 19177.1(5)
_computing_cell_refinement 'CrysAlisPro 1.171.43.143a (Rigaku OD, 2024)'
_computing_data_collection 'CrysAlisPro system (CCD 43.143a 64-bit (release 25-10-2024))'
_computing_data_reduction 'CrysAlisPro 1.171.43.143a (Rigaku OD, 2024)'
_computing_molecular_graphics 'Olex2 1.5 (Dolomanov et al., 2009)'
_computing_publication_material 'Olex2 1.5 (Dolomanov et al., 2009)'
_computing_structure_refinement 'SHELXL 2019/3 (Sheldrick, 2015)'
_computing_structure_solution 'SHELXT 2014/5 (Sheldrick, 2014)'
_diffrn_ambient_temperature 123.15
_diffrn_detector 'Hybrid Pixel Array Detector'
_diffrn_detector_area_resol_mean 10.0000
_diffrn_detector_type HyPix
_diffrn_measured_fraction_theta_full 0.951
_diffrn_measured_fraction_theta_max 0.951
_diffrn_measurement_details
;
List of Runs (angles in degrees, time in seconds):

  # Type    Start    End  Width  t~exp~   \w     \q     \k     \f   Frames
#--------------------------------------------------------------------------
  1  \w     70.00 149.00   0.50   20.00    --   78.67 130.00-146.00  158
  2  \w     63.00 151.00   0.50   20.00    --   78.67 141.00  26.00  176
  3  \w     16.00 115.00   0.50   20.00    --   78.67-130.00 140.00  198
  4  \w   -153.00 -63.00   0.50   20.00    --  -80.23-141.00 -31.00  180
  5  \w   -151.00 -70.00   0.50   20.00    --  -80.23-130.00 140.00  162
  6  \w   -115.00 -16.00   0.50   20.00    --  -80.23 130.00-146.00  198
  7  \w    -23.00  32.00   0.50   10.00    --   -0.78 -99.00 -30.00  110
  8  \w    -23.00  32.00   0.50   10.00    --   -0.78 -99.00  30.00  110
  9  \w    -14.00  72.00   0.50   10.00    --   -0.78  38.00 -90.00  172
 10  \w    -14.00  72.00   0.50   10.00    --   -0.78  38.00 -90.00  172
 11  \w    -23.00  32.00   0.50   10.00    --   -0.78 -99.00-150.00  110
 12  \w      6.00  94.00   0.50   20.00    --   78.67 -57.00 120.00  176
 13  \w     66.00 152.00   0.50   20.00    --   78.67  38.00 150.00  172
 14  \w     64.00 151.00   0.50   20.00    --   78.67  57.00-150.00  174
 15  \w      6.00  92.00   0.50   20.00    --   78.67 -38.00 120.00  172
 16  \w      6.00 101.00   0.50   20.00    --   78.67 -77.00 -90.00  190
 17  \w   -151.00 -86.00   0.50   20.00    --  -80.23 -99.00-120.00  130
 18  \w    -13.00  75.00   0.50   10.00    --   -0.78  19.00  60.00  176
 19  \w    -16.00  72.00   0.50   10.00    --   -0.78  57.00 150.00  176
 20  \w    -23.00  32.00   0.50   10.00    --   -0.78 -99.00  90.00  110
 21  \w     56.00 151.00   0.50   20.00    --   78.67  77.00 -90.00  190
 22  \w     56.00 151.00   0.50   20.00    --   78.67  77.00  60.00  190
 23  \w     56.00 112.00   0.50   20.00    --   78.67  77.00 150.00  112
 24  \w   -153.00 -67.00   0.50   20.00    --  -80.23 -38.00   0.00  172
 25  \w      0.00  25.00   0.50   10.00    --   -0.78  77.00-180.00   50
 26  \w    -77.00 -51.00   0.50   20.00    --  -80.23  57.00-150.00   52
 27  \w    -14.00  72.00   0.50   10.00    --   -0.78  38.00-150.00  172
 28  \w    -72.00  22.00   0.50   10.00    --   -0.78 -77.00-180.00  188
 29  \w    -72.00  22.00   0.50   10.00    --   -0.78 -77.00-120.00  188
 30  \w    -74.00  12.00   0.50   10.00    --   -0.78 -38.00 -60.00  172
 31  \w    -14.00  72.00   0.50   10.00    --   -0.78  38.00-120.00  172
 32  \w    -75.00  12.00   0.50   10.00    --   -0.78 -19.00   0.00  174
 33  \w    -23.00  72.00   0.50   10.00    --   -0.78  77.00-120.00  190
 34  \w     56.00 151.00   0.50   20.00    --   78.67  77.00 -30.00  190
 35  \w     56.00 151.00   0.50   20.00    --   78.67  77.00  30.00  190
 36  \w      6.00  94.00   0.50   20.00    --   78.67 -57.00 -30.00  176
 37  \w     56.00 151.00   0.50   20.00    --   78.67  77.00  90.00  190
 38  \w     64.00 151.00   0.50   20.00    --   78.67  57.00-120.00  174
 39  \w     56.00 151.00   0.50   20.00    --   78.67  77.00 -60.00  190
 40  \w     56.00 151.00   0.50   20.00    --   78.67  77.00-120.00  190
 41  \w     56.00 151.00   0.50   20.00    --   78.67  77.00-180.00  190
 42  \w     56.00 151.00   0.50   20.00    --   78.67  77.00 120.00  190
 43  \w      6.00 101.00   0.50   20.00    --   78.67 -77.00 -30.00  190
 44  \w     56.00 151.00   0.50   20.00    --   78.67  77.00-150.00  190
 45  \w     56.00 151.00   0.50   20.00    --   78.67  77.00   0.00  190
 46  \w   -153.00 -57.00   0.50   20.00    --  -80.23 -77.00 -30.00  192
 47  \w   -112.00 -13.00   0.50   20.00    --  -80.23 125.00-180.00  198
 48  \w    -74.00  12.00   0.50   10.00    --   -0.78 -38.00-120.00  172
 49  \w    -75.00  12.00   0.50   10.00    --   -0.78 -19.00  90.00  174
 50  \w    -14.00  72.00   0.50   10.00    --   -0.78  38.00 -30.00  172
 51  \w    -75.00  12.00   0.50   10.00    --   -0.78 -19.00-180.00  174
 52  \w    -23.00  32.00   0.50   10.00    --   -0.78 -99.00 -90.00  110
 53  \w    -16.00  72.00   0.50   10.00    --   -0.78  57.00   0.00  176
 54  \w    -14.00  72.00   0.50   10.00    --   -0.78  38.00  60.00  172
 55  \w      8.00 106.00   0.50   20.00    --   78.67 -99.00  90.00  196
 56  \w     66.00 152.00   0.50   20.00    --   78.67  38.00  90.00  172
 57  \w     66.00 152.00   0.50   20.00    --   78.67  38.00-180.00  172
 58  \w   -153.00 -57.00   0.50   20.00    --  -80.23 -77.00-150.00  192
 59  \w   -153.00 -57.00   0.50   20.00    --  -80.23 -77.00  30.00  192
 60  \w   -153.00 -57.00   0.50   20.00    --  -80.23 -77.00 150.00  192
 61  \w   -153.00 -57.00   0.50   20.00    --  -80.23 -77.00 120.00  192
 62  \w   -153.00 -57.00   0.50   20.00    --  -80.23 -77.00  90.00  192
 63  \w   -153.00 -57.00   0.50   20.00    --  -80.23 -77.00 -60.00  192
 64  \w   -153.00 -57.00   0.50   20.00    --  -80.23 -77.00 -90.00  192
 65  \w   -153.00 -57.00   0.50   20.00    --  -80.23 -77.00   0.00  192
 66  \w   -153.00 -57.00   0.50   20.00    --  -80.23 -77.00  60.00  192
 67  \w   -153.00 -65.00   0.50   20.00    --  -80.23 -57.00 150.00  176
 68  \w   -153.00 -57.00   0.50   20.00    --  -80.23 -77.00-120.00  192
 69  \w    -72.00  14.00   0.50   10.00    --   -0.78 -57.00-120.00  172
 70  \w    -74.00  12.00   0.50   10.00    --   -0.78 -38.00  60.00  172
 71  \w    -72.00  14.00   0.50   10.00    --   -0.78 -57.00   0.00  172
 72  \w    -73.00  71.00   0.50   10.00    --   -0.78   0.00-180.00  288
 73  \w    -16.00  72.00   0.50   10.00    --   -0.78  57.00 -90.00  176
 74  \w    -73.00  71.00   0.50   10.00    --   -0.78   0.00-150.00  288
 75  \w    -75.00  12.00   0.50   10.00    --   -0.78 -19.00 -60.00  174
 76  \w     66.00 113.00   0.50   20.00    --   78.67  38.00-150.00   94
 77  \w     64.00 151.00   0.50   20.00    --   78.67  57.00  30.00  174
 78  \w     66.00 152.00   0.50   20.00    --   78.67  38.00 -30.00  172
 79  \w     66.00 152.00   0.50   20.00    --   78.67  38.00 120.00  172
 80  \w     66.00 152.00   0.50   20.00    --   78.67  38.00  30.00  172
 81  \w   -153.00 -57.00   0.50   20.00    --  -80.23 -77.00-180.00  192
;
_diffrn_measurement_device 'four-circle diffractometer'
_diffrn_measurement_device_type 'XtaLAB Synergy, Single source at home/near, HyPix'
_diffrn_measurement_method '\w scans'
_diffrn_orient_matrix_type 'CrysAlisPro convention (1999,Acta A55,543-557)'
_diffrn_orient_matrix_UB_11 0.0069860000
_diffrn_orient_matrix_UB_12 -0.0414243000
_diffrn_orient_matrix_UB_13 0.0001595000
_diffrn_orient_matrix_UB_21 0.0897041000
_diffrn_orient_matrix_UB_22 0.0022130000
_diffrn_orient_matrix_UB_23 0.0274080000
_diffrn_orient_matrix_UB_31 -0.0570833000
_diffrn_orient_matrix_UB_32 -0.0015952000
_diffrn_orient_matrix_UB_33 0.0336438000
_diffrn_radiation_monochromator mirror
_diffrn_radiation_probe x-ray
_diffrn_radiation_type 'Cu K\a'
_diffrn_radiation_wavelength 1.54184
_diffrn_reflns_av_R_equivalents 0.1905
_diffrn_reflns_av_unetI/netI 0.0875
_diffrn_reflns_Laue_measured_fraction_full 0.951
_diffrn_reflns_Laue_measured_fraction_max 0.951
_diffrn_reflns_limit_h_max 16
_diffrn_reflns_limit_h_min -16
_diffrn_reflns_limit_k_max 43
_diffrn_reflns_limit_k_min -43
_diffrn_reflns_limit_l_max 41
_diffrn_reflns_limit_l_min -41
_diffrn_reflns_number 390350
_diffrn_reflns_point_group_measured_fraction_full 0.951
_diffrn_reflns_point_group_measured_fraction_max 0.951
_diffrn_reflns_theta_full 63.687
_diffrn_reflns_theta_max 63.687
_diffrn_reflns_theta_min 2.381
_diffrn_source 'micro-focus sealed X-ray tube'
_diffrn_source_type 'PhotonJet (Cu) X-ray Source'
_exptl_absorpt_coefficient_mu 3.190
_exptl_absorpt_correction_T_max 0.333
_exptl_absorpt_correction_T_min 0.029
_exptl_absorpt_correction_type gaussian
_exptl_absorpt_process_details
;
CrysAlisPro 1.171.43.143a (Rigaku Oxford Diffraction, 2024)
Numerical absorption correction based on gaussian integration over
a multifaceted crystal model
Empirical absorption correction using spherical harmonics,
implemented in SCALE3 ABSPACK scaling algorithm.
;
_exptl_crystal_colour red
_exptl_crystal_colour_primary red
_exptl_crystal_density_diffrn 1.226
_exptl_crystal_description plate
_exptl_crystal_F_000 7228
_exptl_crystal_size_max 0.161
_exptl_crystal_size_mid 0.084
_exptl_crystal_size_min 0.051
_refine_diff_density_max 2.001
_refine_diff_density_min -0.913
_refine_diff_density_rms 0.159
_refine_ls_extinction_method none
_refine_ls_goodness_of_fit_ref 1.227
_refine_ls_hydrogen_treatment constr
_refine_ls_matrix_type full
_refine_ls_number_parameters 2068
_refine_ls_number_reflns 30003
_refine_ls_number_restraints 1034
_refine_ls_restrained_S_all 1.210
_refine_ls_R_factor_all 0.1896
_refine_ls_R_factor_gt 0.1236
_refine_ls_shift/su_max 0.003
_refine_ls_shift/su_mean 0.000
_refine_ls_structure_factor_coef Fsqd
_refine_ls_weighting_details 'w=1/[\s^2^(Fo^2^)+(0.2000P)^2^] where P=(Fo^2^+2Fc^2^)/3'
_refine_ls_weighting_scheme calc
_refine_ls_wR_factor_gt 0.3336
_refine_ls_wR_factor_ref 0.3833
_reflns_Friedel_coverage 0.000
_reflns_number_gt 15878
_reflns_number_total 30003
_reflns_threshold_expression 'I > 2\s(I)'
_cod_data_source_file d5sc09646d2.cif
_cod_data_source_block takayama-rubpc-acetone-tbuph2_auto
_cod_depositor_comments 'Adding full bibliography for 1576846--1576847.cif.'
_cod_database_code 1576847
_shelx_shelxl_version_number 2019/3
_chemical_oxdiff_formula CHBBrRuNO
_shelx_space_group_comment
;
The symmetry employed for this shelxl refinement is uniquely defined
by the following loop, which should always be used as a source of
symmetry information in preference to the above space-group names.
They are only intended as comments.
;
_olex2_refinement_description
;
1. Fixed Uiso
 At 1.2 times of:
  All B(H) groups, All C(H) groups, All N(H) groups
 At 1.5 times of:
  All C(H,H,H) groups
2. Restrained distances
 C049-C04W \\sim C0-C2
 with sigma of 0.02
 C049-C045 \\sim C0-C4
 with sigma of 0.02
 C049-C12 \\sim C0-C12A
 with sigma of 0.02
 C04W-C03R \\sim C2-C3
 with sigma of 0.02
 C04W-C22 \\sim C2-C22A
 with sigma of 0.02
 C03R-C04H \\sim C3-C1
 with sigma of 0.02
 C03R-C06Y \\sim C3-C06Z
 with sigma of 0.02
 C04H-C045 \\sim C1-C4
 with sigma of 0.02
 C04H-C06K \\sim C1-C06L
 with sigma of 0.02
 C045-C06N \\sim C4-C06O
 with sigma of 0.02
 Ru01-C049 \\sim Ru01-C0
 with sigma of 0.04
 Ru01-C04W \\sim Ru01-C2
 with sigma of 0.04
 Ru01-C03R \\sim Ru01-C3
 with sigma of 0.04
 Ru01-C04H \\sim Ru01-C1
 with sigma of 0.04
 Ru01-C045 \\sim Ru01-C4
 with sigma of 0.04
 Ru01-C12 \\sim Ru01-C12A
 with sigma of 0.04
 Ru01-C22 \\sim Ru01-C22A
 with sigma of 0.04
 Ru01-C06Y \\sim Ru01-C06Z
 with sigma of 0.04
 Ru01-C06K \\sim Ru01-C06L
 with sigma of 0.04
 Ru01-C06N \\sim Ru01-C06O
 with sigma of 0.04
 C049-C03R \\sim C0-C3
 with sigma of 0.04
 C049-C04H \\sim C0-C1
 with sigma of 0.04
 C049-C22 \\sim C0-C22A
 with sigma of 0.04
 C049-C06N \\sim C0-C06O
 with sigma of 0.04
 C04W-C04H \\sim C2-C1
 with sigma of 0.04
 C04W-C045 \\sim C2-C4
 with sigma of 0.04
 C04W-C12 \\sim C2-C12A
 with sigma of 0.04
 C04W-C06Y \\sim C2-C06Z
 with sigma of 0.04
 C03R-C045 \\sim C3-C4
 with sigma of 0.04
 C03R-C22 \\sim C3-C22A
 with sigma of 0.04
 C03R-C06K \\sim C3-C06L
 with sigma of 0.04
 C04H-C06Y \\sim C1-C06Z
 with sigma of 0.04
 C04H-C06N \\sim C1-C06O
 with sigma of 0.04
 C045-C12 \\sim C4-C12A
 with sigma of 0.04
 C045-C06K \\sim C4-C06L
 with sigma of 0.04
3. Uiso/Uaniso restraints and constraints
C2 \\sim C049 \\sim C0 \\sim C045 \\sim C4 \\sim C04H \\sim C1 \\sim C03R \\sim
C3 \\sim C04W \\sim C12 \\sim C12A \\sim C06N \\sim C06O \\sim C06K \\sim C06L
\\sim C06Y \\sim C06Z \\sim C22 \\sim C22A: within 1.7A with sigma of 0.04 and
sigma for terminal atoms of 0.08 within 1.7A
C05E \\sim C05Q \\sim C064 \\sim C063 \\sim C03Q \\sim C04K: within 1.7A with
sigma of 0.04 and sigma for terminal atoms of 0.08 within 1.7A
C04R \\sim C05V \\sim C066 \\sim C05S \\sim C04B \\sim C03Y: within 1.7A with
sigma of 0.04 and sigma for terminal atoms of 0.08 within 1.7A
C04P \\sim C05B \\sim C04A \\sim C04I \\sim C042 \\sim C05K: within 1.7A with
sigma of 0.04 and sigma for terminal atoms of 0.08 within 1.7A
C058 \\sim C04L \\sim C05N \\sim C051 \\sim C034 \\sim C056: within 1.7A with
sigma of 0.04 and sigma for terminal atoms of 0.08 within 1.7A
C05S \\sim C04B \\sim C03Y \\sim C04R \\sim C05V \\sim C066: within 1.7A with
sigma of 0.04 and sigma for terminal atoms of 0.08 within 1.7A
4. Rigid body (RIGU) restrains
 C05A, B35, B05H, B05L, B059, B052, B032, B062, B05W, B05P, B060, B04O
 with sigma for 1-2 distances of 0.004 and sigma for 1-3 distances of 0.004
 C2, C049, C0, C045, C4, C04H, C1, C03R, C3, C04W, C22A, C12, C12A, C06N, C06O,
  C06K, C06L, C06Y, C06Z, C22
 with sigma for 1-2 distances of 0.004 and sigma for 1-3 distances of 0.004
 C033, C03H, C03I, C036, C038, C03U
 with sigma for 1-2 distances of 0.004 and sigma for 1-3 distances of 0.004
 C04N, C055, C046, C02E, C02S, C041
 with sigma for 1-2 distances of 0.004 and sigma for 1-3 distances of 0.004
 C05M, C06D, C04F, C035, C044, C05T
 with sigma for 1-2 distances of 0.004 and sigma for 1-3 distances of 0.004
 C03M, C05X, C03J, C03L, C03F, C04M, C04U, C03K, C05O, C05Y
 with sigma for 1-2 distances of 0.004 and sigma for 1-3 distances of 0.004
 C06A, C04R, C03Y, C04B, C06I, C05S, C066, C05V
 with sigma for 1-2 distances of 0.004 and sigma for 1-3 distances of 0.004
 C05U, C056, C058, C04L, C05N, C051, C06Q, C034
 with sigma for 1-2 distances of 0.004 and sigma for 1-3 distances of 0.004
5. Others
 Sof(C0)=Sof(C2)=Sof(C3)=Sof(C1)=Sof(C4)=Sof(C12A)=Sof(H12D)=Sof(H12E)=
 Sof(H12F)=Sof(C22A)=Sof(H22D)=Sof(H22E)=Sof(H22F)=Sof(C06Z)=Sof(H06Z)=Sof(HY)=
 Sof(HZ)=Sof(C06L)=Sof(H06)=Sof(H13)=Sof(H14)=Sof(C06O)=Sof(H1)=Sof(H15)=
 Sof(H16)=1-FVAR(1)
 Sof(C049)=Sof(C04W)=Sof(C03R)=Sof(C04H)=Sof(C045)=Sof(C12)=Sof(H12A)=
 Sof(H12B)=Sof(H12C)=Sof(C22)=Sof(H22A)=Sof(H22B)=Sof(H22C)=Sof(C06Y)=Sof(H06A)=
 Sof(H06B)=Sof(H06C)=Sof(C06K)=Sof(H06D)=Sof(H06E)=Sof(H06F)=Sof(C06N)=
 Sof(H06G)=Sof(H06H)=Sof(H06I)=FVAR(1)
6.a :
 C049(C04W,C03R,C04H,C045,C12,C22,C06Y,C06K,C06N), C0(C2,C3,C1,C4,C12A,C22A,
 C06Z,C06L,C06O)
6.b Me refined with riding coordinates:
 C06Y(H06A,H06B,H06C), C06N(H06G,H06H,H06I), C05U(H2,HI,HJ), C06Z(H06Z,HY,HZ),
 C06O(H1,H15,H16)
6.c Aromatic/amide H refined with riding coordinates:
 N00M(H00M), N00U(H00U), C01F(H01F), C01G(H01G), C01U(H01U), C01V(H01V),
 C01Y(H01Y), C01Z(H01Z), C025(H025), C027(H027), C02A(H02A), C02D(H02D),
 C02G(H02G), C02I(H02I), C02L(H02L), C02M(H02M), C02O(H02O), C02Q(H02Q),
 C02R(H02R), C02W(H02W), C02Y(H02Y), C02Z(H02Z), C036(H036), C038(H038),
 C03B(H03B), C03C(H03C), C03D(H03D), C03H(H03H), C03T(H03T), C03Z(H03Z),
 C040(H040), C041(H041), C047(H047), C048(H048), C04D(H04Q), C04G(H04R),
 C04N(H04N), C04P(H04S), C05K(H05L), C05B(H05N), C05S(H05S), C066(H066),
 C05V(H05V), C04X(H04X), C050(H050), C053(H053), C055(H055), C057(H057),
 C058(H058), C05N(H05U), C04L(H04), C05E(H05E), C05Q(H05Q), C064(H064),
 C05I(H05I), C05M(H05M), C05T(H05T), C06D(H06V)
6.d Fitted hexagon refined as free rotating group:
 C04P(C05K,C042,C04I,C04A,C05B), C04R(C03Y,C04B,C05S,C066,C05V), C058(C056,
 C034,C051,C05N,C04L), C05E(C05Q,C064,C063,C03Q,C04K)
6.e Idealised Me refined as rotating group:
 C03K(H03A,H03E,H03F), C03O(H03G,H03I,H03J), C12(H12A,H12B,H12C), C22(H22A,
 H22B,H22C), C06K(H06D,H06E,H06F), C04C(H04M,H04O,H04P), C04J(H04A,H04B,H04C),
 C04Q(H04T,H04U,H04V), C04T(H04D,H04E,H04F), C04U(H04W,H04Y,H), C04V(H04G,H04H,
 H04I), C04Y(H04Z,HA,HB), C04Z(H04J,H04K,H04L), C054(H05O,H05P,H05R), C05C(H05W,
 H05X,H05Y), C05D(H05Z,HC,HD), C05F(H05A,H05B,H05C), C05G(H05D,H05F,H05G),
 C05J(H05H,H05J,H05K), C05O(H05,HE,HF), C05R(H11,HG,HH), C05X(H3,HK,HL),
 C05Y(H4,HM,HN), C061(H06J,H06K,H06L), C065(H5,HO,HP), C067(H06M,H06N,H06O),
 C068(H12,HQ,HR), C069(H06P,H06Q,H06R), C06A(H6,HS,HT), C06C(H06S,H06T,H06U),
 C06I(H7,HU,HV), C06M(H06W,H06X,H06Y), C06Q(H8,HW,HX), C12A(H12D,H12E,H12F),
 C22A(H22D,H22E,H22F), C06L(H06,H13,H14)
6.f Boron cage BH refined with riding coordinates:
 B032(H032), B052(H052), C05A(H9), B05H(H10), B060(H060), B35(H35)
;
_smtbx_masks_void_probe_radius 1.2
_smtbx_masks_void_truncation_radius 1.2
_olex2_submission_special_instructions 'No special instructions were received'
_oxdiff_exptl_absorpt_empirical_details
;
Empirical correction (ABSPACK) includes:
- Absorption correction using spherical harmonics
- Frame scaling
;
_oxdiff_exptl_absorpt_empirical_full_max 6.322
_oxdiff_exptl_absorpt_empirical_full_min 0.314

loop_
_space_group_symop_operation_xyz
'x, y, z'
'-x+1/2, y+1/2, -z+1/2'
'-x, -y, -z'
'x-1/2, -y-1/2, z-1/2'

loop_
_atom_site_label
_atom_site_type_symbol
_atom_site_fract_x
_atom_site_fract_y
_atom_site_fract_z
_atom_site_U_iso_or_equiv
_atom_site_adp_type
_atom_site_occupancy
_atom_site_site_symmetry_order
_atom_site_calc_flag
_atom_site_refinement_flags_posn
_atom_site_refinement_flags_adp
_atom_site_refinement_flags_occupancy
_atom_site_disorder_assembly
_atom_site_disorder_group
Ru01 Ru 0.40823(7) 0.85628(3) 0.15156(3) 0.0643(3) Uani 1 1 d D . . . .
Ru02 Ru 0.21299(7) 0.67242(2) 0.34837(3) 0.0683(3) Uani 1 1 d . . . . .
Br03 Br 1.01343(11) 0.78666(5) 0.30816(5) 0.0954(5) Uani 1 1 d . . . . .
Br04 Br 0.99746(11) 0.87466(5) 0.36180(5) 0.0998(5) Uani 1 1 d . . . . .
Br05 Br 0.95553(15) 0.87530(6) 0.25636(6) 0.1154(6) Uani 1 1 d . . . . .
Br06 Br 0.89339(17) 0.78835(6) 0.39994(6) 0.1222(7) Uani 1 1 d . . . . .
Br07 Br 0.78562(15) 0.73366(6) 0.31394(8) 0.1400(8) Uani 1 1 d . . . . .
Br08 Br 0.82588(18) 0.78789(7) 0.22388(7) 0.1414(8) Uani 1 1 d . . . . .
O00H O 0.1400(6) 0.78056(19) 0.5308(2) 0.063(2) Uani 1 1 d . . . . .
N00I N 0.1956(6) 0.8392(2) 0.2471(2) 0.053(2) Uani 1 1 d . . . . .
O00J O 0.5601(6) 0.8040(2) 0.4902(2) 0.075(2) Uani 1 1 d . . . . .
O00K O 0.1234(6) 0.8493(2) 0.5198(2) 0.068(2) Uani 1 1 d . . . . .
N00L N 0.2641(6) 0.7992(2) 0.3783(2) 0.053(2) Uani 1 1 d . . . . .
N00M N 0.2287(6) 0.8406(2) 0.3150(2) 0.053(2) Uani 1 1 d . . . . .
H00M H 0.233729 0.817332 0.319716 0.064 Uiso 1 1 calc R U . . .
N00N N 0.4380(6) 0.8787(2) 0.2868(3) 0.059(2) Uani 1 1 d . . . . .
O00O O 0.1714(7) 0.9863(2) 0.2476(2) 0.079(3) Uani 1 1 d . . . . .
N00P N 0.4238(6) 0.7762(2) 0.2569(2) 0.053(2) Uani 1 1 d . . . . .
N00Q N 0.2392(6) 0.8633(2) 0.3785(3) 0.053(2) Uani 1 1 d . . . . .
O00R O 0.5642(7) 0.7376(2) 0.4708(2) 0.086(3) Uani 1 1 d . . . . .
O00T O 0.1820(7) 0.9994(2) 0.3182(2) 0.074(2) Uani 1 1 d . . . . .
N00U N 0.4576(5) 0.8120(2) 0.3254(2) 0.050(2) Uani 1 1 d . . . . .
H00U H 0.443835 0.818415 0.301695 0.060 Uiso 1 1 calc R U . . .
N00V N 0.4751(6) 0.8703(2) 0.3545(2) 0.056(2) Uani 1 1 d . . . . .
N00W N 0.4739(6) 0.7479(2) 0.3170(2) 0.056(2) Uani 1 1 d . . . . .
N00X N 0.2775(7) 0.7382(2) 0.4036(2) 0.056(2) Uani 1 1 d . . . . .
O00Y O 0.6866(7) 1.0075(2) 0.2884(3) 0.085(3) Uani 1 1 d . . . . .
N00Z N 0.2027(7) 0.7139(3) 0.2673(3) 0.065(3) Uani 1 1 d . . . . .
N010 N 0.2158(6) 0.7783(2) 0.2701(2) 0.053(2) Uani 1 1 d . . . . .
N011 N 0.4336(6) 0.9074(2) 0.2256(2) 0.056(2) Uani 1 1 d . . . . .
C012 C 0.4887(8) 0.8138(3) 0.3884(3) 0.058(3) Uani 1 1 d . . . . .
C013 C 0.2414(7) 0.8290(3) 0.3945(3) 0.056(3) Uani 1 1 d . . . . .
N014 N 0.3747(7) 0.7796(3) 0.1893(3) 0.062(2) Uani 1 1 d . . . . .
C015 C 0.2151(7) 0.8550(3) 0.2800(3) 0.052(3) Uani 1 1 d . . . . .
O016 O 0.6983(7) 0.9895(3) 0.3584(3) 0.096(3) Uani 1 1 d . . . . .
O018 O -0.0193(6) 0.7932(3) 0.1224(2) 0.087(3) Uani 1 1 d . . . . .
O019 O 0.4850(8) 0.6384(2) 0.1751(3) 0.098(3) Uani 1 1 d . . . . .
O01A O -0.0205(8) 0.7244(3) 0.1333(3) 0.103(3) Uani 1 1 d . . . . .
C01B C 0.1845(8) 0.8033(3) 0.2459(3) 0.056(3) Uani 1 1 d . . . . .
C01C C 0.4902(7) 0.7792(3) 0.3783(3) 0.055(3) Uani 1 1 d . . . . .
C01D C 0.4682(7) 0.8358(3) 0.3547(3) 0.047(3) Uani 1 1 d . . . . .
C01E C 0.1289(8) 0.7874(3) 0.2121(3) 0.060(3) Uani 1 1 d . . . . .
C01F C 0.2439(8) 0.7297(3) 0.3346(3) 0.055(3) Uani 1 1 d . . . . .
H01F H 0.203504 0.749849 0.331994 0.066 Uiso 1 1 calc R U . . .
C01G C 0.3092(8) 0.8901(3) 0.1776(3) 0.060(3) Uani 1 1 d . . . . .
H01G H 0.294324 0.914781 0.173181 0.072 Uiso 1 1 calc R U . . .
C01H C 0.2313(7) 0.7878(3) 0.4404(3) 0.051(3) Uani 1 1 d . . . . .
C01I C 0.1701(8) 0.7941(3) 0.4975(3) 0.060(3) Uani 1 1 d . . . . .
C01J C 0.2941(8) 0.7209(3) 0.3709(3) 0.058(3) Uani 1 1 d . . . . .
C01K C 0.3822(8) 0.8802(3) 0.2070(3) 0.057(3) Uani 1 1 d . . . . .
C01L C 0.1894(9) 0.9562(3) 0.2706(3) 0.068(3) Uani 1 1 d . . . . .
C01M C 0.4709(8) 0.7772(3) 0.3370(3) 0.054(3) Uani 1 1 d . . . . .
C01N C 0.1309(8) 0.7515(3) 0.2170(3) 0.059(3) Uani 1 1 d . . . . .
C01O C 0.2339(7) 0.8673(3) 0.3429(3) 0.047(2) Uani 1 1 d . . . . .
C01P C 0.2124(7) 0.8945(3) 0.2844(3) 0.052(3) Uani 1 1 d . . . . .
C01Q C 0.4759(8) 0.8892(3) 0.3204(3) 0.061(3) Uani 1 1 d . . . . .
O01R O 0.5306(9) 0.6217(2) 0.2435(3) 0.107(4) Uani 1 1 d . . . . .
C01S C 0.2607(8) 0.7709(3) 0.4057(3) 0.056(3) Uani 1 1 d . . . . .
C01T C 0.2559(9) 0.7079(3) 0.3034(3) 0.061(3) Uani 1 1 d . . . . .
C01U C 0.2625(8) 0.8645(3) 0.1565(3) 0.063(3) Uani 1 1 d . . . . .
H01U H 0.215280 0.871699 0.137349 0.076 Uiso 1 1 calc R U . . .
C01V C 0.5092(8) 0.8249(3) 0.4256(3) 0.054(3) Uani 1 1 d . . . . .
H01V H 0.505840 0.849532 0.432761 0.065 Uiso 1 1 calc R U . . .
C01W C 0.1846(8) 0.7452(3) 0.2539(3) 0.065(3) Uani 1 1 d . . . . .
C01X C 0.2215(8) 0.8242(3) 0.4337(3) 0.060(3) Uani 1 1 d . . . . .
C01Y C 0.3619(10) 0.6683(3) 0.3425(3) 0.069(3) Uani 1 1 d . . . . .
H01Y H 0.403137 0.648376 0.344833 0.083 Uiso 1 1 calc R U . . .
C01Z C 0.4023(8) 0.8426(3) 0.2119(3) 0.056(3) Uani 1 1 d . . . . .
H01Z H 0.450358 0.835173 0.230581 0.067 Uiso 1 1 calc R U . . .
C020 C 0.3528(8) 0.8167(3) 0.1897(3) 0.061(3) Uani 1 1 d . . . . .
C021 C 0.2205(8) 0.9019(3) 0.3228(3) 0.061(3) Uani 1 1 d . . . . .
C022 C 0.5361(8) 0.7625(3) 0.4416(3) 0.062(3) Uani 1 1 d . . . . .
C023 C 0.5645(10) 0.8412(3) 0.5015(3) 0.064(3) Uani 1 1 d . . . . .
C024 C 0.5292(8) 0.9229(3) 0.3201(4) 0.062(3) Uani 1 1 d . . . . .
C025 C 0.5168(7) 0.7513(3) 0.4048(3) 0.053(3) Uani 1 1 d . . . . .
H025 H 0.520872 0.726722 0.397615 0.063 Uiso 1 1 calc R U . . .
C026 C 0.4604(8) 0.9055(3) 0.2612(3) 0.057(3) Uani 1 1 d . . . . .
C027 C 0.3109(9) 0.6767(3) 0.3073(3) 0.067(3) Uani 1 1 d . . . . .
H027 H 0.313877 0.661244 0.286330 0.081 Uiso 1 1 calc R U . . .
C028 C 0.1942(9) 0.9633(3) 0.3098(3) 0.066(3) Uani 1 1 d . . . . .
C029 C 0.5354(9) 0.7976(3) 0.4522(3) 0.064(3) Uani 1 1 d . . . . .
C02A C 0.0788(9) 0.7280(3) 0.1919(4) 0.076(4) Uani 1 1 d . . . . .
H02A H 0.077025 0.702846 0.196511 0.091 Uiso 1 1 calc R U . . .
C02B C 0.1608(9) 0.8309(3) 0.4922(3) 0.065(3) Uani 1 1 d . . . . .
C02C C 0.4548(8) 0.7488(3) 0.2782(3) 0.060(3) Uani 1 1 d . . . . .
C02D C 0.2078(8) 0.7711(3) 0.4720(3) 0.063(3) Uani 1 1 d . . . . .
H02D H 0.216193 0.746047 0.476319 0.075 Uiso 1 1 calc R U . . .
C02E C 0.5627(11) 0.7013(4) 0.4626(4) 0.078(3) Uani 1 1 d . . . . .
C02F C 0.4644(9) 0.7164(3) 0.2565(3) 0.065(3) Uani 1 1 d . . . . .
C02G C 0.2091(9) 0.9371(3) 0.3354(4) 0.066(3) Uani 1 1 d . . . . .
H02G H 0.211955 0.942242 0.361593 0.079 Uiso 1 1 calc R U . . .
C02H C 0.4094(8) 0.7629(3) 0.2204(3) 0.061(3) Uani 1 1 d . . . . .
C02I C 0.3504(9) 0.6896(3) 0.3731(3) 0.060(3) Uani 1 1 d . . . . .
H02I H 0.381854 0.683051 0.396904 0.071 Uiso 1 1 calc R U . . .
C02J C 0.1904(11) 0.9840(3) 0.2106(3) 0.071(4) Uani 1 1 d . . . . .
C02K C 0.5207(8) 0.9319(3) 0.2823(3) 0.061(3) Uani 1 1 d . . . . .
C02L C 0.1877(8) 0.8465(3) 0.4600(3) 0.060(3) Uani 1 1 d . . . . .
H02L H 0.183228 0.871801 0.456117 0.072 Uiso 1 1 calc R U . . .
C02M C 0.2807(8) 0.8280(3) 0.1617(3) 0.066(3) Uani 1 1 d . . . . .
H02M H 0.245320 0.810712 0.146703 0.079 Uiso 1 1 calc R U . . .
C02N C 0.1405(10) 0.7435(4) 0.5358(3) 0.075(4) Uani 1 1 d . . . . .
C02O C 0.1982(8) 0.9211(3) 0.2573(3) 0.061(3) Uani 1 1 d . . . . .
H02O H 0.194645 0.915897 0.231140 0.073 Uiso 1 1 calc R U . . .
C02P C 0.1650(9) 0.9077(3) 0.5424(4) 0.067(3) Uani 1 1 d . . . . .
C02Q C 0.4929(9) 0.6818(3) 0.2671(4) 0.071(3) Uani 1 1 d . . . . .
H02Q H 0.506414 0.674733 0.292740 0.085 Uiso 1 1 calc R U . . .
C02R C 0.0827(8) 0.8036(3) 0.1808(3) 0.066(3) Uani 1 1 d . . . . .
H02R H 0.083665 0.828953 0.176866 0.079 Uiso 1 1 calc R U . . .
C02S C 0.4868(11) 0.6833(4) 0.4721(3) 0.076(3) Uani 1 1 d . . . . .
O02T O 0.3920(8) 0.9874(3) 0.4507(4) 0.118(4) Uani 1 1 d . . . . .
C02U C 0.6300(9) 0.9795(4) 0.2964(4) 0.075(4) Uani 1 1 d . . . . .
C02V C 0.1100(9) 0.8866(3) 0.5176(3) 0.065(3) Uani 1 1 d . . . . .
C02W C 0.1496(10) 0.9442(4) 0.5403(4) 0.082(4) Uani 1 1 d . . . . .
H02W H 0.184668 0.959823 0.557584 0.098 Uiso 1 1 calc R U . . .
C02X C 0.0304(9) 0.7433(4) 0.1604(3) 0.079(4) Uani 1 1 d . . . . .
C02Y C 0.4425(10) 0.7001(3) 0.1902(4) 0.076(4) Uani 1 1 d . . . . .
H02Y H 0.425120 0.706657 0.164705 0.092 Uiso 1 1 calc R U . . .
C02Z C 0.5696(9) 0.9618(3) 0.2699(3) 0.074(4) Uani 1 1 d . . . . .
H02Z H 0.561224 0.969347 0.244330 0.089 Uiso 1 1 calc R U . . .
C030 C 0.0341(9) 0.7799(4) 0.1549(3) 0.070(3) Uani 1 1 d . . . . .
C031 C 0.5172(12) 0.6660(4) 0.1162(6) 0.092(5) Uani 1 1 d . . . . .
B032 B 0.7668(11) 0.8502(5) 0.3579(5) 0.086(4) Uani 1 1 d . . . . .
H032 H 0.748155 0.861650 0.385037 0.104 Uiso 1 1 calc R U . . .
C033 C 0.6992(9) 0.9845(3) 0.3970(4) 0.073(3) Uani 1 1 d . . . . .
C035 C 0.6793(11) 1.0184(4) 0.2513(5) 0.093(4) Uani 1 1 d . . . . .
C036 C 0.7019(10) 0.9809(4) 0.4736(4) 0.082(4) Uani 1 1 d . . . . .
H036 H 0.704798 0.978946 0.500184 0.098 Uiso 1 1 calc R U . . .
C037 C 0.4373(9) 0.7245(3) 0.2201(3) 0.067(3) Uani 1 1 d . . . . .
C038 C 0.7630(11) 0.9637(4) 0.4559(4) 0.083(4) Uani 1 1 d . . . . .
H038 H 0.809261 0.949847 0.470347 0.100 Uiso 1 1 calc R U . . .
C039 C 0.0389(9) 0.9000(3) 0.4936(4) 0.073(3) Uani 1 1 d . . . . .
C03A C 0.5001(11) 0.6582(4) 0.2369(5) 0.090(4) Uani 1 1 d . . . . .
C03B C 0.0834(10) 0.9585(4) 0.5134(4) 0.080(4) Uani 1 1 d . . . . .
H03B H 0.075936 0.983830 0.511045 0.096 Uiso 1 1 calc R U . . .
C03C C 0.5873(9) 0.9404(3) 0.3462(4) 0.072(4) Uani 1 1 d . . . . .
H03C H 0.593088 0.933376 0.371911 0.087 Uiso 1 1 calc R U . . .
C03D C 0.0290(10) 0.9358(4) 0.4903(4) 0.085(4) Uani 1 1 d . . . . .
H03D H -0.016254 0.945471 0.471755 0.102 Uiso 1 1 calc R U . . .
C03E C 0.4750(10) 0.6656(4) 0.2006(4) 0.078(4) Uani 1 1 d . . . . .
C03F C 0.0663(11) 0.6568(4) 0.3313(5) 0.091(4) Uani 1 1 d . . . . .
C03G C 0.2143(12) 0.7286(5) 0.5589(4) 0.095(5) Uani 1 1 d . . . . .
C03H C 0.6336(11) 1.0019(4) 0.4542(4) 0.091(4) Uani 1 1 d . . . . .
H03H H 0.588647 1.013971 0.466921 0.109 Uiso 1 1 calc R U . . .
C03I C 0.6335(10) 1.0047(4) 0.4145(4) 0.082(3) Uani 1 1 d . . . . .
C03J C 0.1412(13) 0.6517(4) 0.3939(4) 0.098(4) Uani 1 1 d . . . . .
C03K C 0.0081(12) 0.6709(5) 0.2972(5) 0.114(5) Uani 1 1 d . . . . .
H03A H 0.023397 0.696227 0.293295 0.171 Uiso 1 1 calc R U . . .
H03E H -0.057395 0.668837 0.300759 0.171 Uiso 1 1 calc R U . . .
H03F H 0.020176 0.656808 0.275044 0.171 Uiso 1 1 calc R U . . .
C03L C 0.0764(12) 0.6723(4) 0.3711(5) 0.090(4) Uani 1 1 d . . . . .
C03M C 0.1680(12) 0.6206(4) 0.3703(4) 0.093(4) Uani 1 1 d . . . . .
C03N C 0.6400(12) 0.8607(4) 0.4970(4) 0.089(4) Uani 1 1 d . . . . .
C03O C -0.0279(10) 0.8733(4) 0.4681(4) 0.093(4) Uani 1 1 d . . . . .
H03G H 0.003031 0.865119 0.446683 0.140 Uiso 1 1 calc R U . . .
H03I H -0.085094 0.886007 0.458731 0.140 Uiso 1 1 calc R U . . .
H03J H -0.042757 0.852493 0.483112 0.140 Uiso 1 1 calc R U . . .
C03P C 0.0672(13) 0.7225(4) 0.5175(4) 0.097(5) Uani 1 1 d . . . . .
C03S C 0.4562(11) 0.6473(4) 0.1357(5) 0.088(4) Uani 1 1 d . . . . .
C03T C 0.484(2) 0.6717(5) 0.0779(7) 0.133(8) Uani 1 1 d . . . . .
H03T H 0.520783 0.685811 0.063349 0.160 Uiso 1 1 calc R U . . .
C03U C 0.7629(10) 0.9649(4) 0.4169(4) 0.077(3) Uani 1 1 d . . . . .
C03V C 0.4976(12) 0.8520(5) 0.5187(5) 0.100(5) Uani 1 1 d . . . . .
C03W C 0.6387(10) 0.9692(4) 0.3343(4) 0.080(4) Uani 1 1 d . . . . .
C03X C 0.3748(12) 0.9563(4) 0.4462(4) 0.085(4) Uani 1 1 d . . . . .
C03Z C 0.1416(17) 0.9762(5) 0.1444(5) 0.112(6) Uani 1 1 d . . . . .
H03Z H 0.098294 0.970333 0.123312 0.134 Uiso 1 1 calc R U . . .
C040 C 0.4990(12) 0.8891(6) 0.5307(5) 0.110(6) Uani 1 1 d . . . . .
H040 H 0.448091 0.898851 0.541719 0.132 Uiso 1 1 calc R U . . .
C041 C 0.4851(13) 0.6465(4) 0.4653(4) 0.101(4) Uani 1 1 d . . . . .
H041 H 0.432815 0.632737 0.470251 0.121 Uiso 1 1 calc R U . . .
C043 C 0.2767(12) 0.9927(4) 0.2023(5) 0.085(4) Uani 1 1 d . . . . .
C044 C 0.6147(14) 1.0485(5) 0.2406(5) 0.109(5) Uani 1 1 d . . . . .
C046 C 0.6309(13) 0.6855(4) 0.4487(5) 0.098(4) Uani 1 1 d . . . . .
C047 C 0.230(2) 0.9855(5) 0.1405(6) 0.119(7) Uani 1 1 d . . . . .
H047 H 0.245238 0.986488 0.115307 0.143 Uiso 1 1 calc R U . . .
C048 C 0.5756(16) 0.9107(5) 0.5261(5) 0.108(6) Uani 1 1 d . . . . .
H048 H 0.576868 0.935180 0.533814 0.130 Uiso 1 1 calc R U . . .
C049 C 0.4317(8) 0.8558(3) 0.0917(2) 0.087(5) Uani 0.659(14) 1 d DG U P A 1
C04W C 0.4704(8) 0.8877(3) 0.1091(3) 0.092(5) Uani 0.659(14) 1 d DG U P A 1
C03R C 0.5401(7) 0.8773(3) 0.1383(3) 0.101(6) Uani 0.659(14) 1 d DG U P A 1
C04H C 0.5445(7) 0.8391(3) 0.1390(3) 0.098(6) Uani 0.659(14) 1 d DG U P A 1
C045 C 0.4775(8) 0.8258(3) 0.1102(3) 0.079(5) Uani 0.659(14) 1 d DG U P A 1
C12 C 0.3553(12) 0.8542(5) 0.0593(4) 0.136(10) Uani 0.659(14) 1 d DG U P A 1
H12A H 0.312995 0.834443 0.063443 0.203 Uiso 0.659(14) 1 calc R U P A 1
H12B H 0.382043 0.850142 0.035753 0.203 Uiso 0.659(14) 1 calc R U P A 1
H12C H 0.321175 0.877039 0.057733 0.203 Uiso 0.659(14) 1 calc R U P A 1
C22 C 0.4424(14) 0.9258(4) 0.0984(5) 0.148(11) Uani 0.659(14) 1 d DG U P A 1
H22A H 0.375023 0.927059 0.092415 0.222 Uiso 0.659(14) 1 calc R U P A 1
H22B H 0.471994 0.933178 0.076386 0.222 Uiso 0.659(14) 1 calc R U P A 1
H22C H 0.461915 0.941970 0.119559 0.222 Uiso 0.659(14) 1 calc R U P A 1
C06Y C 0.5992(12) 0.9025(5) 0.1641(5) 0.142(11) Uani 0.659(14) 1 d DG U P A 1
H06A H 0.641705 0.888455 0.181710 0.213 Uiso 0.659(14) 1 calc R U P A 1
H06B H 0.634779 0.918211 0.149093 0.213 Uiso 0.659(14) 1 calc R U P A 1
H06C H 0.559430 0.917294 0.178304 0.213 Uiso 0.659(14) 1 calc R U P A 1
C06K C 0.6090(11) 0.8165(5) 0.1656(5) 0.145(11) Uani 0.659(14) 1 d DG U P A 1
H06D H 0.658838 0.831699 0.177748 0.218 Uiso 0.659(14) 1 calc R U P A 1
H06E H 0.635546 0.797236 0.151433 0.218 Uiso 0.659(14) 1 calc R U P A 1
H06F H 0.574584 0.805853 0.184828 0.218 Uiso 0.659(14) 1 calc R U P A 1
C06N C 0.4583(13) 0.7866(3) 0.1008(5) 0.115(8) Uani 0.659(14) 1 d DG U P A 1
H06G H 0.408805 0.784897 0.079811 0.173 Uiso 0.659(14) 1 calc R U P A 1
H06H H 0.514453 0.775264 0.093681 0.173 Uiso 0.659(14) 1 calc R U P A 1
H06I H 0.439111 0.774307 0.122894 0.173 Uiso 0.659(14) 1 calc R U P A 1
C04C C -0.0999(14) 0.8574(6) 0.1454(5) 0.142(9) Uani 1 1 d . . . . .
H04M H -0.160318 0.851242 0.131938 0.214 Uiso 1 1 calc R U . . .
H04O H -0.103244 0.881275 0.156993 0.214 Uiso 1 1 calc R U . . .
H04P H -0.082675 0.839471 0.165109 0.214 Uiso 1 1 calc R U . . .
C04D C 0.2952(14) 0.9929(5) 0.1656(7) 0.109(6) Uani 1 1 d . . . . .
H04Q H 0.355208 0.998492 0.159289 0.130 Uiso 1 1 calc R U . . .
C04E C 0.1160(13) 0.9757(4) 0.1831(5) 0.091(5) Uani 1 1 d . . . . .
C04F C 0.7291(16) 0.9988(5) 0.2262(5) 0.117(6) Uani 1 1 d . . . . .
C04G C 0.0669(18) 0.6868(6) 0.5229(7) 0.125(8) Uani 1 1 d . . . . .
H04R H 0.016116 0.672715 0.512051 0.150 Uiso 1 1 calc R U . . .
C04J C 0.4080(13) 0.7017(5) 0.4877(4) 0.109(6) Uani 1 1 d . . . . .
H04A H 0.357908 0.684334 0.489478 0.164 Uiso 1 1 calc R U . . .
H04B H 0.385427 0.721522 0.471046 0.164 Uiso 1 1 calc R U . . .
H04C H 0.429058 0.711177 0.512847 0.164 Uiso 1 1 calc R U . . .
C04M C 0.1265(13) 0.6258(4) 0.3346(5) 0.097(4) Uani 1 1 d . . . . .
C04N C 0.5590(17) 0.6294(5) 0.4513(5) 0.121(6) Uani 1 1 d . . . . .
H04N H 0.558941 0.604032 0.447798 0.145 Uiso 1 1 calc R U . . .
B04O B 0.8439(12) 0.8095(5) 0.3532(5) 0.086(4) Uani 1 1 d . . . . .
C04P C 0.0674(9) 0.8869(3) 0.0723(4) 0.134(7) Uani 1 1 d G U . . .
H04S H 0.086425 0.908116 0.060577 0.161 Uiso 1 1 calc R U . . .
C05K C 0.0051(9) 0.8891(3) 0.0989(4) 0.122(6) Uani 1 1 d G U . . .
H05L H -0.018341 0.911842 0.105360 0.146 Uiso 1 1 calc R U . . .
C042 C -0.0228(8) 0.8580(4) 0.1161(3) 0.114(6) Uani 1 1 d G U . . .
C04I C 0.0116(8) 0.8247(3) 0.1066(3) 0.102(5) Uani 1 1 d G U . . .
C04A C 0.0738(9) 0.8224(3) 0.0800(3) 0.103(5) Uani 1 1 d G U . . .
C05B C 0.1017(8) 0.8535(4) 0.0629(3) 0.119(6) Uani 1 1 d G U . . .
H05N H 0.144242 0.852027 0.044696 0.143 Uiso 1 1 calc R U . . .
C04Q C 0.2948(12) 0.7514(5) 0.5745(4) 0.110(6) Uani 1 1 d . . . . .
H04T H 0.284598 0.776319 0.565983 0.165 Uiso 1 1 calc R U . . .
H04U H 0.351564 0.742151 0.565700 0.165 Uiso 1 1 calc R U . . .
H04V H 0.300904 0.750639 0.602121 0.165 Uiso 1 1 calc R U . . .
C04R C 0.0296(8) 0.6661(4) 0.1226(3) 0.120(5) Uani 1 1 d G U . . .
C03Y C -0.0299(9) 0.6894(3) 0.1384(3) 0.095(4) Uani 1 1 d G U . . .
C04B C -0.0975(8) 0.6757(3) 0.1589(3) 0.112(4) Uani 1 1 d G U . . .
C05S C -0.1057(10) 0.6387(4) 0.1635(3) 0.139(6) Uani 1 1 d G U . . .
H05S H -0.152002 0.629386 0.177540 0.167 Uiso 1 1 calc R U . . .
C066 C -0.0463(12) 0.6154(3) 0.1477(4) 0.168(8) Uani 1 1 d G U . . .
H066 H -0.051913 0.590130 0.150902 0.202 Uiso 1 1 calc R U . . .
C05V C 0.0214(11) 0.6291(4) 0.1272(4) 0.162(7) Uani 1 1 d G U . . .
H05V H 0.062013 0.613154 0.116423 0.195 Uiso 1 1 calc R U . . .
C04S C 0.3683(15) 0.6369(5) 0.1211(5) 0.119(6) Uani 1 1 d . . . . .
C04T C 0.8400(13) 0.9438(5) 0.3982(5) 0.114(6) Uani 1 1 d . . . . .
H04D H 0.813458 0.933948 0.373883 0.172 Uiso 1 1 calc R U . . .
H04E H 0.863933 0.924125 0.414808 0.172 Uiso 1 1 calc R U . . .
H04F H 0.890596 0.960336 0.394290 0.172 Uiso 1 1 calc R U . . .
C04U C 0.1384(14) 0.6011(4) 0.3012(5) 0.118(6) Uani 1 1 d . . . . .
H04W H 0.119812 0.613936 0.277567 0.177 Uiso 1 1 calc R U . . .
H04Y H 0.099676 0.579615 0.302464 0.177 Uiso 1 1 calc R U . . .
H H 0.203384 0.593819 0.302169 0.177 Uiso 1 1 calc R U . . .
C04V C 0.7216(14) 0.8458(6) 0.4762(5) 0.125(6) Uani 1 1 d . . . . .
H04G H 0.743766 0.822970 0.487828 0.188 Uiso 1 1 calc R U . . .
H04H H 0.772331 0.863283 0.478286 0.188 Uiso 1 1 calc R U . . .
H04I H 0.699626 0.841711 0.449569 0.188 Uiso 1 1 calc R U . . .
C04X C 0.409(2) 0.6594(7) 0.0616(7) 0.156(10) Uani 1 1 d . . . . .
H04X H 0.392987 0.662302 0.035188 0.187 Uiso 1 1 calc R U . . .
C04Y C 0.1058(15) 0.7868(5) 0.0695(5) 0.128(7) Uani 1 1 d . . . . .
H04Z H 0.157722 0.779219 0.087709 0.192 Uiso 1 1 calc R U . . .
HA H 0.125912 0.788052 0.044297 0.192 Uiso 1 1 calc R U . . .
HB H 0.055132 0.769448 0.069431 0.192 Uiso 1 1 calc R U . . .
C04Z C 0.5729(14) 1.0643(5) 0.2711(6) 0.120(6) Uani 1 1 d . . . . .
H04J H 0.524861 1.048121 0.278416 0.180 Uiso 1 1 calc R U . . .
H04K H 0.545226 1.087491 0.263089 0.180 Uiso 1 1 calc R U . . .
H04L H 0.620173 1.067964 0.292624 0.180 Uiso 1 1 calc R U . . .
C050 C 0.6477(14) 0.8966(5) 0.5106(4) 0.095(5) Uani 1 1 d . . . . .
H050 H 0.702159 0.910280 0.508889 0.114 Uiso 1 1 calc R U . . .
B052 B 0.7941(13) 0.8753(6) 0.3122(6) 0.097(4) Uani 1 1 d . . . . .
H052 H 0.794585 0.905448 0.312383 0.116 Uiso 1 1 calc R U . . .
C053 C 0.139(3) 0.6708(7) 0.5439(9) 0.154(12) Uani 1 1 d . . . . .
H053 H 0.140480 0.645208 0.545497 0.184 Uiso 1 1 calc R U . . .
C054 C 0.3541(12) 1.0017(4) 0.2337(5) 0.107(5) Uani 1 1 d . . . . .
H05O H 0.380958 0.979272 0.244706 0.160 Uiso 1 1 calc R U . . .
H05P H 0.328681 1.015744 0.253320 0.160 Uiso 1 1 calc R U . . .
H05R H 0.402203 1.015692 0.223338 0.160 Uiso 1 1 calc R U . . .
C055 C 0.6316(17) 0.6498(5) 0.4428(6) 0.131(6) Uani 1 1 d . . . . .
H055 H 0.682383 0.638803 0.432740 0.157 Uiso 1 1 calc R U . . .
C057 C 0.209(2) 0.6902(7) 0.5630(6) 0.140(10) Uani 1 1 d . . . . .
H057 H 0.255005 0.678051 0.579237 0.169 Uiso 1 1 calc R U . . .
C058 C 0.1975(9) 1.0353(4) 0.4138(3) 0.134(6) Uani 1 1 d G U . . .
H058 H 0.241691 1.046647 0.431730 0.161 Uiso 1 1 calc R U . . .
C056 C 0.2229(7) 1.0241(3) 0.3794(3) 0.120(5) Uani 1 1 d G U . . .
C034 C 0.1583(9) 1.0075(3) 0.3532(2) 0.092(4) Uani 1 1 d G U . . .
C051 C 0.0683(8) 1.0022(3) 0.3615(3) 0.113(5) Uani 1 1 d G U . . .
C05N C 0.0430(8) 1.0134(4) 0.3960(4) 0.135(6) Uani 1 1 d G U . . .
H05U H -0.018498 1.009761 0.401647 0.162 Uiso 1 1 calc R U . . .
C04L C 0.1076(11) 1.0300(4) 0.4221(3) 0.142(6) Uani 1 1 d G U . . .
H04 H 0.090265 1.037666 0.445690 0.170 Uiso 1 1 calc R U . . .
B059 B 0.8664(13) 0.8543(6) 0.2862(5) 0.095(4) Uani 1 1 d . . . . .
C05A C 0.7024(12) 0.8496(5) 0.3127(5) 0.109(4) Uani 1 1 d . . . . .
H9 H 0.635348 0.864556 0.311694 0.131 Uiso 1 1 calc R U . . .
C05C C 0.2387(13) 0.8914(4) 0.5691(4) 0.105(5) Uani 1 1 d . . . . .
H05W H 0.217133 0.889357 0.594022 0.157 Uiso 1 1 calc R U . . .
H05X H 0.294008 0.906603 0.570893 0.157 Uiso 1 1 calc R U . . .
H05Y H 0.253616 0.867363 0.560178 0.157 Uiso 1 1 calc R U . . .
C05D C -0.0091(13) 0.7402(6) 0.4937(5) 0.131(7) Uani 1 1 d . . . . .
H05Z H -0.028798 0.761673 0.506607 0.197 Uiso 1 1 calc R U . . .
HC H -0.061179 0.723489 0.488912 0.197 Uiso 1 1 calc R U . . .
HD H 0.012007 0.747324 0.469676 0.197 Uiso 1 1 calc R U . . .
C05E C 0.4363(11) 0.5717(3) 0.3170(4) 0.153(8) Uani 1 1 d G U . . .
H05E H 0.382996 0.558059 0.320724 0.184 Uiso 1 1 calc R U . . .
C05Q C 0.5068(13) 0.5762(3) 0.3464(3) 0.182(10) Uani 1 1 d G U . . .
H05Q H 0.501638 0.565569 0.370209 0.219 Uiso 1 1 calc R U . . .
C064 C 0.5849(11) 0.5962(4) 0.3408(4) 0.141(8) Uani 1 1 d G U . . .
H064 H 0.633040 0.599205 0.360932 0.169 Uiso 1 1 calc R U . . .
C063 C 0.5925(9) 0.6117(3) 0.3059(4) 0.144(7) Uani 1 1 d G U . . .
C03Q C 0.5220(11) 0.6072(3) 0.2765(3) 0.107(5) Uani 1 1 d G U . . .
C04K C 0.4439(10) 0.5872(3) 0.2821(4) 0.124(6) Uani 1 1 d G U . . .
C05F C 0.4076(15) 0.8294(5) 0.5239(6) 0.126(7) Uani 1 1 d . . . . .
H05A H 0.408025 0.806937 0.509490 0.190 Uiso 1 1 calc R U . . .
H05B H 0.352635 0.843488 0.514736 0.190 Uiso 1 1 calc R U . . .
H05C H 0.406604 0.823809 0.550630 0.190 Uiso 1 1 calc R U . . .
C05G C 0.6038(15) 0.6779(6) 0.1297(6) 0.131(7) Uani 1 1 d . . . . .
H05D H 0.598575 0.698698 0.146156 0.196 Uiso 1 1 calc R U . . .
H05F H 0.637132 0.684863 0.108547 0.196 Uiso 1 1 calc R U . . .
H05G H 0.637555 0.658526 0.144024 0.196 Uiso 1 1 calc R U . . .
B05H B 0.7485(13) 0.8522(6) 0.2736(7) 0.110(4) Uani 1 1 d . . . . .
H10 H 0.717744 0.865773 0.247108 0.132 Uiso 1 1 calc R U . . .
C05I C 0.3484(18) 0.6413(7) 0.0833(7) 0.152(9) Uani 1 1 d . . . . .
H05I H 0.292079 0.631791 0.071167 0.183 Uiso 1 1 calc R U . . .
C05J C 0.3646(15) 0.5826(5) 0.2498(6) 0.125(7) Uani 1 1 d . . . . .
H05H H 0.388788 0.571596 0.227971 0.187 Uiso 1 1 calc R U . . .
H05J H 0.337956 0.606198 0.242612 0.187 Uiso 1 1 calc R U . . .
H05K H 0.316666 0.567013 0.258180 0.187 Uiso 1 1 calc R U . . .
B05L B 0.8073(14) 0.8105(6) 0.2705(6) 0.108(4) Uani 1 1 d . . . . .
C05M C 0.6688(17) 1.0440(6) 0.1781(6) 0.134(7) Uani 1 1 d . . . . .
H05M H 0.668256 1.054215 0.153746 0.161 Uiso 1 1 calc R U . . .
C05O C 0.0278(13) 0.7054(4) 0.3820(5) 0.106(5) Uani 1 1 d . . . . .
H05 H 0.056833 0.713989 0.406504 0.159 Uiso 1 1 calc R U . . .
HE H -0.037364 0.699759 0.383737 0.159 Uiso 1 1 calc R U . . .
HF H 0.031924 0.724142 0.362981 0.159 Uiso 1 1 calc R U . . .
B05P B 0.7899(13) 0.7872(6) 0.3123(6) 0.101(4) Uani 1 1 d . . . . .
C05R C 0.282(2) 0.9427(5) 0.4519(6) 0.165(10) Uani 1 1 d . . . . .
H11 H 0.258688 0.956068 0.472439 0.247 Uiso 1 1 calc R U . . .
HG H 0.286391 0.917022 0.458417 0.247 Uiso 1 1 calc R U . . .
HH H 0.240092 0.945864 0.428701 0.247 Uiso 1 1 calc R U . . .
C05T C 0.6163(15) 1.0599(6) 0.2037(6) 0.127(6) Uani 1 1 d . . . . .
H05T H 0.578993 1.080003 0.195386 0.152 Uiso 1 1 calc R U . . .
C05U C 0.3111(13) 1.0300(5) 0.3688(5) 0.117(5) Uani 1 1 d . . . . .
H2 H 0.349963 1.041721 0.389543 0.176 Uiso 1 1 calc R U . . .
HI H 0.338807 1.006832 0.363091 0.176 Uiso 1 1 calc R U . . .
HJ H 0.306469 1.045428 0.346478 0.176 Uiso 1 1 calc R U . . .
B05W B 0.8980(11) 0.8086(5) 0.3122(5) 0.083(4) Uani 1 1 d . . . . .
C05X C 0.2343(14) 0.5904(4) 0.3845(6) 0.127(6) Uani 1 1 d . . . . .
H3 H 0.277934 0.586014 0.366098 0.190 Uiso 1 1 calc R U . . .
HK H 0.199084 0.568379 0.387892 0.190 Uiso 1 1 calc R U . . .
HL H 0.268514 0.597440 0.408663 0.190 Uiso 1 1 calc R U . . .
C05Y C 0.1781(18) 0.6541(6) 0.4353(5) 0.156(9) Uani 1 1 d . . . . .
H4 H 0.233546 0.639071 0.440269 0.234 Uiso 1 1 calc R U . . .
HM H 0.130820 0.645586 0.450630 0.234 Uiso 1 1 calc R U . . .
HN H 0.193781 0.679174 0.441806 0.234 Uiso 1 1 calc R U . . .
B060 B 0.7178(13) 0.8109(6) 0.3375(7) 0.110(4) Uani 1 1 d . . . . .
H060 H 0.666661 0.796968 0.353577 0.132 Uiso 1 1 calc R U . . .
C061 C 0.6806(15) 0.6310(6) 0.3001(7) 0.156(9) Uani 1 1 d . . . . .
H06J H 0.691559 0.628847 0.273611 0.234 Uiso 1 1 calc R U . . .
H06K H 0.732405 0.620188 0.316190 0.234 Uiso 1 1 calc R U . . .
H06L H 0.675173 0.656488 0.306557 0.234 Uiso 1 1 calc R U . . .
B062 B 0.8863(12) 0.8513(5) 0.3371(5) 0.089(4) Uani 1 1 d . . . . .
C065 C 0.0215(14) 0.9696(5) 0.1921(6) 0.122(6) Uani 1 1 d . . . . .
H5 H -0.021810 0.971140 0.169030 0.183 Uiso 1 1 calc R U . . .
HO H 0.005799 0.987875 0.210072 0.183 Uiso 1 1 calc R U . . .
HP H 0.017480 0.945588 0.203275 0.183 Uiso 1 1 calc R U . . .
C067 C 0.3046(15) 0.6178(6) 0.1448(6) 0.147(9) Uani 1 1 d . . . . .
H06M H 0.280684 0.634936 0.162072 0.221 Uiso 1 1 calc R U . . .
H06N H 0.338607 0.598587 0.159259 0.221 Uiso 1 1 calc R U . . .
H06O H 0.252848 0.607233 0.128335 0.221 Uiso 1 1 calc R U . . .
C068 C 0.4362(14) 0.9314(5) 0.4309(6) 0.123(6) Uani 1 1 d . . . . .
H12 H 0.419668 0.929514 0.403638 0.184 Uiso 1 1 calc R U . . .
HQ H 0.430813 0.907676 0.442517 0.184 Uiso 1 1 calc R U . . .
HR H 0.500014 0.940046 0.436249 0.184 Uiso 1 1 calc R U . . .
C069 C 0.5562(13) 1.0280(5) 0.3906(6) 0.138(8) Uani 1 1 d . . . . .
H06P H 0.570288 1.053700 0.394380 0.207 Uiso 1 1 calc R U . . .
H06Q H 0.495773 1.022787 0.398947 0.207 Uiso 1 1 calc R U . . .
H06R H 0.554753 1.022072 0.363861 0.207 Uiso 1 1 calc R U . . .
C06A C 0.1088(18) 0.6794(7) 0.1035(7) 0.164(8) Uani 1 1 d . . . . .
H6 H 0.161633 0.684307 0.122347 0.246 Uiso 1 1 calc R U . . .
HS H 0.090729 0.701534 0.089612 0.246 Uiso 1 1 calc R U . . .
HT H 0.125962 0.660996 0.085853 0.246 Uiso 1 1 calc R U . . .
C06C C 0.7199(15) 0.7074(7) 0.4397(8) 0.169(10) Uani 1 1 d . . . . .
H06S H 0.700882 0.730847 0.428824 0.253 Uiso 1 1 calc R U . . .
H06T H 0.752233 0.693776 0.421707 0.253 Uiso 1 1 calc R U . . .
H06U H 0.761386 0.711004 0.463026 0.253 Uiso 1 1 calc R U . . .
C06D C 0.7213(16) 1.0139(6) 0.1872(6) 0.135(6) Uani 1 1 d . . . . .
H06V H 0.752983 1.002644 0.168549 0.162 Uiso 1 1 calc R U . . .
C06I C -0.1541(14) 0.7014(6) 0.1779(6) 0.138(6) Uani 1 1 d . . . . .
H7 H -0.205169 0.688435 0.187570 0.207 Uiso 1 1 calc R U . . .
HU H -0.179177 0.719821 0.159957 0.207 Uiso 1 1 calc R U . . .
HV H -0.115642 0.712850 0.198923 0.207 Uiso 1 1 calc R U . . .
C06M C 0.7887(16) 0.9688(7) 0.2357(7) 0.153(8) Uani 1 1 d . . . . .
H06W H 0.758187 0.946594 0.226005 0.229 Uiso 1 1 calc R U . . .
H06X H 0.802269 0.967179 0.263175 0.229 Uiso 1 1 calc R U . . .
H06Y H 0.846434 0.972041 0.224522 0.229 Uiso 1 1 calc R U . . .
C06Q C -0.0016(15) 0.9864(7) 0.3306(7) 0.156(9) Uani 1 1 d . . . . .
H8 H 0.031356 0.974499 0.311703 0.235 Uiso 1 1 calc R U . . .
HW H -0.040137 1.005859 0.318696 0.235 Uiso 1 1 calc R U . . .
HX H -0.040862 0.968890 0.341705 0.235 Uiso 1 1 calc R U . . .
B35 B 0.7012(15) 0.8138(7) 0.2915(7) 0.123(5) Uani 1 1 d . . . . .
H35 H 0.635244 0.802057 0.277320 0.147 Uiso 1 1 calc R U . . .
C0 C 0.4424(13) 0.8395(5) 0.0956(4) 0.085(8) Uani 0.341(14) 1 d DG U P A 2
C2 C 0.4282(13) 0.8774(6) 0.0951(4) 0.094(8) Uani 0.341(14) 1 d DG U P A 2
C3 C 0.4948(13) 0.8929(4) 0.1226(5) 0.083(8) Uani 0.341(14) 1 d DG U P A 2
C1 C 0.5500(10) 0.8647(5) 0.1401(5) 0.085(8) Uani 0.341(14) 1 d DG U P A 2
C4 C 0.5176(12) 0.8317(4) 0.1234(5) 0.090(8) Uani 0.341(14) 1 d DG U P A 2
C12A C 0.387(2) 0.8123(8) 0.0708(7) 0.119(13) Uani 0.341(14) 1 d DG U P A 2
H12D H 0.321495 0.818818 0.068457 0.178 Uiso 0.341(14) 1 calc R U P A 2
H12E H 0.395493 0.788291 0.082160 0.178 Uiso 0.341(14) 1 calc R U P A 2
H12F H 0.408588 0.812128 0.045845 0.178 Uiso 0.341(14) 1 calc R U P A 2
C22A C 0.3553(19) 0.8975(9) 0.0698(7) 0.147(18) Uani 0.341(14) 1 d DG U P A 2
H22D H 0.298759 0.882996 0.065959 0.220 Uiso 0.341(14) 1 calc R U P A 2
H22E H 0.377863 0.902082 0.045463 0.220 Uiso 0.341(14) 1 calc R U P A 2
H22F H 0.342070 0.920459 0.081597 0.220 Uiso 0.341(14) 1 calc R U P A 2
C06Z C 0.505(2) 0.9325(5) 0.1317(9) 0.118(14) Uani 0.341(14) 1 d DG U P A 2
H06Z H 0.556121 0.936012 0.151788 0.177 Uiso 0.341(14) 1 calc R U P A 2
HY H 0.517864 0.945732 0.109179 0.177 Uiso 0.341(14) 1 calc R U P A 2
HZ H 0.447532 0.941564 0.140145 0.177 Uiso 0.341(14) 1 calc R U P A 2
C06L C 0.6292(14) 0.8691(8) 0.1710(8) 0.107(13) Uani 0.341(14) 1 d DG U P A 2
H06 H 0.625617 0.892844 0.182653 0.160 Uiso 0.341(14) 1 calc R U P A 2
H13 H 0.687989 0.866831 0.160344 0.160 Uiso 0.341(14) 1 calc R U P A 2
H14 H 0.625471 0.850332 0.190115 0.160 Uiso 0.341(14) 1 calc R U P A 2
C06O C 0.5564(19) 0.7947(5) 0.1334(9) 0.092(11) Uani 0.341(14) 1 d DG U P A 2
H1 H 0.608080 0.796842 0.153445 0.137 Uiso 0.341(14) 1 calc R U P A 2
H15 H 0.507987 0.779561 0.142105 0.137 Uiso 0.341(14) 1 calc R U P A 2
H16 H 0.578276 0.783699 0.111119 0.137 Uiso 0.341(14) 1 calc R U P A 2

loop_
_atom_site_aniso_label
_atom_site_aniso_U_11
_atom_site_aniso_U_22
_atom_site_aniso_U_33
_atom_site_aniso_U_23
_atom_site_aniso_U_13
_atom_site_aniso_U_12
Ru01 0.0710(6) 0.0847(6) 0.0383(5) 0.0048(4) 0.0107(4) 0.0001(5)
Ru02 0.0840(7) 0.0669(5) 0.0537(6) -0.0011(4) 0.0057(5) -0.0068(5)
Br03 0.0720(9) 0.1127(11) 0.1041(13) 0.0068(9) 0.0213(9) 0.0121(8)
Br04 0.0756(10) 0.1204(12) 0.1024(13) -0.0128(10) 0.0062(9) -0.0056(9)
Br05 0.1205(15) 0.1367(15) 0.0932(14) 0.0182(11) 0.0305(12) 0.0110(12)
Br06 0.1474(18) 0.1334(15) 0.0889(14) 0.0186(11) 0.0268(13) 0.0134(13)
Br07 0.1075(15) 0.1185(14) 0.196(3) -0.0122(15) 0.0251(15) -0.0205(11)
Br08 0.1477(19) 0.1697(19) 0.1019(16) -0.0328(14) -0.0069(14) 0.0150(15)
O00H 0.089(6) 0.064(4) 0.039(4) 0.012(3) 0.013(4) -0.006(4)
N00I 0.060(5) 0.066(5) 0.035(5) -0.003(4) 0.013(4) 0.003(4)
O00J 0.088(6) 0.099(6) 0.038(5) 0.010(4) 0.003(4) -0.014(5)
O00K 0.092(6) 0.077(5) 0.038(4) -0.003(4) 0.026(4) 0.003(4)
N00L 0.054(5) 0.062(5) 0.041(5) 0.002(4) 0.002(4) -0.004(4)
N00M 0.050(5) 0.070(5) 0.040(5) 0.001(4) 0.008(4) -0.001(4)
N00N 0.064(6) 0.072(5) 0.042(5) 0.005(4) 0.010(5) -0.001(5)
O00O 0.119(7) 0.072(5) 0.044(5) -0.003(4) -0.003(5) 0.013(5)
N00P 0.057(5) 0.064(5) 0.040(5) -0.003(4) 0.011(4) -0.003(4)
N00Q 0.049(5) 0.065(5) 0.044(6) 0.002(4) 0.001(4) -0.012(4)
O00R 0.118(8) 0.093(6) 0.043(5) 0.006(4) -0.008(5) -0.009(5)
O00T 0.109(7) 0.069(5) 0.048(5) -0.002(4) 0.021(5) 0.003(4)
N00U 0.048(5) 0.062(5) 0.041(5) -0.001(4) 0.011(4) 0.001(4)
N00V 0.052(5) 0.071(6) 0.043(5) -0.002(4) 0.001(4) 0.011(4)
N00W 0.066(6) 0.062(5) 0.039(5) -0.006(4) 0.010(5) 0.005(4)
N00X 0.075(6) 0.061(5) 0.033(5) -0.004(4) 0.011(4) 0.006(4)
O00Y 0.098(7) 0.084(5) 0.075(7) 0.010(5) 0.015(5) -0.034(5)
N00Z 0.077(7) 0.083(6) 0.036(5) -0.009(5) 0.007(5) 0.005(5)
N010 0.056(5) 0.068(5) 0.036(5) -0.009(4) 0.012(4) -0.004(4)
N011 0.068(6) 0.063(5) 0.038(5) 0.002(4) 0.003(5) -0.003(4)
C012 0.052(6) 0.073(7) 0.051(7) -0.003(5) 0.013(6) 0.015(5)
C013 0.051(6) 0.072(7) 0.046(7) -0.004(5) 0.003(5) 0.001(5)
N014 0.069(6) 0.079(6) 0.039(5) -0.002(4) 0.013(5) -0.011(5)
C015 0.048(6) 0.079(7) 0.029(6) -0.004(5) 0.006(5) -0.004(5)
O016 0.112(8) 0.109(7) 0.065(6) -0.009(5) 0.002(6) -0.059(6)
O018 0.091(6) 0.105(6) 0.055(5) -0.003(5) -0.031(5) -0.004(5)
O019 0.144(9) 0.066(5) 0.092(8) -0.009(5) 0.044(7) -0.002(5)
O01A 0.125(8) 0.102(7) 0.071(7) -0.009(5) -0.031(6) -0.020(6)
C01B 0.053(6) 0.086(8) 0.030(6) 0.000(5) 0.011(5) -0.001(5)
C01C 0.051(6) 0.081(7) 0.035(6) 0.000(5) 0.011(5) -0.009(5)
C01D 0.041(5) 0.061(6) 0.038(6) 0.005(5) -0.003(5) -0.002(4)
C01E 0.062(7) 0.074(7) 0.044(7) -0.002(5) 0.008(6) -0.003(6)
C01F 0.057(7) 0.068(6) 0.041(6) -0.006(5) 0.011(5) -0.010(5)
C01G 0.069(7) 0.068(6) 0.042(7) 0.004(5) 0.000(6) 0.002(6)
C01H 0.054(6) 0.064(6) 0.033(6) 0.000(5) -0.002(5) -0.007(5)
C01I 0.064(7) 0.075(7) 0.042(7) -0.003(6) 0.005(6) 0.005(6)
C01J 0.080(8) 0.052(6) 0.041(6) 0.001(5) 0.010(6) -0.009(5)
C01K 0.064(7) 0.072(7) 0.036(6) 0.019(5) 0.012(5) 0.010(6)
C01L 0.088(9) 0.068(7) 0.051(7) 0.011(6) 0.020(7) 0.002(6)
C01M 0.061(7) 0.068(7) 0.035(6) -0.001(5) 0.019(5) -0.008(5)
C01N 0.060(7) 0.084(8) 0.036(6) -0.007(5) 0.010(5) -0.005(6)
C01O 0.040(5) 0.062(6) 0.041(6) 0.004(5) 0.008(5) -0.009(4)
C01P 0.048(6) 0.072(7) 0.036(6) 0.002(5) 0.009(5) -0.011(5)
C01Q 0.058(7) 0.067(6) 0.053(7) 0.001(5) -0.011(6) -0.002(5)
O01R 0.145(10) 0.076(6) 0.097(8) -0.001(5) -0.007(7) 0.014(6)
C01S 0.062(7) 0.066(7) 0.040(6) 0.007(5) 0.002(5) -0.010(5)
C01T 0.082(8) 0.059(6) 0.043(7) -0.009(5) 0.012(6) 0.003(6)
C01U 0.047(6) 0.094(9) 0.049(7) 0.002(6) 0.005(6) 0.002(6)
C01V 0.069(7) 0.055(6) 0.039(6) -0.005(5) 0.007(5) 0.002(5)
C01W 0.059(7) 0.082(8) 0.052(7) -0.011(6) 0.003(6) -0.002(6)
C01X 0.056(7) 0.077(7) 0.047(7) 0.007(6) 0.008(6) 0.001(6)
C01Y 0.101(10) 0.055(6) 0.049(7) 0.000(5) 0.004(7) 0.004(6)
C01Z 0.050(6) 0.074(7) 0.045(7) -0.002(5) 0.014(5) -0.004(5)
C020 0.059(7) 0.095(8) 0.032(6) -0.005(6) 0.016(5) -0.002(6)
C021 0.056(7) 0.074(7) 0.052(7) 0.005(6) 0.008(6) -0.004(5)
C022 0.063(7) 0.083(8) 0.041(7) 0.011(6) 0.005(6) -0.009(6)
C023 0.077(9) 0.083(8) 0.032(6) -0.009(5) 0.006(6) -0.010(7)
C024 0.050(6) 0.069(7) 0.069(9) 0.014(6) 0.010(6) -0.002(5)
C025 0.056(6) 0.061(6) 0.041(6) -0.001(5) 0.004(5) 0.001(5)
C026 0.062(7) 0.067(6) 0.045(7) -0.010(5) 0.019(6) -0.002(5)
C027 0.077(8) 0.084(8) 0.041(7) -0.009(6) 0.003(6) -0.002(6)
C028 0.073(8) 0.081(8) 0.042(7) -0.006(6) 0.000(6) -0.005(6)
C029 0.074(8) 0.078(7) 0.039(7) -0.008(5) 0.006(6) -0.011(6)
C02A 0.082(9) 0.077(7) 0.066(9) -0.004(6) -0.006(7) -0.003(7)
C02B 0.072(8) 0.080(8) 0.044(7) 0.001(6) 0.011(6) 0.002(6)
C02C 0.055(7) 0.076(7) 0.049(7) -0.016(6) 0.011(6) 0.009(6)
C02D 0.074(8) 0.078(7) 0.034(6) 0.012(6) 0.001(6) 0.007(6)
C02E 0.092(8) 0.092(8) 0.047(8) 0.026(6) -0.003(6) 0.011(5)
C02F 0.073(8) 0.075(7) 0.050(7) -0.004(6) 0.019(6) -0.012(6)
C02G 0.091(9) 0.063(7) 0.047(7) 0.000(5) 0.019(7) -0.001(6)
C02H 0.066(7) 0.065(7) 0.053(7) -0.002(5) 0.011(6) -0.005(5)
C02I 0.085(8) 0.061(6) 0.033(6) 0.002(5) 0.005(6) 0.004(6)
C02J 0.109(11) 0.063(7) 0.041(7) 0.015(5) 0.004(8) 0.006(7)
C02K 0.072(8) 0.060(6) 0.050(7) 0.016(5) 0.004(6) -0.004(5)
C02L 0.070(7) 0.068(6) 0.042(7) 0.003(5) 0.007(6) -0.011(6)
C02M 0.069(8) 0.087(8) 0.039(7) -0.013(6) -0.004(6) 0.000(6)
C02N 0.093(10) 0.100(9) 0.035(7) -0.004(6) 0.013(7) -0.005(8)
C02O 0.068(7) 0.079(7) 0.038(6) -0.004(5) 0.010(6) 0.006(6)
C02P 0.067(8) 0.080(8) 0.057(8) -0.003(6) 0.016(6) 0.011(6)
C02Q 0.080(8) 0.072(7) 0.059(8) -0.007(6) 0.005(7) 0.013(6)
C02R 0.065(7) 0.081(7) 0.049(7) 0.000(6) -0.001(6) -0.010(6)
C02S 0.094(8) 0.090(6) 0.039(7) 0.020(6) -0.004(6) 0.004(6)
O02T 0.110(9) 0.115(8) 0.135(11) -0.020(7) 0.032(8) -0.019(7)
C02U 0.071(8) 0.097(9) 0.055(8) 0.000(7) 0.007(7) -0.019(7)
C02V 0.085(9) 0.071(7) 0.041(7) 0.006(5) 0.011(6) -0.002(6)
C02W 0.080(9) 0.085(9) 0.082(10) -0.009(7) 0.014(8) 0.000(7)
C02X 0.084(9) 0.106(10) 0.040(7) -0.012(6) -0.016(7) 0.001(7)
C02Y 0.103(10) 0.077(8) 0.050(8) -0.006(6) 0.016(7) -0.009(7)
C02Z 0.094(9) 0.089(8) 0.041(7) -0.005(6) 0.010(7) -0.020(7)
C030 0.072(8) 0.091(9) 0.045(7) 0.002(6) -0.003(6) 0.002(7)
C031 0.087(11) 0.103(11) 0.094(14) -0.018(9) 0.048(10) -0.010(9)
B032 0.069(8) 0.110(10) 0.080(8) -0.003(7) 0.009(6) 0.028(7)
C033 0.075(8) 0.075(7) 0.066(8) 0.004(5) -0.003(6) -0.021(5)
C035 0.096(10) 0.109(9) 0.072(9) -0.012(7) 0.003(7) -0.034(7)
C036 0.092(9) 0.086(8) 0.066(8) -0.005(6) 0.002(6) -0.013(6)
C037 0.073(8) 0.074(7) 0.053(8) -0.008(6) -0.002(6) -0.004(6)
C038 0.085(9) 0.108(10) 0.057(6) 0.007(7) 0.006(6) -0.019(6)
C039 0.072(8) 0.077(8) 0.075(9) -0.009(7) 0.030(7) 0.010(6)
C03A 0.100(11) 0.079(9) 0.095(13) -0.002(8) 0.025(10) 0.000(8)
C03B 0.080(9) 0.087(8) 0.072(9) -0.013(7) 0.001(8) 0.009(7)
C03C 0.081(9) 0.085(8) 0.049(7) 0.010(6) 0.001(7) -0.020(7)
C03D 0.090(10) 0.091(9) 0.074(10) 0.011(7) 0.010(8) 0.028(8)
C03E 0.101(10) 0.089(9) 0.046(8) -0.024(7) 0.021(8) -0.011(8)
C03F 0.104(10) 0.089(8) 0.084(8) 0.002(6) 0.029(7) -0.021(6)
C03G 0.122(13) 0.130(12) 0.036(7) 0.014(7) 0.015(8) 0.053(10)
C03H 0.099(9) 0.095(9) 0.076(7) -0.006(7) 0.000(7) -0.012(7)
C03I 0.070(8) 0.099(9) 0.073(7) 0.001(6) -0.009(6) -0.023(6)
C03J 0.139(13) 0.087(8) 0.071(7) 0.001(6) 0.025(8) -0.027(7)
C03K 0.091(11) 0.145(13) 0.102(11) -0.024(9) -0.010(9) -0.027(9)
C03L 0.114(11) 0.087(7) 0.077(8) 0.006(6) 0.038(7) -0.028(6)
C03M 0.131(12) 0.073(7) 0.079(7) 0.023(6) 0.027(8) -0.020(6)
C03N 0.102(12) 0.116(11) 0.049(8) 0.002(8) 0.008(8) -0.015(10)
C03O 0.074(9) 0.123(11) 0.082(11) -0.008(9) 0.006(8) -0.004(8)
C03P 0.131(15) 0.097(11) 0.067(10) -0.006(8) 0.035(10) -0.008(10)
C03S 0.093(11) 0.102(10) 0.069(10) -0.026(8) 0.013(9) -0.009(9)
C03T 0.21(3) 0.107(13) 0.100(17) -0.017(12) 0.087(18) -0.020(15)
C03U 0.081(8) 0.087(8) 0.059(6) -0.007(6) -0.005(6) -0.013(6)
C03V 0.077(10) 0.153(15) 0.068(11) -0.010(10) -0.001(9) -0.024(10)
C03W 0.083(9) 0.094(9) 0.058(8) 0.004(7) -0.006(7) -0.013(7)
C03X 0.106(11) 0.074(9) 0.075(10) -0.002(7) 0.014(9) -0.029(8)
C03Z 0.152(18) 0.098(11) 0.078(13) 0.006(9) -0.021(13) 0.033(12)
C040 0.096(12) 0.159(16) 0.076(11) -0.054(11) 0.020(9) -0.010(11)
C041 0.136(12) 0.090(7) 0.069(10) 0.027(7) -0.022(8) -0.004(7)
C043 0.105(12) 0.083(9) 0.069(11) 0.022(7) 0.020(9) 0.008(8)
C044 0.144(14) 0.098(10) 0.088(10) 0.007(8) 0.026(10) -0.019(8)
C046 0.107(10) 0.100(8) 0.089(11) 0.013(8) 0.015(8) 0.023(8)
C047 0.19(2) 0.102(12) 0.075(13) 0.020(10) 0.047(16) -0.006(14)
C048 0.138(17) 0.106(12) 0.076(12) -0.020(9) -0.008(12) -0.027(12)
C049 0.109(11) 0.121(10) 0.038(9) 0.003(8) 0.033(8) 0.044(9)
C04W 0.109(13) 0.109(8) 0.070(12) 0.009(8) 0.059(9) 0.015(9)
C03R 0.095(12) 0.134(10) 0.082(12) -0.006(9) 0.045(9) -0.007(9)
C04H 0.089(12) 0.140(10) 0.071(12) 0.013(9) 0.030(8) 0.024(9)
C045 0.089(12) 0.105(8) 0.052(10) 0.004(7) 0.044(8) 0.030(8)
C12 0.16(2) 0.20(3) 0.051(13) 0.011(15) 0.009(12) 0.015(18)
C22 0.20(3) 0.123(12) 0.14(2) 0.054(15) 0.10(2) 0.021(15)
C06Y 0.093(17) 0.21(2) 0.14(2) -0.033(19) 0.058(14) -0.054(18)
C06K 0.084(16) 0.23(3) 0.12(2) 0.04(2) 0.010(14) 0.041(18)
C06N 0.16(2) 0.116(10) 0.083(17) -0.008(11) 0.077(16) 0.005(13)
C04C 0.137(17) 0.19(2) 0.092(14) -0.033(13) -0.011(12) 0.090(15)
C04D 0.108(14) 0.102(11) 0.115(16) 0.026(11) 0.009(13) -0.005(10)
C04E 0.110(12) 0.071(8) 0.086(12) 0.005(7) -0.010(10) -0.005(8)
C04F 0.157(17) 0.115(12) 0.082(10) -0.006(8) 0.025(10) -0.005(10)
C04G 0.17(2) 0.110(15) 0.121(18) -0.039(13) 0.102(17) -0.048(14)
C04J 0.118(13) 0.172(16) 0.039(8) 0.022(9) 0.017(9) -0.009(12)
C04M 0.126(12) 0.085(8) 0.082(8) -0.016(6) 0.017(8) -0.021(7)
C04N 0.188(17) 0.088(9) 0.084(12) 0.006(9) 0.000(11) 0.020(8)
B04O 0.080(9) 0.107(9) 0.075(8) -0.006(7) 0.021(6) 0.003(7)
C04P 0.136(15) 0.159(15) 0.094(13) 0.038(12) -0.039(12) -0.002(13)
C05K 0.141(15) 0.136(13) 0.080(12) 0.017(11) -0.021(11) 0.011(12)
C042 0.122(13) 0.121(12) 0.086(11) -0.001(10) -0.044(10) 0.003(11)
C04I 0.120(13) 0.110(11) 0.067(10) 0.012(9) -0.027(9) -0.006(10)
C04A 0.122(13) 0.107(11) 0.067(10) 0.018(9) -0.038(9) -0.017(10)
C05B 0.137(14) 0.139(13) 0.070(10) 0.027(10) -0.030(10) 0.002(12)
C04Q 0.103(12) 0.162(15) 0.060(10) -0.013(10) -0.014(9) 0.029(11)
C04R 0.152(13) 0.139(10) 0.064(10) -0.019(9) -0.002(8) -0.002(9)
C03Y 0.098(9) 0.124(10) 0.058(9) -0.006(7) -0.019(6) -0.015(7)
C04B 0.136(12) 0.128(9) 0.065(10) -0.010(8) -0.014(7) -0.043(8)
C05S 0.184(17) 0.140(10) 0.089(12) 0.023(10) -0.002(11) -0.036(10)
C066 0.24(2) 0.143(13) 0.124(17) -0.011(12) 0.015(13) -0.023(12)
C05V 0.26(2) 0.143(10) 0.091(14) -0.020(11) 0.035(13) 0.005(13)
C04S 0.152(18) 0.134(14) 0.070(12) -0.033(10) 0.011(12) -0.032(12)
C04T 0.117(14) 0.134(13) 0.094(13) -0.025(11) 0.021(11) 0.009(11)
C04U 0.157(16) 0.093(10) 0.107(11) -0.033(8) 0.030(11) -0.042(10)
C04V 0.114(14) 0.174(18) 0.087(13) -0.013(12) 0.010(11) 0.008(13)
C04X 0.21(3) 0.16(2) 0.105(18) -0.054(16) 0.04(2) -0.03(2)
C04Y 0.157(18) 0.159(17) 0.061(10) 0.014(10) -0.019(11) -0.031(14)
C04Z 0.134(15) 0.099(11) 0.129(17) -0.020(11) 0.026(13) 0.003(10)
C050 0.113(13) 0.109(12) 0.060(10) 0.003(8) -0.006(9) -0.039(10)
B052 0.080(9) 0.125(9) 0.084(10) 0.003(7) 0.003(7) 0.014(6)
C053 0.24(4) 0.117(17) 0.13(2) 0.037(16) 0.11(2) 0.00(2)
C054 0.111(13) 0.103(11) 0.104(13) 0.009(9) 0.005(11) -0.008(9)
C055 0.168(16) 0.105(8) 0.122(16) 0.014(10) 0.022(13) 0.038(9)
C057 0.21(3) 0.143(18) 0.081(14) 0.057(13) 0.076(16) 0.102(18)
C058 0.168(13) 0.156(14) 0.078(10) -0.031(10) 0.017(10) -0.016(12)
C056 0.146(10) 0.143(13) 0.070(9) -0.021(9) 0.004(8) -0.012(10)
C034 0.130(9) 0.080(8) 0.061(8) 0.001(6) -0.009(7) 0.010(8)
C051 0.141(10) 0.108(10) 0.090(10) -0.009(8) 0.021(8) 0.016(9)
C05N 0.169(14) 0.139(13) 0.103(11) -0.019(10) 0.037(10) -0.019(12)
C04L 0.181(14) 0.152(14) 0.097(12) -0.029(11) 0.035(10) -0.014(13)
B059 0.078(8) 0.128(10) 0.078(9) 0.011(8) 0.004(7) 0.008(7)
C05A 0.083(8) 0.140(9) 0.105(9) 0.000(8) 0.011(7) 0.004(7)
C05C 0.133(14) 0.110(11) 0.068(10) -0.004(8) -0.004(10) 0.013(10)
C05D 0.107(14) 0.190(19) 0.096(14) -0.017(13) 0.004(11) -0.060(13)
C05E 0.27(2) 0.100(11) 0.093(13) 0.007(10) 0.033(15) 0.022(14)
C05Q 0.32(3) 0.084(11) 0.141(17) 0.039(12) 0.005(19) -0.002(15)
C064 0.24(2) 0.088(11) 0.088(12) 0.020(9) -0.017(14) 0.007(12)
C063 0.20(2) 0.093(11) 0.133(16) 0.005(11) -0.005(16) 0.013(13)
C03Q 0.153(16) 0.079(9) 0.087(12) 0.004(9) 0.007(11) 0.017(10)
C04K 0.23(2) 0.067(8) 0.077(11) 0.004(8) 0.026(13) 0.004(11)
C05F 0.159(19) 0.132(14) 0.095(14) -0.008(11) 0.041(13) -0.021(13)
C05G 0.127(17) 0.143(16) 0.128(18) -0.011(13) 0.044(14) 0.006(13)
B05H 0.076(9) 0.157(11) 0.097(9) -0.008(8) 0.003(7) 0.005(8)
C05I 0.140(19) 0.20(2) 0.113(19) -0.055(17) 0.019(15) -0.059(17)
C05J 0.159(18) 0.096(11) 0.129(17) -0.021(11) 0.056(15) -0.008(11)
B05L 0.085(10) 0.141(11) 0.093(9) -0.010(8) -0.011(7) 0.004(8)
C05M 0.164(19) 0.146(15) 0.098(13) 0.027(11) 0.039(12) -0.028(11)
C05O 0.120(13) 0.114(10) 0.088(12) -0.012(8) 0.033(10) -0.017(8)
B05P 0.070(9) 0.133(10) 0.103(11) -0.029(7) 0.026(8) -0.016(6)
C05R 0.28(3) 0.112(13) 0.113(17) -0.029(12) 0.090(19) -0.067(17)
C05T 0.128(15) 0.158(15) 0.095(11) 0.032(10) 0.018(10) -0.024(11)
C05U 0.125(10) 0.119(12) 0.105(13) -0.019(10) -0.002(9) 0.007(10)
B05W 0.068(7) 0.106(9) 0.079(9) 0.003(7) 0.023(6) -0.004(7)
C05X 0.148(15) 0.084(9) 0.142(16) 0.025(9) -0.006(12) -0.027(8)
C05Y 0.22(2) 0.174(17) 0.068(9) 0.021(9) -0.002(11) -0.086(17)
B060 0.069(8) 0.124(10) 0.142(12) -0.001(8) 0.038(8) 0.008(7)
C061 0.126(17) 0.159(18) 0.17(2) -0.029(16) -0.048(16) 0.015(14)
B062 0.072(7) 0.114(9) 0.080(9) -0.002(7) 0.006(7) 0.006(7)
C065 0.137(17) 0.103(12) 0.119(16) 0.009(10) -0.011(13) -0.001(11)
C067 0.150(18) 0.20(2) 0.102(15) -0.031(14) 0.051(13) -0.101(17)
C068 0.141(16) 0.115(13) 0.114(15) -0.028(11) 0.015(13) 0.009(12)
C069 0.111(14) 0.118(13) 0.17(2) -0.009(13) -0.032(14) 0.004(11)
C06A 0.18(2) 0.20(2) 0.119(19) -0.035(15) 0.059(15) 0.015(15)
C06C 0.118(17) 0.22(3) 0.17(2) 0.069(19) 0.031(16) 0.039(17)
C06D 0.150(18) 0.168(16) 0.091(11) 0.016(11) 0.030(11) -0.020(12)
C06I 0.121(15) 0.183(15) 0.114(16) 0.022(12) 0.030(11) -0.015(12)
C06M 0.150(19) 0.18(2) 0.14(2) 0.000(16) 0.053(16) 0.029(17)
C06Q 0.117(13) 0.179(19) 0.173(18) -0.064(16) 0.018(13) -0.004(13)
B35 0.089(9) 0.147(11) 0.131(12) -0.025(9) 0.010(8) -0.011(8)
C0 0.103(16) 0.124(13) 0.037(14) 0.004(12) 0.050(11) 0.024(12)
C2 0.106(16) 0.129(13) 0.052(15) 0.025(12) 0.032(12) 0.037(12)
C3 0.085(15) 0.105(11) 0.067(16) 0.026(11) 0.044(12) 0.026(11)
C1 0.083(14) 0.108(12) 0.070(15) 0.022(11) 0.028(12) 0.022(11)
C4 0.102(16) 0.107(11) 0.068(16) 0.015(11) 0.039(13) 0.027(11)
C12A 0.14(3) 0.17(2) 0.05(2) -0.02(2) 0.055(19) -0.01(2)
C22A 0.13(3) 0.22(4) 0.10(3) 0.07(3) 0.03(2) 0.07(3)
C06Z 0.13(3) 0.108(13) 0.14(4) 0.021(18) 0.09(3) 0.004(17)
C06L 0.08(2) 0.13(3) 0.11(2) 0.03(2) 0.007(17) 0.03(2)
C06O 0.10(3) 0.099(14) 0.09(3) 0.013(17) 0.05(2) 0.018(16)

loop_
_atom_type_symbol
_atom_type_description
_atom_type_scat_dispersion_real
_atom_type_scat_dispersion_imag
_atom_type_scat_source
C C 0.0181 0.0091 'International Tables Vol C Tables 4.2.6.8 and 6.1.1.4'
H H 0.0000 0.0000 'International Tables Vol C Tables 4.2.6.8 and 6.1.1.4'
B B 0.0090 0.0039 'International Tables Vol C Tables 4.2.6.8 and 6.1.1.4'
Br Br -0.6763 1.2805 'International Tables Vol C Tables 4.2.6.8 and 6.1.1.4'
N N 0.0311 0.0180 'International Tables Vol C Tables 4.2.6.8 and 6.1.1.4'
O O 0.0492 0.0322 'International Tables Vol C Tables 4.2.6.8 and 6.1.1.4'
Ru Ru 0.0552 3.2960 'International Tables Vol C Tables 4.2.6.8 and 6.1.1.4'

loop_
_exptl_crystal_face_index_h
_exptl_crystal_face_index_k
_exptl_crystal_face_index_l
_exptl_crystal_face_perp_dist
-8 1 14 0.0592
4 -4 19 0.0553
9 -2 -7 0.0851
-4 4 -19 0.0274
-6 2 20 0.0600
-2 -24 -1 0.0265
1 24 3 0.0153

loop_
_geom_angle_atom_site_label_1
_geom_angle_atom_site_label_2
_geom_angle_atom_site_label_3
_geom_angle
_geom_angle_site_symmetry_1
_geom_angle_site_symmetry_3
_geom_angle_publ_flag
C01G Ru01 C02M 66.1(4) . . ?
C01G Ru01 C049 126.8(4) . . ?
C01G Ru01 C0 140.7(6) . . ?
C01U Ru01 C01G 35.9(4) . . ?
C01U Ru01 C02M 37.0(4) . . ?
C01U Ru01 C049 110.1(4) . . ?
C01U Ru01 C04W 117.9(4) . . ?
C01U Ru01 C03R 149.6(5) . . ?
C01U Ru01 C04H 168.3(5) . . ?
C01U Ru01 C045 131.0(4) . . ?
C01U Ru01 C0 116.1(6) . . ?
C01U Ru01 C3 124.9(6) . . ?
C01U Ru01 C1 162.5(6) . . ?
C01U Ru01 C4 150.4(6) . . ?
C02M Ru01 C049 112.7(4) . . ?
C02M Ru01 C0 107.4(6) . . ?
C04W Ru01 C01G 109.5(4) . . ?
C04W Ru01 C02M 142.5(4) . . ?
C04W Ru01 C049 37.73(18) . . ?
C04W Ru01 C045 63.2(3) . . ?
C03R Ru01 C01G 121.7(4) . . ?
C03R Ru01 C02M 172.2(4) . . ?
C03R Ru01 C049 63.3(3) . . ?
C03R Ru01 C04W 37.99(19) . . ?
C03R Ru01 C04H 38.10(19) . . ?
C03R Ru01 C045 63.4(3) . . ?
C04H Ru01 C01G 155.8(4) . . ?
C04H Ru01 C02M 134.5(5) . . ?
C04H Ru01 C049 63.3(3) . . ?
C04H Ru01 C04W 63.5(3) . . ?
C04H Ru01 C045 37.87(18) . . ?
C045 Ru01 C01G 162.5(4) . . ?
C045 Ru01 C02M 109.2(4) . . ?
C045 Ru01 C049 37.66(17) . . ?
C3 Ru01 C01G 106.6(5) . . ?
C3 Ru01 C02M 156.4(6) . . ?
C3 Ru01 C0 63.0(4) . . ?
C1 Ru01 C01G 133.0(6) . . ?
C1 Ru01 C02M 159.8(6) . . ?
C1 Ru01 C0 63.3(4) . . ?
C1 Ru01 C3 38.0(3) . . ?
C1 Ru01 C4 38.1(3) . . ?
C4 Ru01 C01G 169.9(5) . . ?
C4 Ru01 C02M 123.5(6) . . ?
C4 Ru01 C0 37.7(3) . . ?
C4 Ru01 C3 63.4(4) . . ?
C01F Ru02 C01J 37.7(4) . . ?
C01T Ru02 C01F 36.7(4) . . ?
C01T Ru02 C01J 66.7(4) . . ?
C01T Ru02 C03F 107.2(5) . . ?
C01T Ru02 C03L 126.9(5) . . ?
C01Y Ru02 C01F 79.6(4) . . ?
C01Y Ru02 C01J 67.0(4) . . ?
C01Y Ru02 C01T 67.1(4) . . ?
C01Y Ru02 C03F 151.2(5) . . ?
C01Y Ru02 C03L 163.8(5) . . ?
C027 Ru02 C01F 67.4(4) . . ?
C027 Ru02 C01J 79.9(4) . . ?
C027 Ru02 C01T 37.3(4) . . ?
C027 Ru02 C01Y 37.8(4) . . ?
C027 Ru02 C02I 67.0(4) . . ?
C027 Ru02 C03F 121.2(5) . . ?
C027 Ru02 C03J 160.8(6) . . ?
C027 Ru02 C03L 158.4(5) . . ?
C027 Ru02 C03M 123.5(6) . . ?
C02I Ru02 C01F 67.3(4) . . ?
C02I Ru02 C01J 37.3(4) . . ?
C02I Ru02 C01T 78.3(4) . . ?
C02I Ru02 C01Y 36.5(4) . . ?
C02I Ru02 C03F 171.7(5) . . ?
C02I Ru02 C03L 131.7(5) . . ?
C02I Ru02 C03M 114.0(5) . . ?
C03F Ru02 C01F 113.4(5) . . ?
C03F Ru02 C01J 138.8(5) . . ?
C03F Ru02 C03L 40.0(6) . . ?
C03J Ru02 C01F 128.8(5) . . ?
C03J Ru02 C01J 107.0(5) . . ?
C03J Ru02 C01T 161.9(6) . . ?
C03J Ru02 C01Y 127.6(6) . . ?
C03J Ru02 C02I 107.3(5) . . ?
C03J Ru02 C03F 65.5(6) . . ?
C03J Ru02 C03L 37.0(6) . . ?
C03J Ru02 C03M 40.2(6) . . ?
C03L Ru02 C01F 107.0(5) . . ?
C03L Ru02 C01J 108.9(5) . . ?
C03M Ru02 C01F 169.0(5) . . ?
C03M Ru02 C01J 137.3(5) . . ?
C03M Ru02 C01T 153.4(5) . . ?
C03M Ru02 C01Y 108.0(6) . . ?
C03M Ru02 C03F 63.7(6) . . ?
C03M Ru02 C03L 63.6(6) . . ?
C04M Ru02 C01F 146.7(5) . . ?
C04M Ru02 C01J 171.5(6) . . ?
C04M Ru02 C01T 121.0(5) . . ?
C04M Ru02 C01Y 118.4(6) . . ?
C04M Ru02 C027 108.4(6) . . ?
C04M Ru02 C02I 143.8(6) . . ?
C04M Ru02 C03F 38.3(6) . . ?
C04M Ru02 C03J 64.5(6) . . ?
C04M Ru02 C03L 64.0(6) . . ?
C04M Ru02 C03M 36.3(6) . . ?
C02N O00H C01I 117.8(9) . . ?
C015 N00I C01B 119.1(9) . . ?
C029 O00J C023 116.0(9) . . ?
C02B O00K C02V 121.2(9) . . ?
C013 N00L C01S 106.5(10) . . ?
C015 N00M H00M 124.3 . . ?
C015 N00M C01O 111.4(9) . . ?
C01O N00M H00M 124.3 . . ?
C01Q N00N C026 106.1(9) . . ?
C02J O00O C01L 117.9(9) . . ?
C02C N00P C02H 105.8(9) . . ?
C01O N00Q C013 120.7(9) . . ?
C02E O00R C022 119.1(9) . . ?
C034 O00T C028 117.3(9) . . ?
C01D N00U H00U 123.8 . . ?
C01M N00U H00U 123.8 . . ?
C01M N00U C01D 112.3(9) . . ?
C01D N00V C01Q 120.7(9) . . ?
C01M N00W C02C 120.8(9) . . ?
C01S N00X C01J 124.1(10) . . ?
C02U O00Y C035 116.1(10) . . ?
C01W N00Z C01T 123.0(10) . . ?
C01B N010 C01W 105.8(9) . . ?
C026 N011 C01K 121.3(9) . . ?
C01C C012 C01D 109.0(10) . . ?
C01C C012 C01V 122.4(10) . . ?
C01V C012 C01D 128.5(10) . . ?
N00L C013 N00Q 125.8(11) . . ?
N00L C013 C01X 114.0(10) . . ?
N00Q C013 C01X 120.1(10) . . ?
C02H N014 C020 120.7(9) . . ?
N00I C015 N00M 129.8(10) . . ?
N00I C015 C01P 122.3(9) . . ?
N00M C015 C01P 107.4(8) . . ?
C03W O016 C033 118.7(10) . . ?
C04I O018 C030 117.0(9) . . ?
C03E O019 C03S 115.7(11) . . ?
C03Y O01A C02X 118.1(10) . . ?
N00I C01B C01E 117.9(9) . . ?
N010 C01B N00I 130.5(9) . . ?
N010 C01B C01E 111.6(10) . . ?
C012 C01C C01M 108.2(10) . . ?
C012 C01C C025 122.1(10) . . ?
C025 C01C C01M 129.4(10) . . ?
N00U C01D C012 105.3(9) . . ?
N00V C01D N00U 129.9(9) . . ?
N00V C01D C012 123.9(9) . . ?
C01N C01E C01B 106.5(9) . . ?
C01N C01E C02R 122.9(10) . . ?
C02R C01E C01B 130.7(11) . . ?
Ru02 C01F H01F 129.2 . . ?
C01J C01F Ru02 71.5(6) . . ?
C01J C01F H01F 120.5 . . ?
C01T C01F Ru02 71.1(6) . . ?
C01T C01F H01F 120.5 . . ?
C01T C01F C01J 119.1(10) . . ?
Ru01 C01G H01G 128.9 . . ?
C01K C01G Ru01 72.6(7) . . ?
C01K C01G H01G 119.8 . . ?
C01U C01G Ru01 71.0(7) . . ?
C01U C01G H01G 119.8 . . ?
C01U C01G C01K 120.4(10) . . ?
C01X C01H C01S 107.5(10) . . ?
C02D C01H C01S 128.2(10) . . ?
C02D C01H C01X 123.9(11) . . ?
C02B C01I O00H 115.7(11) . . ?
C02B C01I C02D 123.2(12) . . ?
C02D C01I O00H 121.1(10) . . ?
N00X C01J Ru02 122.6(8) . . ?
N00X C01J C01F 122.3(10) . . ?
N00X C01J C02I 119.4(9) . . ?
C01F C01J Ru02 70.8(6) . . ?
C02I C01J Ru02 69.0(6) . . ?
C02I C01J C01F 117.5(10) . . ?
N011 C01K Ru01 125.2(8) . . ?
N011 C01K C01G 118.3(9) . . ?
N011 C01K C01Z 124.2(9) . . ?
C01G C01K Ru01 69.2(7) . . ?
C01Z C01K Ru01 70.6(6) . . ?
C01Z C01K C01G 117.1(10) . . ?
O00O C01L C028 114.7(10) . . ?
O00O C01L C02O 124.4(11) . . ?
C02O C01L C028 120.8(11) . . ?
N00U C01M C01C 105.1(9) . . ?
N00W C01M N00U 129.6(10) . . ?
N00W C01M C01C 125.1(10) . . ?
C01E C01N C01W 106.1(10) . . ?
C01E C01N C02A 121.9(10) . . ?
C02A C01N C01W 131.5(11) . . ?
N00M C01O C021 106.3(9) . . ?
N00Q C01O N00M 128.3(9) . . ?
N00Q C01O C021 125.1(10) . . ?
C021 C01P C015 107.6(9) . . ?
C02O C01P C015 129.8(10) . . ?
C02O C01P C021 122.4(10) . . ?
N00N C01Q N00V 126.6(10) . . ?
N00N C01Q C024 114.1(10) . . ?
N00V C01Q C024 119.2(9) . . ?
C03Q O01R C03A 118.2(12) . . ?
N00L C01S C01H 107.1(9) . . ?
N00X C01S N00L 130.4(11) . . ?
N00X C01S C01H 122.5(10) . . ?
N00Z C01T Ru02 124.8(8) . . ?
C01F C01T Ru02 72.2(7) . . ?
C01F C01T N00Z 121.3(10) . . ?
C027 C01T Ru02 69.1(7) . . ?
C027 C01T N00Z 117.2(9) . . ?
C027 C01T C01F 121.1(10) . . ?
Ru01 C01U H01U 127.8 . . ?
C01G C01U Ru01 73.2(7) . . ?
C01G C01U H01U 118.8 . . ?
C01G C01U C02M 122.5(10) . . ?
C02M C01U Ru01 72.6(7) . . ?
C02M C01U H01U 118.8 . . ?
C012 C01V H01V 122.0 . . ?
C012 C01V C029 116.0(10) . . ?
C029 C01V H01V 122.0 . . ?
N00Z C01W N010 126.6(10) . . ?
N00Z C01W C01N 123.3(10) . . ?
N010 C01W C01N 110.0(10) . . ?
C01H C01X C013 104.8(10) . . ?
C01H C01X C02L 120.3(11) . . ?
C02L C01X C013 134.3(10) . . ?
Ru02 C01Y H01Y 131.5 . . ?
C027 C01Y Ru02 69.5(8) . . ?
C027 C01Y H01Y 120.7 . . ?
C02I C01Y Ru02 70.9(8) . . ?
C02I C01Y H01Y 120.7 . . ?
C02I C01Y C027 118.5(11) . . ?
Ru01 C01Z H01Z 129.7 . . ?
C01K C01Z Ru01 72.0(6) . . ?
C01K C01Z H01Z 119.3 . . ?
C020 C01Z Ru01 71.5(7) . . ?
C020 C01Z C01K 121.3(10) . . ?
C020 C01Z H01Z 119.3 . . ?
N014 C020 Ru01 122.6(8) . . ?
N014 C020 C02M 115.4(10) . . ?
C01Z C020 Ru01 72.0(7) . . ?
C01Z C020 N014 125.2(10) . . ?
C01Z C020 C02M 118.9(11) . . ?
C02M C020 Ru01 70.3(7) . . ?
C01P C021 C01O 107.3(10) . . ?
C01P C021 C02G 120.3(10) . . ?
C02G C021 C01O 132.2(11) . . ?
C025 C022 O00R 121.0(11) . . ?
C029 C022 O00R 115.6(10) . . ?
C029 C022 C025 123.3(10) . . ?
C03N C023 O00J 119.6(14) . . ?
C03V C023 O00J 115.1(14) . . ?
C03V C023 C03N 125.0(14) . . ?
C02K C024 C01Q 103.1(10) . . ?
C03C C024 C01Q 133.8(11) . . ?
C03C C024 C02K 122.3(11) . . ?
C01C C025 H025 122.5 . . ?
C022 C025 C01C 115.1(10) . . ?
C022 C025 H025 122.5 . . ?
N00N C026 C02K 107.9(9) . . ?
N011 C026 N00N 127.6(10) . . ?
N011 C026 C02K 124.5(11) . . ?
Ru02 C027 H027 125.7 . . ?
C01T C027 Ru02 73.6(8) . . ?
C01T C027 C01Y 120.3(11) . . ?
C01T C027 H027 119.9 . . ?
C01Y C027 Ru02 72.6(8) . . ?
C01Y C027 H027 119.9 . . ?
O00T C028 C01L 113.4(10) . . ?
C02G C028 O00T 124.8(11) . . ?
C02G C028 C01L 121.9(11) . . ?
O00J C029 C01V 123.7(10) . . ?
C022 C029 O00J 115.4(10) . . ?
C022 C029 C01V 120.9(10) . . ?
C01N C02A H02A 121.5 . . ?
C02X C02A C01N 116.9(12) . . ?
C02X C02A H02A 121.5 . . ?
O00K C02B C01I 115.8(11) . . ?
O00K C02B C02L 124.6(11) . . ?
C02L C02B C01I 119.7(12) . . ?
N00P C02C N00W 127.7(10) . . ?
N00P C02C C02F 112.4(10) . . ?
N00W C02C C02F 119.8(10) . . ?
C01H C02D C01I 114.6(11) . . ?
C01H C02D H02D 122.7 . . ?
C01I C02D H02D 122.7 . . ?
C02S C02E O00R 114.6(14) . . ?
C046 C02E O00R 121.7(15) . . ?
C046 C02E C02S 123.6(16) . . ?
C02Q C02F C02C 131.8(12) . . ?
C037 C02F C02C 107.2(11) . . ?
C037 C02F C02Q 121.0(11) . . ?
C021 C02G H02G 120.8 . . ?
C028 C02G C021 118.3(12) . . ?
C028 C02G H02G 120.8 . . ?
N00P C02H C037 109.7(9) . . ?
N014 C02H N00P 128.8(10) . . ?
N014 C02H C037 121.5(10) . . ?
Ru02 C02I H02I 127.6 . . ?
C01J C02I Ru02 73.8(7) . . ?
C01J C02I H02I 118.3 . . ?
C01Y C02I Ru02 72.6(7) . . ?
C01Y C02I C01J 123.4(10) . . ?
C01Y C02I H02I 118.3 . . ?
O00O C02J C04E 117.2(15) . . ?
C043 C02J O00O 119.0(13) . . ?
C043 C02J C04E 123.5(15) . . ?
C024 C02K C026 108.7(10) . . ?
C024 C02K C02Z 120.3(10) . . ?
C02Z C02K C026 131.0(11) . . ?
C01X C02L H02L 120.9 . . ?
C02B C02L C01X 118.2(11) . . ?
C02B C02L H02L 120.9 . . ?
Ru01 C02M H02M 129.9 . . ?
C01U C02M Ru01 70.4(7) . . ?
C01U C02M C020 119.7(10) . . ?
C01U C02M H02M 120.1 . . ?
C020 C02M Ru01 72.0(7) . . ?
C020 C02M H02M 120.1 . . ?
O00H C02N C03G 117.6(13) . . ?
O00H C02N C03P 119.5(12) . . ?
C03G C02N C03P 122.9(15) . . ?
C01L C02O H02O 121.9 . . ?
C01P C02O C01L 116.2(11) . . ?
C01P C02O H02O 121.9 . . ?
C02V C02P C02W 116.8(11) . . ?
C02V C02P C05C 120.5(12) . . ?
C02W C02P C05C 122.6(12) . . ?
C02F C02Q H02Q 122.8 . . ?
C02F C02Q C03A 114.4(12) . . ?
C03A C02Q H02Q 122.8 . . ?
C01E C02R H02R 122.6 . . ?
C01E C02R C030 114.8(11) . . ?
C030 C02R H02R 122.6 . . ?
C02E C02S C041 115.7(16) . . ?
C02E C02S C04J 123.2(14) . . ?
C041 C02S C04J 121.0(16) . . ?
O00Y C02U C02Z 124.5(12) . . ?
O00Y C02U C03W 114.7(11) . . ?
C02Z C02U C03W 120.8(12) . . ?
C02P C02V O00K 117.6(10) . . ?
C039 C02V O00K 119.3(11) . . ?
C039 C02V C02P 122.8(11) . . ?
C02P C02W H02W 119.7 . . ?
C02P C02W C03B 120.6(13) . . ?
C03B C02W H02W 119.7 . . ?
O01A C02X C02A 124.1(13) . . ?
O01A C02X C030 116.1(11) . . ?
C030 C02X C02A 119.9(11) . . ?
C037 C02Y H02Y 122.2 . . ?
C03E C02Y H02Y 122.2 . . ?
C03E C02Y C037 115.7(12) . . ?
C02K C02Z H02Z 121.3 . . ?
C02U C02Z C02K 117.5(11) . . ?
C02U C02Z H02Z 121.3 . . ?
O018 C030 C02R 120.5(11) . . ?
C02X C030 O018 116.0(10) . . ?
C02X C030 C02R 123.4(11) . . ?
C03S C031 C03T 113.3(18) . . ?
C05G C031 C03S 127.3(19) . . ?
C05G C031 C03T 119(2) . . ?
B04O B032 H032 125.6 . . ?
B04O B032 B052 97.2(12) . . ?
B04O B032 B062 55.1(9) . . ?
B052 B032 H032 129.4 . . ?
B052 B032 B062 53.3(9) . . ?
C05A B032 H032 129.7 . . ?
C05A B032 B04O 99.4(12) . . ?
C05A B032 B052 51.9(9) . . ?
C05A B032 B062 93.0(12) . . ?
B060 B032 H032 123.3 . . ?
B060 B032 B04O 61.0(10) . . ?
B060 B032 B052 99.2(14) . . ?
B060 B032 C05A 57.3(11) . . ?
B060 B032 B062 101.2(12) . . ?
B062 B032 H032 129.3 . . ?
O016 C033 C03I 115.9(12) . . ?
C03U C033 O016 122.3(15) . . ?
C03U C033 C03I 121.5(14) . . ?
O00Y C035 C044 116.5(16) . . ?
O00Y C035 C04F 118.1(16) . . ?
C04F C035 C044 125.3(17) . . ?
C038 C036 H036 119.3 . . ?
C038 C036 C03H 121.4(15) . . ?
C03H C036 H036 119.3 . . ?
C02F C037 C02H 104.9(10) . . ?
C02F C037 C02Y 123.5(12) . . ?
C02Y C037 C02H 131.5(11) . . ?
C036 C038 H038 118.6 . . ?
C036 C038 C03U 122.8(15) . . ?
C03U C038 H038 118.6 . . ?
C02V C039 C03O 120.1(11) . . ?
C03D C039 C02V 119.0(13) . . ?
C03D C039 C03O 120.8(13) . . ?
C02Q C03A O01R 120.8(14) . . ?
C03E C03A O01R 113.4(13) . . ?
C03E C03A C02Q 125.6(13) . . ?
C02W C03B H03B 120.3 . . ?
C03D C03B C02W 119.4(13) . . ?
C03D C03B H03B 120.3 . . ?
C024 C03C H03C 120.9 . . ?
C024 C03C C03W 118.2(12) . . ?
C03W C03C H03C 120.9 . . ?
C039 C03D C03B 120.7(13) . . ?
C039 C03D H03D 119.7 . . ?
C03B C03D H03D 119.7 . . ?
O019 C03E C02Y 123.5(13) . . ?
C03A C03E O019 117.1(14) . . ?
C03A C03E C02Y 119.4(12) . . ?
C03K C03F Ru02 124.5(11) . . ?
C03K C03F C03L 127.8(15) . . ?
C03L C03F Ru02 70.2(9) . . ?
C04M C03F Ru02 68.3(9) . . ?
C04M C03F C03K 128.8(15) . . ?
C04M C03F C03L 103.4(14) . . ?
C02N C03G C04Q 120.8(15) . . ?
C02N C03G C057 114.0(19) . . ?
C057 C03G C04Q 125.0(17) . . ?
C036 C03H H03H 121.4 . . ?
C036 C03H C03I 117.1(16) . . ?
C03I C03H H03H 121.4 . . ?
C033 C03I C03H 118.6(13) . . ?
C033 C03I C069 121.7(15) . . ?
C03H C03I C069 119.5(16) . . ?
C03L C03J Ru02 73.7(9) . . ?
C03L C03J C03M 107.0(14) . . ?
C03L C03J C05Y 132.4(18) . . ?
C03M C03J Ru02 70.9(8) . . ?
C03M C03J C05Y 120.4(17) . . ?
C05Y C03J Ru02 124.2(13) . . ?
C03F C03K H03A 109.5 . . ?
C03F C03K H03E 109.5 . . ?
C03F C03K H03F 109.5 . . ?
H03A C03K H03E 109.5 . . ?
H03A C03K H03F 109.5 . . ?
H03E C03K H03F 109.5 . . ?
C03F C03L Ru02 69.8(9) . . ?
C03J C03L Ru02 69.3(10) . . ?
C03J C03L C03F 108.8(14) . . ?
C03J C03L C05O 127.2(15) . . ?
C05O C03L Ru02 124.3(10) . . ?
C05O C03L C03F 123.9(15) . . ?
C03J C03M Ru02 68.8(8) . . ?
C03J C03M C05X 124.8(15) . . ?
C04M C03M Ru02 70.0(8) . . ?
C04M C03M C03J 107.4(14) . . ?
C04M C03M C05X 127.6(17) . . ?
C05X C03M Ru02 123.8(12) . . ?
C023 C03N C04V 122.8(15) . . ?
C023 C03N C050 119.9(17) . . ?
C050 C03N C04V 117.3(16) . . ?
C039 C03O H03G 109.5 . . ?
C039 C03O H03I 109.5 . . ?
C039 C03O H03J 109.5 . . ?
H03G C03O H03I 109.5 . . ?
H03G C03O H03J 109.5 . . ?
H03I C03O H03J 109.5 . . ?
C02N C03P C05D 119.8(15) . . ?
C04G C03P C02N 119.4(19) . . ?
C04G C03P C05D 121(2) . . ?
C031 C03S O019 118.1(14) . . ?
C031 C03S C04S 125.1(17) . . ?
C04S C03S O019 116.8(16) . . ?
C031 C03T H03T 117.5 . . ?
C04X C03T C031 125(2) . . ?
C04X C03T H03T 117.5 . . ?
C033 C03U C038 118.4(15) . . ?
C033 C03U C04T 122.3(14) . . ?
C038 C03U C04T 119.2(13) . . ?
C023 C03V C040 117.2(16) . . ?
C023 C03V C05F 125.5(17) . . ?
C040 C03V C05F 117.0(17) . . ?
O016 C03W C02U 115.9(12) . . ?
O016 C03W C03C 123.3(12) . . ?
C02U C03W C03C 120.8(11) . . ?
O02T C03X C05R 119.7(17) . . ?
O02T C03X C068 123.1(17) . . ?
C068 C03X C05R 116.8(15) . . ?
C047 C03Z H03Z 121.7 . . ?
C047 C03Z C04E 116.6(17) . . ?
C04E C03Z H03Z 121.7 . . ?
C03V C040 H040 120.1 . . ?
C048 C040 C03V 119.7(17) . . ?
C048 C040 H040 120.1 . . ?
C02S C041 H041 119.5 . . ?
C02S C041 C04N 120.9(18) . . ?
C04N C041 H041 119.5 . . ?
C02J C043 C04D 119.9(16) . . ?
C02J C043 C054 120.6(15) . . ?
C04D C043 C054 119.5(17) . . ?
C04Z C044 C035 115.0(16) . . ?
C05T C044 C035 113.3(19) . . ?
C05T C044 C04Z 131(2) . . ?
C02E C046 C055 122(2) . . ?
C02E C046 C06C 121.6(17) . . ?
C055 C046 C06C 117(2) . . ?
C03Z C047 H047 115.6 . . ?
C04D C047 C03Z 129(2) . . ?
C04D C047 H047 115.6 . . ?
C040 C048 H048 120.1 . . ?
C050 C048 C040 119.7(17) . . ?
C050 C048 H048 120.1 . . ?
C04W C049 Ru01 70.6(3) . . ?
C04W C049 C12 125.9 . . ?
C045 C049 Ru01 70.9(3) . . ?
C045 C049 C04W 107.9 . . ?
C045 C049 C12 126.1 . . ?
C12 C049 Ru01 124.1(3) . . ?
C049 C04W Ru01 71.7(3) . . ?
C049 C04W C22 126.0 . . ?
C03R C04W Ru01 70.4(3) . . ?
C03R C04W C049 108.0 . . ?
C03R C04W C22 126.0 . . ?
C22 C04W Ru01 123.5(3) . . ?
C04W C03R Ru01 71.6(3) . . ?
C04W C03R C04H 108.0 . . ?
C04W C03R C06Y 126.0 . . ?
C04H C03R Ru01 71.1(3) . . ?
C04H C03R C06Y 126.0 . . ?
C06Y C03R Ru01 123.0(3) . . ?
C03R C04H Ru01 70.8(3) . . ?
C03R C04H C06K 126.0 . . ?
C045 C04H Ru01 71.8(3) . . ?
C045 C04H C03R 108.0 . . ?
C045 C04H C06K 126.0 . . ?
C06K C04H Ru01 123.2(3) . . ?
C049 C045 Ru01 71.4(3) . . ?
C049 C045 C06N 125.9 . . ?
C04H C045 Ru01 70.4(3) . . ?
C04H C045 C049 108.1 . . ?
C04H C045 C06N 126.0 . . ?
C06N C045 Ru01 123.9(3) . . ?
C049 C12 H12A 109.5 . . ?
C049 C12 H12B 109.5 . . ?
C049 C12 H12C 109.5 . . ?
H12A C12 H12B 109.5 . . ?
H12A C12 H12C 109.5 . . ?
H12B C12 H12C 109.5 . . ?
C04W C22 H22A 109.5 . . ?
C04W C22 H22B 109.5 . . ?
C04W C22 H22C 109.5 . . ?
H22A C22 H22B 109.5 . . ?
H22A C22 H22C 109.5 . . ?
H22B C22 H22C 109.5 . . ?
C03R C06Y H06A 109.5 . . ?
C03R C06Y H06B 109.5 . . ?
C03R C06Y H06C 109.5 . . ?
H06A C06Y H06B 109.5 . . ?
H06A C06Y H06C 109.5 . . ?
H06B C06Y H06C 109.5 . . ?
C04H C06K H06D 109.5 . . ?
C04H C06K H06E 109.5 . . ?
C04H C06K H06F 109.5 . . ?
H06D C06K H06E 109.5 . . ?
H06D C06K H06F 109.5 . . ?
H06E C06K H06F 109.5 . . ?
C045 C06N H06G 109.5 . . ?
C045 C06N H06H 109.5 . . ?
C045 C06N H06I 109.5 . . ?
H06G C06N H06H 109.5 . . ?
H06G C06N H06I 109.5 . . ?
H06H C06N H06I 109.5 . . ?
H04M C04C H04O 109.5 . . ?
H04M C04C H04P 109.5 . . ?
H04O C04C H04P 109.5 . . ?
C042 C04C H04M 109.5 . . ?
C042 C04C H04O 109.5 . . ?
C042 C04C H04P 109.5 . . ?
C043 C04D H04Q 121.1 . . ?
C047 C04D C043 118(2) . . ?
C047 C04D H04Q 121.1 . . ?
C02J C04E C03Z 113.2(17) . . ?
C02J C04E C065 123.0(17) . . ?
C065 C04E C03Z 123.7(16) . . ?
C035 C04F C06D 114.1(19) . . ?
C035 C04F C06M 126.1(19) . . ?
C06M C04F C06D 120(2) . . ?
C03P C04G H04R 120.0 . . ?
C03P C04G C053 120(2) . . ?
C053 C04G H04R 120.0 . . ?
C02S C04J H04A 109.5 . . ?
C02S C04J H04B 109.5 . . ?
C02S C04J H04C 109.5 . . ?
H04A C04J H04B 109.5 . . ?
H04A C04J H04C 109.5 . . ?
H04B C04J H04C 109.5 . . ?
C03F C04M Ru02 73.3(8) . . ?
C03F C04M C04U 122.5(16) . . ?
C03M C04M Ru02 73.6(8) . . ?
C03M C04M C03F 113.0(15) . . ?
C03M C04M C04U 124.5(16) . . ?
C04U C04M Ru02 122.8(12) . . ?
C041 C04N H04N 120.7 . . ?
C055 C04N C041 118.7(18) . . ?
C055 C04N H04N 120.7 . . ?
B032 B04O Br06 114.6(11) . . ?
B05P B04O Br06 127.9(13) . . ?
B05P B04O B032 103.5(12) . . ?
B05P B04O B060 55.9(11) . . ?
B05P B04O B062 105.9(14) . . ?
B05W B04O Br06 124.5(11) . . ?
B05W B04O B032 114.7(13) . . ?
B05W B04O B05P 60.0(10) . . ?
B05W B04O B060 105.9(13) . . ?
B05W B04O B062 62.5(11) . . ?
B060 B04O Br06 122.4(13) . . ?
B060 B04O B032 55.3(10) . . ?
B062 B04O Br06 121.9(11) . . ?
B062 B04O B032 64.4(10) . . ?
B062 B04O B060 104.1(13) . . ?
C05K C04P H04S 120.0 . . ?
C05K C04P C05B 120.0 . . ?
C05B C04P H04S 120.0 . . ?
C04P C05K H05L 120.0 . . ?
C04P C05K C042 120.0 . . ?
C042 C05K H05L 120.0 . . ?
C05K C042 C04C 123.7(12) . . ?
C04I C042 C04C 116.2(12) . . ?
C04I C042 C05K 120.0 . . ?
C042 C04I O018 120.3(11) . . ?
C042 C04I C04A 120.0 . . ?
C04A C04I O018 119.6(11) . . ?
C04I C04A C05B 120.0 . . ?
C04I C04A C04Y 118.8(13) . . ?
C05B C04A C04Y 121.2(13) . . ?
C04P C05B H05N 120.0 . . ?
C04A C05B C04P 120.0 . . ?
C04A C05B H05N 120.0 . . ?
C03G C04Q H04T 109.5 . . ?
C03G C04Q H04U 109.5 . . ?
C03G C04Q H04V 109.5 . . ?
H04T C04Q H04U 109.5 . . ?
H04T C04Q H04V 109.5 . . ?
H04U C04Q H04V 109.5 . . ?
C03Y C04R C05V 120.0 . . ?
C03Y C04R C06A 122.1(14) . . ?
C05V C04R C06A 117.6(14) . . ?
O01A C03Y C04R 118.5(12) . . ?
O01A C03Y C04B 121.5(11) . . ?
C04R C03Y C04B 120.0 . . ?
C03Y C04B C05S 120.0 . . ?
C03Y C04B C06I 118.4(13) . . ?
C05S C04B C06I 121.4(13) . . ?
C04B C05S H05S 120.0 . . ?
C04B C05S C066 120.0 . . ?
C066 C05S H05S 120.0 . . ?
C05S C066 H066 120.0 . . ?
C05V C066 C05S 120.0 . . ?
C05V C066 H066 120.0 . . ?
C04R C05V H05V 120.0 . . ?
C066 C05V C04R 120.0 . . ?
C066 C05V H05V 120.0 . . ?
C03S C04S C067 121.8(18) . . ?
C05I C04S C03S 115(2) . . ?
C05I C04S C067 123(2) . . ?
C03U C04T H04D 109.5 . . ?
C03U C04T H04E 109.5 . . ?
C03U C04T H04F 109.5 . . ?
H04D C04T H04E 109.5 . . ?
H04D C04T H04F 109.5 . . ?
H04E C04T H04F 109.5 . . ?
C04M C04U H04W 109.5 . . ?
C04M C04U H04Y 109.5 . . ?
C04M C04U H 109.5 . . ?
H04W C04U H04Y 109.5 . . ?
H04W C04U H 109.5 . . ?
H04Y C04U H 109.5 . . ?
C03N C04V H04G 109.5 . . ?
C03N C04V H04H 109.5 . . ?
C03N C04V H04I 109.5 . . ?
H04G C04V H04H 109.5 . . ?
H04G C04V H04I 109.5 . . ?
H04H C04V H04I 109.5 . . ?
C03T C04X H04X 120.7 . . ?
C03T C04X C05I 119(3) . . ?
C05I C04X H04X 120.7 . . ?
C04A C04Y H04Z 109.5 . . ?
C04A C04Y HA 109.5 . . ?
C04A C04Y HB 109.5 . . ?
H04Z C04Y HA 109.5 . . ?
H04Z C04Y HB 109.5 . . ?
HA C04Y HB 109.5 . . ?
C044 C04Z H04J 109.5 . . ?
C044 C04Z H04K 109.5 . . ?
C044 C04Z H04L 109.5 . . ?
H04J C04Z H04K 109.5 . . ?
H04J C04Z H04L 109.5 . . ?
H04K C04Z H04L 109.5 . . ?
C03N C050 H050 120.9 . . ?
C048 C050 C03N 118.1(16) . . ?
C048 C050 H050 120.9 . . ?
B032 B052 H052 118.0 . . ?
B059 B052 B032 116.3(13) . . ?
B059 B052 H052 117.7 . . ?
B059 B052 B05H 61.6(12) . . ?
B059 B052 B062 63.5(11) . . ?
C05A B052 B032 58.1(11) . . ?
C05A B052 H052 125.8 . . ?
C05A B052 B059 107.5(15) . . ?
C05A B052 B05H 58.2(12) . . ?
C05A B052 B062 105.9(14) . . ?
B05H B052 B032 109.9(15) . . ?
B05H B052 H052 121.0 . . ?
B05H B052 B062 111.0(15) . . ?
B062 B052 B032 63.7(10) . . ?
B062 B052 H052 119.8 . . ?
C04G C053 H053 119.0 . . ?
C04G C053 C057 122(2) . . ?
C057 C053 H053 119.0 . . ?
C043 C054 H05O 109.5 . . ?
C043 C054 H05P 109.5 . . ?
C043 C054 H05R 109.5 . . ?
H05O C054 H05P 109.5 . . ?
H05O C054 H05R 109.5 . . ?
H05P C054 H05R 109.5 . . ?
C046 C055 C04N 120(2) . . ?
C046 C055 H055 120.2 . . ?
C04N C055 H055 120.2 . . ?
C03G C057 H057 119.3 . . ?
C053 C057 C03G 121(2) . . ?
C053 C057 H057 119.3 . . ?
C056 C058 H058 120.0 . . ?
C056 C058 C04L 120.0 . . ?
C04L C058 H058 120.0 . . ?
C058 C056 C05U 122.7(11) . . ?
C034 C056 C058 120.0 . . ?
C034 C056 C05U 117.3(11) . . ?
O00T C034 C056 119.2(9) . . ?
O00T C034 C051 120.5(9) . . ?
C056 C034 C051 120.0 . . ?
C034 C051 C06Q 117.7(13) . . ?
C05N C051 C034 120.0 . . ?
C05N C051 C06Q 122.1(13) . . ?
C051 C05N H05U 120.0 . . ?
C051 C05N C04L 120.0 . . ?
C04L C05N H05U 120.0 . . ?
C058 C04L H04 120.0 . . ?
C05N C04L C058 120.0 . . ?
C05N C04L H04 120.0 . . ?
Br05 B059 B05W 118.3(11) . . ?
B052 B059 Br05 128.5(14) . . ?
B052 B059 B05H 59.6(12) . . ?
B052 B059 B05L 105.7(15) . . ?
B052 B059 B05W 105.5(14) . . ?
B052 B059 B062 60.6(11) . . ?
B05H B059 Br05 125.8(13) . . ?
B05H B059 B05L 58.7(12) . . ?
B05H B059 B05W 104.8(14) . . ?
B05H B059 B062 107.3(15) . . ?
B05L B059 Br05 119.6(13) . . ?
B05L B059 B05W 58.1(10) . . ?
B062 B059 Br05 122.5(12) . . ?
B062 B059 B05L 105.0(13) . . ?
B062 B059 B05W 58.1(10) . . ?
B032 C05A H9 112.9 . . ?
B052 C05A B032 70.0(11) . . ?
B052 C05A H9 114.7 . . ?
B052 C05A B060 116.2(14) . . ?
B05H C05A B032 123.8(14) . . ?
B05H C05A B052 62.4(12) . . ?
B05H C05A H9 113.0 . . ?
B05H C05A B060 117.3(16) . . ?
B060 C05A B032 60.6(12) . . ?
B060 C05A H9 120.0 . . ?
B35 C05A B032 116.0(16) . . ?
B35 C05A B052 117.5(17) . . ?
B35 C05A H9 117.1 . . ?
B35 C05A B05H 66.8(15) . . ?
B35 C05A B060 60.9(14) . . ?
C02P C05C H05W 109.5 . . ?
C02P C05C H05X 109.5 . . ?
C02P C05C H05Y 109.5 . . ?
H05W C05C H05X 109.5 . . ?
H05W C05C H05Y 109.5 . . ?
H05X C05C H05Y 109.5 . . ?
C03P C05D H05Z 109.5 . . ?
C03P C05D HC 109.5 . . ?
C03P C05D HD 109.5 . . ?
H05Z C05D HC 109.5 . . ?
H05Z C05D HD 109.5 . . ?
HC C05D HD 109.5 . . ?
C05Q C05E H05E 120.0 . . ?
C05Q C05E C04K 120.0 . . ?
C04K C05E H05E 120.0 . . ?
C05E C05Q H05Q 120.0 . . ?
C064 C05Q C05E 120.0 . . ?
C064 C05Q H05Q 120.0 . . ?
C05Q C064 H064 120.0 . . ?
C063 C064 C05Q 120.0 . . ?
C063 C064 H064 120.0 . . ?
C064 C063 C03Q 120.0 . . ?
C064 C063 C061 118.7(13) . . ?
C03Q C063 C061 121.1(13) . . ?
O01R C03Q C063 119.3(12) . . ?
O01R C03Q C04K 120.7(12) . . ?
C04K C03Q C063 120.0 . . ?
C05E C04K C05J 119.6(12) . . ?
C03Q C04K C05E 120.0 . . ?
C03Q C04K C05J 120.4(12) . . ?
C03V C05F H05A 109.5 . . ?
C03V C05F H05B 109.5 . . ?
C03V C05F H05C 109.5 . . ?
H05A C05F H05B 109.5 . . ?
H05A C05F H05C 109.5 . . ?
H05B C05F H05C 109.5 . . ?
C031 C05G H05D 109.5 . . ?
C031 C05G H05F 109.5 . . ?
C031 C05G H05G 109.5 . . ?
H05D C05G H05F 109.5 . . ?
H05D C05G H05G 109.5 . . ?
H05F C05G H05G 109.5 . . ?
B052 B05H B059 58.7(11) . . ?
B052 B05H H10 122.7 . . ?
B052 B05H B05L 110.2(14) . . ?
B052 B05H B35 104.5(17) . . ?
B059 B05H H10 119.1 . . ?
B059 B05H B05L 65.4(12) . . ?
B059 B05H B35 111.5(16) . . ?
C05A B05H B052 59.4(12) . . ?
C05A B05H B059 106.1(15) . . ?
C05A B05H H10 126.2 . . ?
C05A B05H B05L 104.7(17) . . ?
C05A B05H B35 54.0(13) . . ?
B05L B05H H10 119.2 . . ?
B35 B05H H10 123.0 . . ?
B35 B05H B05L 61.6(14) . . ?
C04S C05I C04X 122(2) . . ?
C04S C05I H05I 118.9 . . ?
C04X C05I H05I 118.9 . . ?
C04K C05J H05H 109.5 . . ?
C04K C05J H05J 109.5 . . ?
C04K C05J H05K 109.5 . . ?
H05H C05J H05J 109.5 . . ?
H05H C05J H05K 109.5 . . ?
H05J C05J H05K 109.5 . . ?
B059 B05L Br08 121.9(14) . . ?
B05H B05L Br08 123.6(14) . . ?
B05H B05L B059 56.0(11) . . ?
B05H B05L B05W 106.5(14) . . ?
B05H B05L B35 58.1(13) . . ?
B05P B05L Br08 124.8(14) . . ?
B05P B05L B059 106.0(13) . . ?
B05P B05L B05H 104.8(16) . . ?
B05P B05L B05W 57.9(10) . . ?
B05P B05L B35 57.8(13) . . ?
B05W B05L Br08 121.2(13) . . ?
B05W B05L B059 62.8(10) . . ?
B35 B05L Br08 127.5(13) . . ?
B35 B05L B059 101.6(15) . . ?
B35 B05L B05W 103.4(15) . . ?
C05T C05M H05M 119.1 . . ?
C06D C05M H05M 119.1 . . ?
C06D C05M C05T 122(2) . . ?
C03L C05O H05 109.5 . . ?
C03L C05O HE 109.5 . . ?
C03L C05O HF 109.5 . . ?
H05 C05O HE 109.5 . . ?
H05 C05O HF 109.5 . . ?
HE C05O HF 109.5 . . ?
B04O B05P Br07 116.9(14) . . ?
B05L B05P Br07 121.4(13) . . ?
B05L B05P B04O 111.9(14) . . ?
B05W B05P Br07 118.7(12) . . ?
B05W B05P B04O 59.0(10) . . ?
B05W B05P B05L 64.0(11) . . ?
B060 B05P Br07 118.5(14) . . ?
B060 B05P B04O 64.3(12) . . ?
B060 B05P B05L 110.6(16) . . ?
B060 B05P B05W 111.9(14) . . ?
B060 B05P B35 57.0(13) . . ?
B35 B05P Br07 124.1(12) . . ?
B35 B05P B04O 109.0(15) . . ?
B35 B05P B05L 62.0(14) . . ?
B35 B05P B05W 111.4(16) . . ?
C03X C05R H11 109.5 . . ?
C03X C05R HG 109.5 . . ?
C03X C05R HH 109.5 . . ?
H11 C05R HG 109.5 . . ?
H11 C05R HH 109.5 . . ?
HG C05R HH 109.5 . . ?
C044 C05T C05M 125(2) . . ?
C044 C05T H05T 117.7 . . ?
C05M C05T H05T 117.7 . . ?
C056 C05U H2 109.5 . . ?
C056 C05U HI 109.5 . . ?
C056 C05U HJ 109.5 . . ?
H2 C05U HI 109.5 . . ?
H2 C05U HJ 109.5 . . ?
HI C05U HJ 109.5 . . ?
Br03 B05W B059 119.9(11) . . ?
B04O B05W Br03 124.4(12) . . ?
B04O B05W B059 106.2(13) . . ?
B04O B05W B05L 108.8(13) . . ?
B04O B05W B05P 61.0(11) . . ?
B04O B05W B062 60.0(11) . . ?
B05L B05W Br03 120.5(12) . . ?
B05L B05W B059 59.1(10) . . ?
B05P B05W Br03 127.5(12) . . ?
B05P B05W B059 103.3(12) . . ?
B05P B05W B05L 58.1(11) . . ?
B05P B05W B062 104.8(13) . . ?
B062 B05W Br03 122.9(10) . . ?
B062 B05W B059 56.9(10) . . ?
B062 B05W B05L 104.9(12) . . ?
C03M C05X H3 109.5 . . ?
C03M C05X HK 109.5 . . ?
C03M C05X HL 109.5 . . ?
H3 C05X HK 109.5 . . ?
H3 C05X HL 109.5 . . ?
HK C05X HL 109.5 . . ?
C03J C05Y H4 109.5 . . ?
C03J C05Y HM 109.5 . . ?
C03J C05Y HN 109.5 . . ?
H4 C05Y HM 109.5 . . ?
H4 C05Y HN 109.5 . . ?
HM C05Y HN 109.5 . . ?
B032 B060 B04O 63.7(11) . . ?
B032 B060 H060 115.8 . . ?
B04O B060 H060 121.6 . . ?
C05A B060 B032 62.1(11) . . ?
C05A B060 B04O 104.5(14) . . ?
C05A B060 B05P 102.4(17) . . ?
C05A B060 H060 127.4 . . ?
B05P B060 B032 113.9(14) . . ?
B05P B060 B04O 59.8(10) . . ?
B05P B060 H060 121.3 . . ?
B35 B060 B032 111.8(17) . . ?
B35 B060 B04O 109.4(15) . . ?
B35 B060 C05A 54.7(13) . . ?
B35 B060 B05P 62.1(14) . . ?
B35 B060 H060 121.1 . . ?
C063 C061 H06J 109.5 . . ?
C063 C061 H06K 109.5 . . ?
C063 C061 H06L 109.5 . . ?
H06J C061 H06K 109.5 . . ?
H06J C061 H06L 109.5 . . ?
H06K C061 H06L 109.5 . . ?
Br04 B062 B032 124.0(11) . . ?
B04O B062 Br04 122.5(11) . . ?
B04O B062 B032 60.5(10) . . ?
B04O B062 B059 110.8(13) . . ?
B04O B062 B05W 57.4(10) . . ?
B052 B062 Br04 123.2(12) . . ?
B052 B062 B032 63.1(10) . . ?
B052 B062 B04O 109.2(13) . . ?
B052 B062 B059 55.9(10) . . ?
B052 B062 B05W 107.4(13) . . ?
B059 B062 Br04 117.1(12) . . ?
B059 B062 B032 109.6(11) . . ?
B059 B062 B05W 65.1(11) . . ?
B05W B062 Br04 119.0(11) . . ?
B05W B062 B032 107.5(12) . . ?
C04E C065 H5 109.5 . . ?
C04E C065 HO 109.5 . . ?
C04E C065 HP 109.5 . . ?
H5 C065 HO 109.5 . . ?
H5 C065 HP 109.5 . . ?
HO C065 HP 109.5 . . ?
C04S C067 H06M 109.5 . . ?
C04S C067 H06N 109.5 . . ?
C04S C067 H06O 109.5 . . ?
H06M C067 H06N 109.5 . . ?
H06M C067 H06O 109.5 . . ?
H06N C067 H06O 109.5 . . ?
C03X C068 H12 109.5 . . ?
C03X C068 HQ 109.5 . . ?
C03X C068 HR 109.5 . . ?
H12 C068 HQ 109.5 . . ?
H12 C068 HR 109.5 . . ?
HQ C068 HR 109.5 . . ?
C03I C069 H06P 109.5 . . ?
C03I C069 H06Q 109.5 . . ?
C03I C069 H06R 109.5 . . ?
H06P C069 H06Q 109.5 . . ?
H06P C069 H06R 109.5 . . ?
H06Q C069 H06R 109.5 . . ?
C04R C06A H6 109.5 . . ?
C04R C06A HS 109.5 . . ?
C04R C06A HT 109.5 . . ?
H6 C06A HS 109.5 . . ?
H6 C06A HT 109.5 . . ?
HS C06A HT 109.5 . . ?
C046 C06C H06S 109.5 . . ?
C046 C06C H06T 109.5 . . ?
C046 C06C H06U 109.5 . . ?
H06S C06C H06T 109.5 . . ?
H06S C06C H06U 109.5 . . ?
H06T C06C H06U 109.5 . . ?
C04F C06D H06V 119.8 . . ?
C05M C06D C04F 120(2) . . ?
C05M C06D H06V 119.8 . . ?
C04B C06I H7 109.5 . . ?
C04B C06I HU 109.5 . . ?
C04B C06I HV 109.5 . . ?
H7 C06I HU 109.5 . . ?
H7 C06I HV 109.5 . . ?
HU C06I HV 109.5 . . ?
C04F C06M H06W 109.5 . . ?
C04F C06M H06X 109.5 . . ?
C04F C06M H06Y 109.5 . . ?
H06W C06M H06X 109.5 . . ?
H06W C06M H06Y 109.5 . . ?
H06X C06M H06Y 109.5 . . ?
C051 C06Q H8 109.5 . . ?
C051 C06Q HW 109.5 . . ?
C051 C06Q HX 109.5 . . ?
H8 C06Q HW 109.5 . . ?
H8 C06Q HX 109.5 . . ?
HW C06Q HX 109.5 . . ?
C05A B35 B05H 59.1(13) . . ?
C05A B35 B05L 107.7(17) . . ?
C05A B35 B05P 108.6(16) . . ?
C05A B35 B060 64.4(14) . . ?
C05A B35 H35 121.5 . . ?
B05H B35 B05L 60.4(13) . . ?
B05H B35 H35 120.5 . . ?
B05L B35 H35 121.1 . . ?
B05P B35 B05H 108.6(15) . . ?
B05P B35 B05L 60.2(12) . . ?
B05P B35 H35 122.1 . . ?
B060 B35 B05H 113.9(17) . . ?
B060 B35 B05L 112.3(16) . . ?
B060 B35 B05P 60.9(13) . . ?
B060 B35 H35 116.7 . . ?
C2 C0 Ru01 71.5(5) . . ?
C2 C0 C12A 126.0 . . ?
C4 C0 Ru01 70.2(5) . . ?
C4 C0 C2 108.0 . . ?
C4 C0 C12A 126.0 . . ?
C12A C0 Ru01 124.0(5) . . ?
C0 C2 Ru01 71.0(5) . . ?
C0 C2 C22A 126.0 . . ?
C3 C2 Ru01 70.4(5) . . ?
C3 C2 C0 108.0 . . ?
C3 C2 C22A 126.1 . . ?
C22A C2 Ru01 124.2(5) . . ?
C2 C3 Ru01 72.0(5) . . ?
C2 C3 C1 108.0 . . ?
C2 C3 C06Z 126.0 . . ?
C1 C3 Ru01 70.2(5) . . ?
C1 C3 C06Z 126.0 . . ?
C06Z C3 Ru01 123.4(5) . . ?
C3 C1 Ru01 71.8(5) . . ?
C3 C1 C06L 125.9 . . ?
C4 C1 Ru01 71.3(5) . . ?
C4 C1 C3 107.9 . . ?
C4 C1 C06L 126.1 . . ?
C06L C1 Ru01 122.6(5) . . ?
C0 C4 Ru01 72.1(5) . . ?
C0 C4 C1 108.1 . . ?
C0 C4 C06O 126.0 . . ?
C1 C4 Ru01 70.6(5) . . ?
C1 C4 C06O 126.0 . . ?
C06O C4 Ru01 122.9(5) . . ?
C0 C12A H12D 109.5 . . ?
C0 C12A H12E 109.5 . . ?
C0 C12A H12F 109.5 . . ?
H12D C12A H12E 109.5 . . ?
H12D C12A H12F 109.5 . . ?
H12E C12A H12F 109.5 . . ?
C2 C22A H22D 109.5 . . ?
C2 C22A H22E 109.5 . . ?
C2 C22A H22F 109.5 . . ?
H22D C22A H22E 109.5 . . ?
H22D C22A H22F 109.5 . . ?
H22E C22A H22F 109.5 . . ?
C3 C06Z H06Z 109.5 . . ?
C3 C06Z HY 109.5 . . ?
C3 C06Z HZ 109.5 . . ?
H06Z C06Z HY 109.5 . . ?
H06Z C06Z HZ 109.5 . . ?
HY C06Z HZ 109.5 . . ?
C1 C06L H06 109.5 . . ?
C1 C06L H13 109.5 . . ?
C1 C06L H14 109.5 . . ?
H06 C06L H13 109.5 . . ?
H06 C06L H14 109.5 . . ?
H13 C06L H14 109.5 . . ?
C4 C06O H1 109.5 . . ?
C4 C06O H15 109.5 . . ?
C4 C06O H16 109.5 . . ?
H1 C06O H15 109.5 . . ?
H1 C06O H16 109.5 . . ?
H15 C06O H16 109.5 . . ?

loop_
_geom_bond_atom_site_label_1
_geom_bond_atom_site_label_2
_geom_bond_distance
_geom_bond_site_symmetry_2
_geom_bond_publ_flag
Ru01 C01G 2.198(12) . ?
Ru01 C01U 2.171(12) . ?
Ru01 C02M 2.199(13) . ?
Ru01 C049 2.205(9) . ?
Ru01 C04W 2.190(10) . ?
Ru01 C03R 2.175(10) . ?
Ru01 C04H 2.180(10) . ?
Ru01 C045 2.198(9) . ?
Ru01 C0 2.207(14) . ?
Ru01 C3 2.193(15) . ?
Ru01 C1 2.173(15) . ?
Ru01 C4 2.182(14) . ?
Ru02 C01F 2.239(11) . ?
Ru02 C01J 2.249(10) . ?
Ru02 C01T 2.224(12) . ?
Ru02 C01Y 2.208(14) . ?
Ru02 C027 2.167(14) . ?
Ru02 C02I 2.186(12) . ?
Ru02 C03F 2.228(16) . ?
Ru02 C03J 2.176(16) . ?
Ru02 C03L 2.234(17) . ?
Ru02 C03M 2.206(13) . ?
Ru02 C04M 2.162(14) . ?
Br03 B05W 1.888(17) . ?
Br04 B062 1.953(17) . ?
Br05 B059 1.94(2) . ?
Br06 B04O 1.908(19) . ?
Br07 B05P 1.99(2) . ?
Br08 B05L 1.91(2) . ?
O00H C01I 1.408(14) . ?
O00H C02N 1.388(15) . ?
N00I C015 1.317(13) . ?
N00I C01B 1.342(14) . ?
O00J C023 1.440(14) . ?
O00J C029 1.385(13) . ?
O00K C02B 1.363(14) . ?
O00K C02V 1.399(14) . ?
N00L C013 1.308(14) . ?
N00L C01S 1.441(13) . ?
N00M H00M 0.8800 . ?
N00M C015 1.356(13) . ?
N00M C01O 1.400(13) . ?
N00N C01Q 1.321(13) . ?
N00N C026 1.416(14) . ?
O00O C01L 1.393(13) . ?
O00O C02J 1.387(15) . ?
N00P C02C 1.318(14) . ?
N00P C02H 1.387(14) . ?
N00Q C013 1.397(14) . ?
N00Q C01O 1.274(13) . ?
O00R C022 1.416(13) . ?
O00R C02E 1.379(16) . ?
O00T C028 1.390(14) . ?
O00T C034 1.371(11) . ?
N00U H00U 0.8800 . ?
N00U C01D 1.366(13) . ?
N00U C01M 1.362(13) . ?
N00V C01D 1.286(13) . ?
N00V C01Q 1.404(14) . ?
N00W C01M 1.306(13) . ?
N00W C02C 1.383(14) . ?
N00X C01J 1.379(14) . ?
N00X C01S 1.245(13) . ?
O00Y C02U 1.377(15) . ?
O00Y C035 1.377(17) . ?
N00Z C01T 1.442(14) . ?
N00Z C01W 1.271(15) . ?
N010 C01B 1.314(14) . ?
N010 C01W 1.412(14) . ?
N011 C01K 1.381(14) . ?
N011 C026 1.288(13) . ?
C012 C01C 1.332(15) . ?
C012 C01D 1.455(15) . ?
C012 C01V 1.395(15) . ?
C013 C01X 1.472(16) . ?
N014 C020 1.411(15) . ?
N014 C02H 1.322(14) . ?
C015 C01P 1.472(15) . ?
O016 C033 1.392(16) . ?
O016 C03W 1.374(14) . ?
O018 C030 1.408(13) . ?
O018 C04I 1.394(13) . ?
O019 C03E 1.379(15) . ?
O019 C03S 1.458(18) . ?
O01A C02X 1.344(14) . ?
O01A C03Y 1.322(13) . ?
C01B C01E 1.494(15) . ?
C01C C01M 1.472(14) . ?
C01C C025 1.429(15) . ?
C01E C01N 1.343(16) . ?
C01E C02R 1.377(16) . ?
C01F H01F 0.9500 . ?
C01F C01J 1.449(15) . ?
C01F C01T 1.405(15) . ?
C01G H01G 0.9500 . ?
C01G C01K 1.453(14) . ?
C01G C01U 1.346(16) . ?
C01H C01S 1.495(16) . ?
C01H C01X 1.376(15) . ?
C01H C02D 1.366(15) . ?
C01I C02B 1.385(16) . ?
C01I C02D 1.405(17) . ?
C01J C02I 1.418(15) . ?
C01K C01Z 1.433(15) . ?
C01L C028 1.419(16) . ?
C01L C02O 1.398(16) . ?
C01N C01W 1.469(15) . ?
C01N C02A 1.407(16) . ?
C01O C021 1.473(15) . ?
C01P C021 1.394(15) . ?
C01P C02O 1.383(15) . ?
C01Q C024 1.472(16) . ?
O01R C03A 1.436(17) . ?
O01R C03Q 1.315(14) . ?
C01T C027 1.405(16) . ?
C01U H01U 0.9500 . ?
C01U C02M 1.388(16) . ?
C01V H01V 0.9500 . ?
C01V C029 1.413(15) . ?
C01X C02L 1.386(16) . ?
C01Y H01Y 0.9500 . ?
C01Y C027 1.418(16) . ?
C01Y C02I 1.376(16) . ?
C01Z H01Z 0.9500 . ?
C01Z C020 1.391(15) . ?
C020 C02M 1.428(15) . ?
C021 C02G 1.397(16) . ?
C022 C025 1.377(15) . ?
C022 C029 1.356(16) . ?
C023 C03N 1.34(2) . ?
C023 C03V 1.27(2) . ?
C024 C02K 1.384(16) . ?
C024 C03C 1.349(16) . ?
C025 H025 0.9500 . ?
C026 C02K 1.464(15) . ?
C027 H027 0.9500 . ?
C028 C02G 1.335(16) . ?
C02A H02A 0.9500 . ?
C02A C02X 1.380(17) . ?
C02B C02L 1.383(16) . ?
C02C C02F 1.447(16) . ?
C02D H02D 0.9500 . ?
C02E C02S 1.37(2) . ?
C02E C046 1.30(2) . ?
C02F C02Q 1.387(17) . ?
C02F C037 1.348(16) . ?
C02G H02G 0.9500 . ?
C02H C037 1.485(16) . ?
C02I H02I 0.9500 . ?
C02J C043 1.36(2) . ?
C02J C04E 1.409(19) . ?
C02K C02Z 1.417(16) . ?
C02L H02L 0.9500 . ?
C02M H02M 0.9500 . ?
C02N C03G 1.391(19) . ?
C02N C03P 1.42(2) . ?
C02O H02O 0.9500 . ?
C02P C02V 1.371(16) . ?
C02P C02W 1.374(18) . ?
C02P C05C 1.481(18) . ?
C02Q H02Q 0.9500 . ?
C02Q C03A 1.404(19) . ?
C02R H02R 0.9500 . ?
C02R C030 1.409(16) . ?
C02S C041 1.39(2) . ?
C02S C04J 1.50(2) . ?
O02T C03X 1.189(16) . ?
C02U C02Z 1.381(16) . ?
C02U C03W 1.397(18) . ?
C02V C039 1.359(17) . ?
C02W H02W 0.9500 . ?
C02W C03B 1.385(18) . ?
C02X C030 1.373(18) . ?
C02Y H02Y 0.9500 . ?
C02Y C037 1.407(17) . ?
C02Y C03E 1.401(19) . ?
C02Z H02Z 0.9500 . ?
C031 C03S 1.38(2) . ?
C031 C03T 1.41(3) . ?
C031 C05G 1.37(2) . ?
B032 H032 1.1200 . ?
B032 B04O 1.90(2) . ?
B032 B052 1.96(3) . ?
B032 C05A 1.77(2) . ?
B032 B060 1.75(3) . ?
B032 B062 1.97(3) . ?
C033 C03I 1.42(2) . ?
C033 C03U 1.317(17) . ?
C035 C044 1.48(2) . ?
C035 C04F 1.42(2) . ?
C036 H036 0.9500 . ?
C036 C038 1.32(2) . ?
C036 C03H 1.38(2) . ?
C038 H038 0.9500 . ?
C038 C03U 1.395(18) . ?
C039 C03D 1.340(18) . ?
C039 C03O 1.597(19) . ?
C03A C03E 1.34(2) . ?
C03B H03B 0.9500 . ?
C03B C03D 1.366(19) . ?
C03C H03C 0.9500 . ?
C03C C03W 1.401(18) . ?
C03D H03D 0.9500 . ?
C03F C03K 1.49(2) . ?
C03F C03L 1.53(2) . ?
C03F C04M 1.44(2) . ?
C03G C04Q 1.50(2) . ?
C03G C057 1.43(3) . ?
C03H H03H 0.9500 . ?
C03H C03I 1.42(2) . ?
C03I C069 1.59(2) . ?
C03J C03L 1.40(2) . ?
C03J C03M 1.51(2) . ?
C03J C05Y 1.52(2) . ?
C03K H03A 0.9800 . ?
C03K H03E 0.9800 . ?
C03K H03F 0.9800 . ?
C03L C05O 1.49(2) . ?
C03M C04M 1.36(2) . ?
C03M C05X 1.53(2) . ?
C03N C04V 1.57(2) . ?
C03N C050 1.42(2) . ?
C03O H03G 0.9800 . ?
C03O H03I 0.9800 . ?
C03O H03J 0.9800 . ?
C03P C04G 1.34(3) . ?
C03P C05D 1.47(2) . ?
C03S C04S 1.38(2) . ?
C03T H03T 0.9500 . ?
C03T C04X 1.27(3) . ?
C03U C04T 1.58(2) . ?
C03V C040 1.44(2) . ?
C03V C05F 1.58(2) . ?
C03X C05R 1.48(3) . ?
C03X C068 1.44(2) . ?
C03Z H03Z 0.9500 . ?
C03Z C047 1.36(3) . ?
C03Z C04E 1.47(3) . ?
C040 H040 0.9500 . ?
C040 C048 1.40(2) . ?
C041 H041 0.9500 . ?
C041 C04N 1.39(3) . ?
C043 C04D 1.37(2) . ?
C043 C054 1.53(2) . ?
C044 C04Z 1.43(2) . ?
C044 C05T 1.39(2) . ?
C046 C055 1.34(2) . ?
C046 C06C 1.59(3) . ?
C047 H047 0.9500 . ?
C047 C04D 1.25(3) . ?
C048 H048 0.9500 . ?
C048 C050 1.35(2) . ?
C049 C04W 1.421(5) . ?
C049 C045 1.421(5) . ?
C049 C12 1.510(5) . ?
C04W C03R 1.421(5) . ?
C04W C22 1.511(5) . ?
C03R C04H 1.421(5) . ?
C03R C06Y 1.510(5) . ?
C04H C045 1.420(5) . ?
C04H C06K 1.510(5) . ?
C045 C06N 1.510(5) . ?
C12 H12A 0.9800 . ?
C12 H12B 0.9800 . ?
C12 H12C 0.9800 . ?
C22 H22A 0.9800 . ?
C22 H22B 0.9800 . ?
C22 H22C 0.9800 . ?
C06Y H06A 0.9800 . ?
C06Y H06B 0.9800 . ?
C06Y H06C 0.9800 . ?
C06K H06D 0.9800 . ?
C06K H06E 0.9800 . ?
C06K H06F 0.9800 . ?
C06N H06G 0.9800 . ?
C06N H06H 0.9800 . ?
C06N H06I 0.9800 . ?
C04C H04M 0.9800 . ?
C04C H04O 0.9800 . ?
C04C H04P 0.9800 . ?
C04C C042 1.62(2) . ?
C04D H04Q 0.9500 . ?
C04E C065 1.47(2) . ?
C04F C06D 1.49(3) . ?
C04F C06M 1.43(3) . ?
C04G H04R 0.9500 . ?
C04G C053 1.35(3) . ?
C04J H04A 0.9800 . ?
C04J H04B 0.9800 . ?
C04J H04C 0.9800 . ?
C04M C04U 1.53(2) . ?
C04N H04N 0.9500 . ?
C04N C055 1.36(3) . ?
B04O B05P 1.78(3) . ?
B04O B05W 1.74(3) . ?
B04O B060 1.86(3) . ?
B04O B062 1.79(3) . ?
C04P H04S 0.9500 . ?
C04P C05K 1.3900 . ?
C04P C05B 1.3900 . ?
C05K H05L 0.9500 . ?
C05K C042 1.3900 . ?
C042 C04I 1.3900 . ?
C04I C04A 1.3900 . ?
C04A C05B 1.3900 . ?
C04A C04Y 1.46(2) . ?
C05B H05N 0.9500 . ?
C04Q H04T 0.9800 . ?
C04Q H04U 0.9800 . ?
C04Q H04V 0.9800 . ?
C04R C03Y 1.3900 . ?
C04R C05V 1.3900 . ?
C04R C06A 1.49(3) . ?
C03Y C04B 1.3900 . ?
C04B C05S 1.3900 . ?
C04B C06I 1.48(2) . ?
C05S H05S 0.9500 . ?
C05S C066 1.3900 . ?
C066 H066 0.9500 . ?
C066 C05V 1.3900 . ?
C05V H05V 0.9500 . ?
C04S C05I 1.36(3) . ?
C04S C067 1.50(3) . ?
C04T H04D 0.9800 . ?
C04T H04E 0.9800 . ?
C04T H04F 0.9800 . ?
C04U H04W 0.9800 . ?
C04U H04Y 0.9800 . ?
C04U H 0.9800 . ?
C04V H04G 0.9800 . ?
C04V H04H 0.9800 . ?
C04V H04I 0.9800 . ?
C04X H04X 0.9500 . ?
C04X C05I 1.41(3) . ?
C04Y H04Z 0.9800 . ?
C04Y HA 0.9800 . ?
C04Y HB 0.9800 . ?
C04Z H04J 0.9800 . ?
C04Z H04K 0.9800 . ?
C04Z H04L 0.9800 . ?
C050 H050 0.9500 . ?
B052 H052 1.1200 . ?
B052 B059 1.68(3) . ?
B052 C05A 1.64(3) . ?
B052 B05H 1.69(3) . ?
B052 B062 1.76(2) . ?
C053 H053 0.9500 . ?
C053 C057 1.36(4) . ?
C054 H05O 0.9800 . ?
C054 H05P 0.9800 . ?
C054 H05R 0.9800 . ?
C055 H055 0.9500 . ?
C057 H057 0.9500 . ?
C058 H058 0.9500 . ?
C058 C056 1.3900 . ?
C058 C04L 1.3900 . ?
C056 C034 1.3900 . ?
C056 C05U 1.40(2) . ?
C034 C051 1.3900 . ?
C051 C05N 1.3900 . ?
C051 C06Q 1.53(2) . ?
C05N H05U 0.9500 . ?
C05N C04L 1.3900 . ?
C04L H04 0.9500 . ?
B059 B05H 1.72(3) . ?
B059 B05L 1.89(3) . ?
B059 B05W 1.96(3) . ?
B059 B062 1.81(3) . ?
C05A H9 1.1200 . ?
C05A B05H 1.62(3) . ?
C05A B060 1.69(3) . ?
C05A B35 1.53(3) . ?
C05C H05W 0.9800 . ?
C05C H05X 0.9800 . ?
C05C H05Y 0.9800 . ?
C05D H05Z 0.9800 . ?
C05D HC 0.9800 . ?
C05D HD 0.9800 . ?
C05E H05E 0.9500 . ?
C05E C05Q 1.3900 . ?
C05E C04K 1.3900 . ?
C05Q H05Q 0.9500 . ?
C05Q C064 1.3900 . ?
C064 H064 0.9500 . ?
C064 C063 1.3900 . ?
C063 C03Q 1.3900 . ?
C063 C061 1.51(3) . ?
C03Q C04K 1.3900 . ?
C04K C05J 1.54(2) . ?
C05F H05A 0.9800 . ?
C05F H05B 0.9800 . ?
C05F H05C 0.9800 . ?
C05G H05D 0.9800 . ?
C05G H05F 0.9800 . ?
C05G H05G 0.9800 . ?
B05H H10 1.1200 . ?
B05H B05L 1.78(3) . ?
B05H B35 1.74(3) . ?
C05I H05I 0.9500 . ?
C05J H05H 0.9800 . ?
C05J H05J 0.9800 . ?
C05J H05K 0.9800 . ?
B05L B05P 1.77(3) . ?
B05L B05W 1.87(2) . ?
B05L B35 1.80(3) . ?
C05M H05M 0.9500 . ?
C05M C05T 1.39(3) . ?
C05M C06D 1.37(3) . ?
C05O H05 0.9800 . ?
C05O HE 0.9800 . ?
C05O HF 0.9800 . ?
B05P B05W 1.76(2) . ?
B05P B060 1.70(3) . ?
B05P B35 1.72(3) . ?
C05R H11 0.9800 . ?
C05R HG 0.9800 . ?
C05R HH 0.9800 . ?
C05T H05T 0.9500 . ?
C05U H2 0.9800 . ?
C05U HI 0.9800 . ?
C05U HJ 0.9800 . ?
B05W B062 1.84(3) . ?
C05X H3 0.9800 . ?
C05X HK 0.9800 . ?
C05X HL 0.9800 . ?
C05Y H4 0.9800 . ?
C05Y HM 0.9800 . ?
C05Y HN 0.9800 . ?
B060 H060 1.1200 . ?
B060 B35 1.64(3) . ?
C061 H06J 0.9800 . ?
C061 H06K 0.9800 . ?
C061 H06L 0.9800 . ?
C065 H5 0.9800 . ?
C065 HO 0.9800 . ?
C065 HP 0.9800 . ?
C067 H06M 0.9800 . ?
C067 H06N 0.9800 . ?
C067 H06O 0.9800 . ?
C068 H12 0.9800 . ?
C068 HQ 0.9800 . ?
C068 HR 0.9800 . ?
C069 H06P 0.9800 . ?
C069 H06Q 0.9800 . ?
C069 H06R 0.9800 . ?
C06A H6 0.9800 . ?
C06A HS 0.9800 . ?
C06A HT 0.9800 . ?
C06C H06S 0.9800 . ?
C06C H06T 0.9800 . ?
C06C H06U 0.9800 . ?
C06D H06V 0.9500 . ?
C06I H7 0.9800 . ?
C06I HU 0.9800 . ?
C06I HV 0.9800 . ?
C06M H06W 0.9800 . ?
C06M H06X 0.9800 . ?
C06M H06Y 0.9800 . ?
C06Q H8 0.9800 . ?
C06Q HW 0.9800 . ?
C06Q HX 0.9800 . ?
B35 H35 1.1200 . ?
C0 C2 1.422(5) . ?
C0 C4 1.419(5) . ?
C0 C12A 1.510(6) . ?
C2 C3 1.420(5) . ?
C2 C22A 1.509(6) . ?
C3 C1 1.421(5) . ?
C3 C06Z 1.509(6) . ?
C1 C4 1.420(5) . ?
C1 C06L 1.509(6) . ?
C4 C06O 1.511(6) . ?
C12A H12D 0.9800 . ?
C12A H12E 0.9800 . ?
C12A H12F 0.9800 . ?
C22A H22D 0.9800 . ?
C22A H22E 0.9800 . ?
C22A H22F 0.9800 . ?
C06Z H06Z 0.9800 . ?
C06Z HY 0.9800 . ?
C06Z HZ 0.9800 . ?
C06L H06 0.9800 . ?
C06L H13 0.9800 . ?
C06L H14 0.9800 . ?
C06O H1 0.9800 . ?
C06O H15 0.9800 . ?
C06O H16 0.9800 . ?

loop_
_geom_torsion_atom_site_label_1
_geom_torsion_atom_site_label_2
_geom_torsion_atom_site_label_3
_geom_torsion_atom_site_label_4
_geom_torsion
_geom_torsion_site_symmetry_1
_geom_torsion_site_symmetry_2
_geom_torsion_site_symmetry_3
_geom_torsion_site_symmetry_4
_geom_torsion_publ_flag
Ru01 C01G C01K N011 119.7(10) . . . . ?
Ru01 C01G C01K C01Z -53.6(9) . . . . ?
Ru01 C01G C01U C02M 55.7(12) . . . . ?
Ru01 C01K C01Z C020 -54.0(10) . . . . ?
Ru01 C01U C02M C020 54.5(11) . . . . ?
Ru01 C01Z C020 N014 117.6(12) . . . . ?
Ru01 C01Z C020 C02M -54.2(10) . . . . ?
Ru01 C020 C02M C01U -53.7(11) . . . . ?
Ru01 C049 C04W C03R 61.4(3) . . . . ?
Ru01 C049 C04W C22 -118.6(3) . . . . ?
Ru01 C049 C045 C04H -61.2(3) . . . . ?
Ru01 C049 C045 C06N 118.8(3) . . . . ?
Ru01 C04W C03R C04H 62.2(3) . . . . ?
Ru01 C04W C03R C06Y -117.8(3) . . . . ?
Ru01 C03R C04H C045 62.5(3) . . . . ?
Ru01 C03R C04H C06K -117.6(3) . . . . ?
Ru01 C04H C045 C049 61.9(3) . . . . ?
Ru01 C04H C045 C06N -118.2(3) . . . . ?
Ru01 C0 C2 C3 61.0(5) . . . . ?
Ru01 C0 C2 C22A -119.0(5) . . . . ?
Ru01 C0 C4 C1 -61.8(5) . . . . ?
Ru01 C0 C4 C06O 118.1(5) . . . . ?
Ru01 C2 C3 C1 61.3(5) . . . . ?
Ru01 C2 C3 C06Z -118.6(5) . . . . ?
Ru01 C3 C1 C4 62.5(5) . . . . ?
Ru01 C3 C1 C06L -117.5(5) . . . . ?
Ru01 C1 C4 C0 62.8(5) . . . . ?
Ru01 C1 C4 C06O -117.2(5) . . . . ?
Ru02 C01F C01J N00X -117.1(11) . . . . ?
Ru02 C01F C01J C02I 52.4(9) . . . . ?
Ru02 C01F C01T N00Z 120.4(12) . . . . ?
Ru02 C01F C01T C027 -51.0(11) . . . . ?
Ru02 C01J C02I C01Y 55.6(11) . . . . ?
Ru02 C01T C027 C01Y -57.8(11) . . . . ?
Ru02 C01Y C027 C01T 58.3(11) . . . . ?
Ru02 C01Y C02I C01J -56.2(11) . . . . ?
Ru02 C03F C03L C03J -58.4(11) . . . . ?
Ru02 C03F C03L C05O 118.4(14) . . . . ?
Ru02 C03F C04M C03M 63.5(12) . . . . ?
Ru02 C03F C04M C04U -118.7(16) . . . . ?
Ru02 C03J C03L C03F 58.7(10) . . . . ?
Ru02 C03J C03L C05O -118.0(16) . . . . ?
Ru02 C03J C03M C04M -59.6(12) . . . . ?
Ru02 C03J C03M C05X 117.2(16) . . . . ?
Ru02 C03M C04M C03F -63.3(12) . . . . ?
Ru02 C03M C04M C04U 118.9(17) . . . . ?
Br03 B05W B062 Br04 -2(2) . . . . ?
Br03 B05W B062 B032 -149.4(11) . . . . ?
Br03 B05W B062 B04O -113.8(15) . . . . ?
Br03 B05W B062 B052 144.1(13) . . . . ?
Br03 B05W B062 B059 106.7(14) . . . . ?
Br05 B059 B05H B052 -117.8(18) . . . . ?
Br05 B059 B05H C05A -155.1(14) . . . . ?
Br05 B059 B05H B05L 105.9(18) . . . . ?
Br05 B059 B05H B35 147.9(16) . . . . ?
Br05 B059 B05L Br08 -4.8(19) . . . . ?
Br05 B059 B05L B05H -116.3(15) . . . . ?
Br05 B059 B05L B05P 146.5(12) . . . . ?
Br05 B059 B05L B05W 106.7(13) . . . . ?
Br05 B059 B05L B35 -154.0(13) . . . . ?
Br05 B059 B062 Br04 5.9(19) . . . . ?
Br05 B059 B062 B032 153.9(12) . . . . ?
Br05 B059 B062 B04O -141.2(13) . . . . ?
Br05 B059 B062 B052 119.2(17) . . . . ?
Br05 B059 B062 B05W -105.3(14) . . . . ?
Br06 B04O B05P Br07 -3(2) . . . . ?
Br06 B04O B05P B05L -149.8(14) . . . . ?
Br06 B04O B05P B05W -112.4(16) . . . . ?
Br06 B04O B05P B060 107.1(17) . . . . ?
Br06 B04O B05P B35 143.5(15) . . . . ?
Br06 B04O B05W Br03 0(2) . . . . ?
Br06 B04O B05W B059 -145.9(12) . . . . ?
Br06 B04O B05W B05L 151.9(13) . . . . ?
Br06 B04O B05W B05P 117.6(16) . . . . ?
Br06 B04O B05W B062 -111.4(14) . . . . ?
Br06 B04O B060 B032 99.2(15) . . . . ?
Br06 B04O B060 C05A 147.3(13) . . . . ?
Br06 B04O B060 B05P -116.6(16) . . . . ?
Br06 B04O B060 B35 -155.5(14) . . . . ?
Br06 B04O B062 Br04 9(2) . . . . ?
Br06 B04O B062 B032 -104.2(14) . . . . ?
Br06 B04O B062 B052 -145.8(12) . . . . ?
Br06 B04O B062 B059 154.4(11) . . . . ?
Br06 B04O B062 B05W 115.4(14) . . . . ?
Br07 B05P B05W Br03 7(2) . . . . ?
Br07 B05P B05W B04O -105.8(16) . . . . ?
Br07 B05P B05W B059 152.9(12) . . . . ?
Br07 B05P B05W B05L 113.1(15) . . . . ?
Br07 B05P B05W B062 -148.3(12) . . . . ?
Br07 B05P B060 B032 143.0(14) . . . . ?
Br07 B05P B060 B04O 108.0(16) . . . . ?
Br07 B05P B060 C05A -152.3(13) . . . . ?
Br07 B05P B060 B35 -114.0(16) . . . . ?
Br07 B05P B35 C05A 149.2(16) . . . . ?
Br07 B05P B35 B05H -148.1(15) . . . . ?
Br07 B05P B35 B05L -110.6(17) . . . . ?
Br07 B05P B35 B060 104.4(18) . . . . ?
Br08 B05L B05P Br07 -1(2) . . . . ?
Br08 B05L B05P B04O 143.5(13) . . . . ?
Br08 B05L B05P B05W 108.0(15) . . . . ?
Br08 B05L B05P B060 -146.9(14) . . . . ?
Br08 B05L B05P B35 -116.0(16) . . . . ?
Br08 B05L B05W Br03 4(2) . . . . ?
Br08 B05L B05W B04O -149.5(14) . . . . ?
Br08 B05L B05W B059 112.5(17) . . . . ?
Br08 B05L B05W B05P -114.0(17) . . . . ?
Br08 B05L B05W B062 147.7(14) . . . . ?
Br08 B05L B35 C05A -146.8(16) . . . . ?
Br08 B05L B35 B05H -110.1(19) . . . . ?
Br08 B05L B35 B05P 111.5(19) . . . . ?
Br08 B05L B35 B060 144.3(17) . . . . ?
O00H C01I C02B O00K -0.2(15) . . . . ?
O00H C01I C02B C02L -179.4(10) . . . . ?
O00H C01I C02D C01H 178.1(9) . . . . ?
O00H C02N C03G C04Q -6(2) . . . . ?
O00H C02N C03G C057 179.3(13) . . . . ?
O00H C02N C03P C04G -178.7(14) . . . . ?
O00H C02N C03P C05D -1(2) . . . . ?
N00I C015 C01P C021 169.8(10) . . . . ?
N00I C015 C01P C02O -5.8(18) . . . . ?
N00I C01B C01E C01N 177.8(11) . . . . ?
N00I C01B C01E C02R -2(2) . . . . ?
O00J C023 C03N C04V 5.9(19) . . . . ?
O00J C023 C03N C050 -175.3(11) . . . . ?
O00J C023 C03V C040 179.8(12) . . . . ?
O00J C023 C03V C05F -8(2) . . . . ?
O00K C02B C02L C01X -177.6(11) . . . . ?
O00K C02V C039 C03D -176.9(12) . . . . ?
O00K C02V C039 C03O -0.5(19) . . . . ?
N00L C013 C01X C01H -1.7(12) . . . . ?
N00L C013 C01X C02L -173.1(12) . . . . ?
N00M C015 C01P C021 -2.8(12) . . . . ?
N00M C015 C01P C02O -178.4(11) . . . . ?
N00M C01O C021 C01P -2.7(12) . . . . ?
N00M C01O C021 C02G 172.3(12) . . . . ?
N00N C01Q C024 C02K -0.6(14) . . . . ?
N00N C01Q C024 C03C -170.0(14) . . . . ?
N00N C026 C02K C024 -4.2(13) . . . . ?
N00N C026 C02K C02Z 173.1(13) . . . . ?
O00O C01L C028 O00T -1.4(16) . . . . ?
O00O C01L C028 C02G 178.7(12) . . . . ?
O00O C01L C02O C01P -177.5(11) . . . . ?
O00O C02J C043 C04D -175.6(12) . . . . ?
O00O C02J C043 C054 5.4(19) . . . . ?
O00O C02J C04E C03Z 176.2(11) . . . . ?
O00O C02J C04E C065 -0.1(19) . . . . ?
N00P C02C C02F C02Q -179.1(13) . . . . ?
N00P C02C C02F C037 -0.3(15) . . . . ?
N00P C02H C037 C02F 1.8(14) . . . . ?
N00P C02H C037 C02Y -174.7(13) . . . . ?
N00Q C013 C01X C01H -179.0(9) . . . . ?
N00Q C013 C01X C02L 9.7(19) . . . . ?
N00Q C01O C021 C01P -176.2(10) . . . . ?
N00Q C01O C021 C02G -1(2) . . . . ?
O00R C022 C025 C01C -179.3(10) . . . . ?
O00R C022 C029 O00J -1.5(17) . . . . ?
O00R C022 C029 C01V 179.6(11) . . . . ?
O00R C02E C02S C041 -178.0(10) . . . . ?
O00R C02E C02S C04J 4.0(17) . . . . ?
O00R C02E C046 C055 176.1(15) . . . . ?
O00R C02E C046 C06C -1(2) . . . . ?
O00T C028 C02G C021 -179.7(11) . . . . ?
O00T C034 C051 C05N -174.3(10) . . . . ?
O00T C034 C051 C06Q 1.2(16) . . . . ?
N00V C01Q C024 C02K 175.1(10) . . . . ?
N00V C01Q C024 C03C 6(2) . . . . ?
N00W C02C C02F C02Q -2(2) . . . . ?
N00W C02C C02F C037 177.1(11) . . . . ?
N00X C01J C02I Ru02 116.5(10) . . . . ?
N00X C01J C02I C01Y 172.1(11) . . . . ?
O00Y C02U C02Z C02K 175.8(13) . . . . ?
O00Y C02U C03W O016 3.3(19) . . . . ?
O00Y C02U C03W C03C -178.1(13) . . . . ?
O00Y C035 C044 C04Z 4(2) . . . . ?
O00Y C035 C044 C05T 175.2(14) . . . . ?
O00Y C035 C04F C06D -176.5(14) . . . . ?
O00Y C035 C04F C06M -2(3) . . . . ?
N00Z C01T C027 Ru02 -119.4(11) . . . . ?
N00Z C01T C027 C01Y -177.2(12) . . . . ?
N010 C01B C01E C01N -1.7(14) . . . . ?
N010 C01B C01E C02R 178.7(13) . . . . ?
N011 C01K C01Z Ru01 -120.0(12) . . . . ?
N011 C01K C01Z C020 -174.0(11) . . . . ?
N011 C026 C02K C024 175.4(11) . . . . ?
N011 C026 C02K C02Z -7(2) . . . . ?
C012 C01C C01M N00U -0.9(12) . . . . ?
C012 C01C C01M N00W 174.5(11) . . . . ?
C012 C01C C025 C022 3.1(17) . . . . ?
C012 C01V C029 O00J 178.4(11) . . . . ?
C012 C01V C029 C022 -2.7(18) . . . . ?
C013 N00L C01S N00X -179.2(11) . . . . ?
C013 N00L C01S C01H 1.0(11) . . . . ?
C013 N00Q C01O N00M 0.7(16) . . . . ?
C013 N00Q C01O C021 172.7(10) . . . . ?
C013 C01X C02L C02B 167.6(12) . . . . ?
N014 C020 C02M Ru01 -117.6(10) . . . . ?
N014 C020 C02M C01U -171.3(11) . . . . ?
N014 C02H C037 C02F -176.9(12) . . . . ?
N014 C02H C037 C02Y 7(2) . . . . ?
C015 N00I C01B N010 -23.5(18) . . . . ?
C015 N00I C01B C01E 157.0(10) . . . . ?
C015 N00M C01O N00Q 174.2(10) . . . . ?
C015 N00M C01O C021 1.0(11) . . . . ?
C015 C01P C021 C01O 3.3(12) . . . . ?
C015 C01P C021 C02G -172.4(11) . . . . ?
C015 C01P C02O C01L 173.1(11) . . . . ?
O016 C033 C03I C03H -177.2(11) . . . . ?
O016 C033 C03I C069 6.9(18) . . . . ?
O016 C033 C03U C038 174.8(11) . . . . ?
O016 C033 C03U C04T -3.5(19) . . . . ?
O018 C04I C04A C05B 177.0(9) . . . . ?
O018 C04I C04A C04Y -0.4(11) . . . . ?
O019 C03S C04S C05I -171.5(17) . . . . ?
O019 C03S C04S C067 1(3) . . . . ?
O01A C02X C030 O018 3(2) . . . . ?
O01A C02X C030 C02R 178.8(13) . . . . ?
O01A C03Y C04B C05S 179.7(10) . . . . ?
O01A C03Y C04B C06I -5.4(14) . . . . ?
C01B N00I C015 N00M 1.6(17) . . . . ?
C01B N00I C015 C01P -169.2(10) . . . . ?
C01B N010 C01W N00Z 176.9(13) . . . . ?
C01B N010 C01W C01N 0.1(13) . . . . ?
C01B C01E C01N C01W 1.7(13) . . . . ?
C01B C01E C01N C02A 174.5(12) . . . . ?
C01B C01E C02R C030 -177.7(13) . . . . ?
C01C C012 C01D N00U 0.4(12) . . . . ?
C01C C012 C01D N00V -169.4(11) . . . . ?
C01C C012 C01V C029 2.3(17) . . . . ?
C01D N00U C01M N00W -173.9(11) . . . . ?
C01D N00U C01M C01C 1.2(12) . . . . ?
C01D N00V C01Q N00N 26.6(17) . . . . ?
C01D N00V C01Q C024 -148.5(11) . . . . ?
C01D C012 C01C C01M 0.3(13) . . . . ?
C01D C012 C01C C025 174.3(10) . . . . ?
C01D C012 C01V C029 -174.0(11) . . . . ?
C01E C01N C01W N00Z -178.1(13) . . . . ?
C01E C01N C01W N010 -1.2(14) . . . . ?
C01E C01N C02A C02X 5(2) . . . . ?
C01E C02R C030 O018 177.2(12) . . . . ?
C01E C02R C030 C02X 1(2) . . . . ?
C01F C01J C02I Ru02 -53.3(9) . . . . ?
C01F C01J C02I C01Y 2.3(18) . . . . ?
C01F C01T C027 Ru02 52.3(11) . . . . ?
C01F C01T C027 C01Y -5.5(19) . . . . ?
C01G C01K C01Z Ru01 52.9(9) . . . . ?
C01G C01K C01Z C020 -1.1(17) . . . . ?
C01G C01U C02M Ru01 -56.0(12) . . . . ?
C01G C01U C02M C020 -2(2) . . . . ?
C01H C01X C02L C02B -2.7(16) . . . . ?
C01I O00H C02N C03G 99.6(13) . . . . ?
C01I O00H C02N C03P -80.0(16) . . . . ?
C01I C02B C02L C01X 1.4(17) . . . . ?
C01J N00X C01S N00L -7.9(19) . . . . ?
C01J N00X C01S C01H 172.0(10) . . . . ?
C01J C01F C01T Ru02 55.0(9) . . . . ?
C01J C01F C01T N00Z 175.5(11) . . . . ?
C01J C01F C01T C027 4.0(17) . . . . ?
C01K N011 C026 N00N -5.1(19) . . . . ?
C01K N011 C026 C02K 175.3(11) . . . . ?
C01K C01G C01U Ru01 -55.4(11) . . . . ?
C01K C01G C01U C02M 0(2) . . . . ?
C01K C01Z C020 Ru01 54.2(10) . . . . ?
C01K C01Z C020 N014 171.8(11) . . . . ?
C01K C01Z C020 C02M 0.0(18) . . . . ?
C01L O00O C02J C043 -88.3(14) . . . . ?
C01L O00O C02J C04E 97.2(13) . . . . ?
C01L C028 C02G C021 0(2) . . . . ?
C01M N00U C01D N00V 167.9(11) . . . . ?
C01M N00U C01D C012 -1.0(12) . . . . ?
C01M N00W C02C N00P -7.1(18) . . . . ?
C01M N00W C02C C02F 176.0(11) . . . . ?
C01M C01C C025 C022 175.6(11) . . . . ?
C01N C01E C02R C030 3(2) . . . . ?
C01N C02A C02X O01A 178.2(14) . . . . ?
C01N C02A C02X C030 -1(2) . . . . ?
C01O N00M C015 N00I -170.8(11) . . . . ?
C01O N00M C015 C01P 1.0(11) . . . . ?
C01O N00Q C013 N00L 20.2(16) . . . . ?
C01O N00Q C013 C01X -162.9(10) . . . . ?
C01O C021 C02G C028 -177.1(12) . . . . ?
C01P C021 C02G C028 -2.6(18) . . . . ?
C01Q N00N C026 N011 -175.9(12) . . . . ?
C01Q N00N C026 C02K 3.7(13) . . . . ?
C01Q N00V C01D N00U -2.4(16) . . . . ?
C01Q N00V C01D C012 164.7(10) . . . . ?
C01Q C024 C02K C026 2.9(13) . . . . ?
C01Q C024 C02K C02Z -174.8(11) . . . . ?
C01Q C024 C03C C03W 169.3(14) . . . . ?
O01R C03A C03E O019 -2(2) . . . . ?
O01R C03A C03E C02Y 179.1(13) . . . . ?
O01R C03Q C04K C05E 179.2(12) . . . . ?
O01R C03Q C04K C05J -1.7(14) . . . . ?
C01S N00L C013 N00Q 177.5(9) . . . . ?
C01S N00L C013 C01X 0.4(12) . . . . ?
C01S N00X C01J Ru02 -125.3(10) . . . . ?
C01S N00X C01J C01F -38.6(17) . . . . ?
C01S N00X C01J C02I 152.1(11) . . . . ?
C01S C01H C01X C013 2.1(11) . . . . ?
C01S C01H C01X C02L 175.0(10) . . . . ?
C01S C01H C02D C01I -171.0(10) . . . . ?
C01T N00Z C01W N010 3(2) . . . . ?
C01T N00Z C01W C01N 179.7(12) . . . . ?
C01T C01F C01J Ru02 -54.8(10) . . . . ?
C01T C01F C01J N00X -171.9(10) . . . . ?
C01T C01F C01J C02I -2.4(16) . . . . ?
C01U C01G C01K Ru01 54.6(11) . . . . ?
C01U C01G C01K N011 174.3(12) . . . . ?
C01U C01G C01K C01Z 1.0(18) . . . . ?
C01V C012 C01C C01M -176.6(11) . . . . ?
C01V C012 C01C C025 -2.7(18) . . . . ?
C01V C012 C01D N00U 177.1(11) . . . . ?
C01V C012 C01D N00V 7.3(19) . . . . ?
C01W N00Z C01T Ru02 129.7(11) . . . . ?
C01W N00Z C01T C01F 40.5(19) . . . . ?
C01W N00Z C01T C027 -147.8(13) . . . . ?
C01W N010 C01B N00I -178.6(12) . . . . ?
C01W N010 C01B C01E 0.9(13) . . . . ?
C01W C01N C02A C02X 175.4(14) . . . . ?
C01X C01H C01S N00L -2.0(11) . . . . ?
C01X C01H C01S N00X 178.1(10) . . . . ?
C01X C01H C02D C01I 1.3(16) . . . . ?
C01Z C020 C02M Ru01 55.0(10) . . . . ?
C01Z C020 C02M C01U 1.3(18) . . . . ?
C020 N014 C02H N00P 4.8(19) . . . . ?
C020 N014 C02H C037 -176.8(11) . . . . ?
C021 C01P C02O C01L -1.9(17) . . . . ?
C022 O00R C02E C02S -99.1(14) . . . . ?
C022 O00R C02E C046 84.0(16) . . . . ?
C023 O00J C029 C01V -4.3(18) . . . . ?
C023 O00J C029 C022 176.8(12) . . . . ?
C023 C03N C050 C048 -4(2) . . . . ?
C023 C03V C040 C048 -5(2) . . . . ?
C024 C02K C02Z C02U 4.4(19) . . . . ?
C024 C03C C03W O016 178.5(13) . . . . ?
C024 C03C C03W C02U 0(2) . . . . ?
C025 C01C C01M N00U -174.2(11) . . . . ?
C025 C01C C01M N00W 1.1(19) . . . . ?
C025 C022 C029 O00J -177.5(11) . . . . ?
C025 C022 C029 C01V 4(2) . . . . ?
C026 N00N C01Q N00V -177.3(11) . . . . ?
C026 N00N C01Q C024 -2.0(14) . . . . ?
C026 N011 C01K Ru01 -134.3(10) . . . . ?
C026 N011 C01K C01G 142.2(12) . . . . ?
C026 N011 C01K C01Z -45.0(17) . . . . ?
C026 C02K C02Z C02U -172.7(13) . . . . ?
C027 C01Y C02I Ru02 52.4(11) . . . . ?
C027 C01Y C02I C01J -3.7(19) . . . . ?
C028 O00T C034 C056 109.1(10) . . . . ?
C028 O00T C034 C051 -76.6(12) . . . . ?
C028 C01L C02O C01P -0.5(18) . . . . ?
C029 O00J C023 C03N -81.2(14) . . . . ?
C029 O00J C023 C03V 105.2(14) . . . . ?
C029 C022 C025 C01C -3.5(18) . . . . ?
C02A C01N C01W N00Z 10(2) . . . . ?
C02A C01N C01W N010 -173.1(13) . . . . ?
C02A C02X C030 O018 -178.4(13) . . . . ?
C02A C02X C030 C02R -2(2) . . . . ?
C02B O00K C02V C02P -110.2(13) . . . . ?
C02B O00K C02V C039 75.5(16) . . . . ?
C02B C01I C02D C01H -2.6(16) . . . . ?
C02C N00P C02H N014 176.6(12) . . . . ?
C02C N00P C02H C037 -1.9(13) . . . . ?
C02C N00W C01M N00U -5.6(18) . . . . ?
C02C N00W C01M C01C -179.9(10) . . . . ?
C02C C02F C02Q C03A -175.0(13) . . . . ?
C02C C02F C037 C02H -0.9(14) . . . . ?
C02C C02F C037 C02Y 175.9(12) . . . . ?
C02D C01H C01S N00L 171.3(10) . . . . ?
C02D C01H C01S N00X -8.6(17) . . . . ?
C02D C01H C01X C013 -171.5(10) . . . . ?
C02D C01H C01X C02L 1.4(16) . . . . ?
C02D C01I C02B O00K -179.6(10) . . . . ?
C02D C01I C02B C02L 1.3(18) . . . . ?
C02E O00R C022 C025 -6.8(18) . . . . ?
C02E O00R C022 C029 177.0(12) . . . . ?
C02E C02S C041 C04N 2.9(19) . . . . ?
C02E C046 C055 C04N 1(3) . . . . ?
C02F C02Q C03A O01R 178.8(13) . . . . ?
C02F C02Q C03A C03E -6(2) . . . . ?
C02H N00P C02C N00W -175.7(11) . . . . ?
C02H N00P C02C C02F 1.4(13) . . . . ?
C02H N014 C020 Ru01 125.7(10) . . . . ?
C02H N014 C020 C01Z 35.5(18) . . . . ?
C02H N014 C020 C02M -152.3(12) . . . . ?
C02I C01Y C027 Ru02 -53.1(11) . . . . ?
C02I C01Y C027 C01T 5.2(19) . . . . ?
C02J O00O C01L C028 162.7(12) . . . . ?
C02J O00O C01L C02O -20.2(19) . . . . ?
C02J C043 C04D C047 1(2) . . . . ?
C02K C024 C03C C03W 2(2) . . . . ?
C02N O00H C01I C02B 174.6(10) . . . . ?
C02N O00H C01I C02D -6.1(15) . . . . ?
C02N C03G C057 C053 3(3) . . . . ?
C02N C03P C04G C053 -4(3) . . . . ?
C02O C01L C028 O00T -178.6(11) . . . . ?
C02O C01L C028 C02G 1(2) . . . . ?
C02O C01P C021 C01O 179.3(10) . . . . ?
C02O C01P C021 C02G 3.6(18) . . . . ?
C02P C02V C039 C03D 9(2) . . . . ?
C02P C02V C039 C03O -174.6(13) . . . . ?
C02P C02W C03B C03D 4(2) . . . . ?
C02Q C02F C037 C02H 178.1(12) . . . . ?
C02Q C02F C037 C02Y -5(2) . . . . ?
C02Q C03A C03E O019 -178.2(14) . . . . ?
C02Q C03A C03E C02Y 3(3) . . . . ?
C02R C01E C01N C01W -178.7(12) . . . . ?
C02R C01E C01N C02A -6(2) . . . . ?
C02S C02E C046 C055 -1(2) . . . . ?
C02S C02E C046 C06C -177.3(15) . . . . ?
C02S C041 C04N C055 -3(3) . . . . ?
C02U O00Y C035 C044 93.5(15) . . . . ?
C02U O00Y C035 C04F -82.6(18) . . . . ?
C02V O00K C02B C01I -179.7(10) . . . . ?
C02V O00K C02B C02L -0.6(17) . . . . ?
C02V C02P C02W C03B -2(2) . . . . ?
C02V C039 C03D C03B -7(2) . . . . ?
C02W C02P C02V O00K -178.7(12) . . . . ?
C02W C02P C02V C039 -5(2) . . . . ?
C02W C03B C03D C039 0(2) . . . . ?
C02X O01A C03Y C04R -95.6(14) . . . . ?
C02X O01A C03Y C04B 84.7(14) . . . . ?
C02Z C02U C03W O016 -177.8(13) . . . . ?
C02Z C02U C03W C03C 1(2) . . . . ?
C030 O018 C04I C042 -94.7(11) . . . . ?
C030 O018 C04I C04A 88.3(11) . . . . ?
C031 C03S C04S C05I 10(3) . . . . ?
C031 C03S C04S C067 -177.8(18) . . . . ?
C031 C03T C04X C05I 6(4) . . . . ?
B032 B04O B05P Br07 -140.1(12) . . . . ?
B032 B04O B05P B05L 73.5(16) . . . . ?
B032 B04O B05P B05W 110.9(14) . . . . ?
B032 B04O B05P B060 -29.6(14) . . . . ?
B032 B04O B05P B35 6.8(19) . . . . ?
B032 B04O B05W Br03 150.6(12) . . . . ?
B032 B04O B05W B059 4.7(16) . . . . ?
B032 B04O B05W B05L -57.5(17) . . . . ?
B032 B04O B05W B05P -91.8(14) . . . . ?
B032 B04O B05W B062 39.2(12) . . . . ?
B032 B04O B060 C05A 48.2(13) . . . . ?
B032 B04O B060 B05P 144.2(17) . . . . ?
B032 B04O B060 B35 105.4(18) . . . . ?
B032 B04O B062 Br04 113.7(14) . . . . ?
B032 B04O B062 B052 -41.6(13) . . . . ?
B032 B04O B062 B059 -101.4(13) . . . . ?
B032 B04O B062 B05W -140.4(12) . . . . ?
B032 B052 B059 Br05 -146.9(12) . . . . ?
B032 B052 B059 B05H 99.5(17) . . . . ?
B032 B052 B059 B05L 61.7(16) . . . . ?
B032 B052 B059 B05W 1.2(17) . . . . ?
B032 B052 B059 B062 -37.0(13) . . . . ?
B032 B052 C05A B05H -149.1(15) . . . . ?
B032 B052 C05A B060 -40.4(15) . . . . ?
B032 B052 C05A B35 -109.6(18) . . . . ?
B032 B052 B05H B059 -109.9(14) . . . . ?
B032 B052 B05H C05A 27.6(13) . . . . ?
B032 B052 B05H B05L -67.9(18) . . . . ?
B032 B052 B05H B35 -3.2(18) . . . . ?
B032 B052 B062 Br04 -114.7(15) . . . . ?
B032 B052 B062 B04O 40.4(13) . . . . ?
B032 B052 B062 B059 143.0(14) . . . . ?
B032 B052 B062 B05W 101.2(13) . . . . ?
B032 C05A B05H B052 -35.5(17) . . . . ?
B032 C05A B05H B059 1(2) . . . . ?
B032 C05A B05H B05L 70(2) . . . . ?
B032 C05A B05H B35 106.6(19) . . . . ?
B032 C05A B060 B04O -49.1(13) . . . . ?
B032 C05A B060 B05P -110.7(14) . . . . ?
B032 C05A B060 B35 -152.8(16) . . . . ?
B032 C05A B35 B05H -117.7(17) . . . . ?
B032 C05A B35 B05L -80(2) . . . . ?
B032 C05A B35 B05P -17(2) . . . . ?
B032 C05A B35 B060 26.3(16) . . . . ?
B032 B060 B35 C05A -25.8(15) . . . . ?
B032 B060 B35 B05H 8(2) . . . . ?
B032 B060 B35 B05L 74(2) . . . . ?
B032 B060 B35 B05P 106.4(15) . . . . ?
C033 O016 C03W C02U 169.9(13) . . . . ?
C033 O016 C03W C03C -9(2) . . . . ?
C035 O00Y C02U C02Z 1(2) . . . . ?
C035 O00Y C02U C03W -179.7(14) . . . . ?
C035 C044 C05T C05M 3(3) . . . . ?
C035 C04F C06D C05M -1(3) . . . . ?
C036 C038 C03U C033 1(2) . . . . ?
C036 C038 C03U C04T 179.0(14) . . . . ?
C036 C03H C03I C033 3.4(19) . . . . ?
C036 C03H C03I C069 179.4(13) . . . . ?
C037 C02F C02Q C03A 6.4(19) . . . . ?
C037 C02Y C03E O019 -179.6(13) . . . . ?
C037 C02Y C03E C03A -1(2) . . . . ?
C038 C036 C03H C03I -1(2) . . . . ?
C03A O01R C03Q C063 -87.5(14) . . . . ?
C03A O01R C03Q C04K 93.3(13) . . . . ?
C03C C024 C02K C026 173.8(12) . . . . ?
C03C C024 C02K C02Z -4(2) . . . . ?
C03E O019 C03S C031 81.9(17) . . . . ?
C03E O019 C03S C04S -96.7(17) . . . . ?
C03E C02Y C037 C02F 2(2) . . . . ?
C03E C02Y C037 C02H 178.1(13) . . . . ?
C03G C02N C03P C04G 2(2) . . . . ?
C03G C02N C03P C05D 179.6(16) . . . . ?
C03H C036 C038 C03U -1(2) . . . . ?
C03I C033 C03U C038 1.6(19) . . . . ?
C03I C033 C03U C04T -176.7(13) . . . . ?
C03J C03M C04M Ru02 58.9(11) . . . . ?
C03J C03M C04M C03F -4(2) . . . . ?
C03J C03M C04M C04U 177.8(15) . . . . ?
C03K C03F C03L Ru02 -118.9(16) . . . . ?
C03K C03F C03L C03J -177.3(15) . . . . ?
C03K C03F C03L C05O 0(2) . . . . ?
C03K C03F C04M Ru02 117.6(17) . . . . ?
C03K C03F C04M C03M -178.9(16) . . . . ?
C03K C03F C04M C04U -1(3) . . . . ?
C03L C03F C04M Ru02 -62.0(9) . . . . ?
C03L C03F C04M C03M 1.5(18) . . . . ?
C03L C03F C04M C04U 179.3(14) . . . . ?
C03L C03J C03M Ru02 65.4(11) . . . . ?
C03L C03J C03M C04M 5.7(18) . . . . ?
C03L C03J C03M C05X -177.4(15) . . . . ?
C03M C03J C03L Ru02 -63.6(10) . . . . ?
C03M C03J C03L C03F -4.8(17) . . . . ?
C03M C03J C03L C05O 178.5(15) . . . . ?
C03N C023 C03V C040 7(2) . . . . ?
C03N C023 C03V C05F 179.3(15) . . . . ?
C03O C039 C03D C03B 176.9(14) . . . . ?
C03P C02N C03G C04Q 173.7(15) . . . . ?
C03P C02N C03G C057 -1(2) . . . . ?
C03P C04G C053 C057 6(4) . . . . ?
C03S O019 C03E C02Y -2(2) . . . . ?
C03S O019 C03E C03A 179.5(14) . . . . ?
C03S C031 C03T C04X -4(3) . . . . ?
C03S C04S C05I C04X -8(4) . . . . ?
C03T C031 C03S O019 177.2(14) . . . . ?
C03T C031 C03S C04S -4(2) . . . . ?
C03T C04X C05I C04S 1(4) . . . . ?
C03U C033 C03I C03H -3.7(19) . . . . ?
C03U C033 C03I C069 -179.5(13) . . . . ?
C03V C023 C03N C04V 178.7(15) . . . . ?
C03V C023 C03N C050 -2(2) . . . . ?
C03V C040 C048 C050 0(3) . . . . ?
C03W O016 C033 C03I -86.1(15) . . . . ?
C03W O016 C033 C03U 100.3(15) . . . . ?
C03W C02U C02Z C02K -3(2) . . . . ?
C03Z C047 C04D C043 -2(3) . . . . ?
C040 C048 C050 C03N 5(2) . . . . ?
C041 C04N C055 C046 1(3) . . . . ?
C043 C02J C04E C03Z 1.9(19) . . . . ?
C043 C02J C04E C065 -174.4(14) . . . . ?
C044 C035 C04F C06D 8(3) . . . . ?
C044 C035 C04F C06M -177(2) . . . . ?
C046 C02E C02S C041 -1.2(19) . . . . ?
C046 C02E C02S C04J -179.1(13) . . . . ?
C047 C03Z C04E C02J -2(2) . . . . ?
C047 C03Z C04E C065 174.2(16) . . . . ?
C049 C04W C03R Ru01 -62.2(3) . . . . ?
C049 C04W C03R C04H 0.0 . . . . ?
C049 C04W C03R C06Y 179.9 . . . . ?
C04W C049 C045 Ru01 61.2(3) . . . . ?
C04W C049 C045 C04H 0.0 . . . . ?
C04W C049 C045 C06N 180.0 . . . . ?
C04W C03R C04H Ru01 -62.5(3) . . . . ?
C04W C03R C04H C045 0.0 . . . . ?
C04W C03R C04H C06K 179.9 . . . . ?
C03R C04H C045 Ru01 -61.8(3) . . . . ?
C03R C04H C045 C049 0.0 . . . . ?
C03R C04H C045 C06N 180.0 . . . . ?
C045 C049 C04W Ru01 -61.4(3) . . . . ?
C045 C049 C04W C03R 0.0 . . . . ?
C045 C049 C04W C22 -180.0 . . . . ?
C12 C049 C04W Ru01 118.5(3) . . . . ?
C12 C049 C04W C03R 179.9 . . . . ?
C12 C049 C04W C22 -0.1 . . . . ?
C12 C049 C045 Ru01 -118.8(3) . . . . ?
C12 C049 C045 C04H -179.9 . . . . ?
C12 C049 C045 C06N 0.1 . . . . ?
C22 C04W C03R Ru01 117.8(3) . . . . ?
C22 C04W C03R C04H 180.0 . . . . ?
C22 C04W C03R C06Y 0.0 . . . . ?
C06Y C03R C04H Ru01 117.6(3) . . . . ?
C06Y C03R C04H C045 -180.0 . . . . ?
C06Y C03R C04H C06K 0.0 . . . . ?
C06K C04H C045 Ru01 118.2(3) . . . . ?
C06K C04H C045 C049 -179.9 . . . . ?
C06K C04H C045 C06N 0.0 . . . . ?
C04C C042 C04I O018 -0.7(11) . . . . ?
C04C C042 C04I C04A 176.3(10) . . . . ?
C04E C02J C043 C04D -1(2) . . . . ?
C04E C02J C043 C054 179.5(13) . . . . ?
C04E C03Z C047 C04D 2(3) . . . . ?
C04F C035 C044 C04Z -179.7(17) . . . . ?
C04F C035 C044 C05T -9(2) . . . . ?
C04G C053 C057 C03G -6(4) . . . . ?
C04J C02S C041 C04N -179.1(14) . . . . ?
C04M C03F C03L Ru02 60.7(10) . . . . ?
C04M C03F C03L C03J 2.3(17) . . . . ?
C04M C03F C03L C05O 179.1(15) . . . . ?
B04O B032 C05A B052 -91.7(13) . . . . ?
B04O B032 C05A B05H -59(2) . . . . ?
B04O B032 C05A B060 46.3(12) . . . . ?
B04O B032 C05A B35 20(2) . . . . ?
B04O B032 B060 C05A -125.3(14) . . . . ?
B04O B032 B060 B05P -33.5(15) . . . . ?
B04O B032 B060 B35 -101.6(16) . . . . ?
B04O B05P B05W Br03 112.9(16) . . . . ?
B04O B05P B05W B059 -101.3(13) . . . . ?
B04O B05P B05W B05L -141.1(14) . . . . ?
B04O B05P B05W B062 -42.5(12) . . . . ?
B04O B05P B060 B032 35.0(15) . . . . ?
B04O B05P B060 C05A 99.7(15) . . . . ?
B04O B05P B060 B35 137.9(16) . . . . ?
B04O B05P B35 C05A 5(2) . . . . ?
B04O B05P B35 B05H 68(2) . . . . ?
B04O B05P B35 B05L 105.3(16) . . . . ?
B04O B05P B35 B060 -39.7(15) . . . . ?
B04O B05W B062 Br04 112.1(14) . . . . ?
B04O B05W B062 B032 -35.6(11) . . . . ?
B04O B05W B062 B052 -102.0(14) . . . . ?
B04O B05W B062 B059 -139.5(13) . . . . ?
B04O B060 B35 C05A -94.4(16) . . . . ?
B04O B060 B35 B05H -61(2) . . . . ?
B04O B060 B35 B05L 5(2) . . . . ?
B04O B060 B35 B05P 37.9(14) . . . . ?
C04P C05K C042 C04C -176.0(11) . . . . ?
C04P C05K C042 C04I 0.0 . . . . ?
C05K C04P C05B C04A 0.0 . . . . ?
C05K C042 C04I O018 -177.0(9) . . . . ?
C05K C042 C04I C04A 0.0 . . . . ?
C042 C04I C04A C05B 0.0 . . . . ?
C042 C04I C04A C04Y -177.4(11) . . . . ?
C04I O018 C030 C02R 32.0(18) . . . . ?
C04I O018 C030 C02X -151.9(13) . . . . ?
C04I C04A C05B C04P 0.0 . . . . ?
C05B C04P C05K C042 0.0 . . . . ?
C04Q C03G C057 C053 -171(2) . . . . ?
C04R C03Y C04B C05S 0.0 . . . . ?
C04R C03Y C04B C06I 174.9(13) . . . . ?
C03Y O01A C02X C02A 5(2) . . . . ?
C03Y O01A C02X C030 -176.5(14) . . . . ?
C03Y C04R C05V C066 0.0 . . . . ?
C03Y C04B C05S C066 0.0 . . . . ?
C04B C05S C066 C05V 0.0 . . . . ?
C05S C066 C05V C04R 0.0 . . . . ?
C05V C04R C03Y O01A -179.7(10) . . . . ?
C05V C04R C03Y C04B 0.0 . . . . ?
C04V C03N C050 C048 175.4(15) . . . . ?
C04Y C04A C05B C04P 177.4(11) . . . . ?
C04Z C044 C05T C05M 172(2) . . . . ?
B052 B032 C05A B05H 33.2(16) . . . . ?
B052 B032 C05A B060 138.1(15) . . . . ?
B052 B032 C05A B35 111.7(19) . . . . ?
B052 B032 B060 B04O 93.1(12) . . . . ?
B052 B032 B060 C05A -32.2(11) . . . . ?
B052 B032 B060 B05P 59.6(18) . . . . ?
B052 B032 B060 B35 -8.5(17) . . . . ?
B052 B059 B05H C05A -37.3(14) . . . . ?
B052 B059 B05H B05L -136.3(16) . . . . ?
B052 B059 B05H B35 -94.4(18) . . . . ?
B052 B059 B05L Br08 149.7(13) . . . . ?
B052 B059 B05L B05H 38.2(14) . . . . ?
B052 B059 B05L B05P -59.0(16) . . . . ?
B052 B059 B05L B05W -98.8(14) . . . . ?
B052 B059 B05L B35 0.5(17) . . . . ?
B052 B059 B062 Br04 -113.3(14) . . . . ?
B052 B059 B062 B032 34.7(13) . . . . ?
B052 B059 B062 B04O 99.6(15) . . . . ?
B052 B059 B062 B05W 135.5(14) . . . . ?
B052 C05A B05H B059 37.0(14) . . . . ?
B052 C05A B05H B05L 105.1(14) . . . . ?
B052 C05A B05H B35 142.2(16) . . . . ?
B052 C05A B060 B032 44.4(16) . . . . ?
B052 C05A B060 B04O -5(2) . . . . ?
B052 C05A B060 B05P -66(2) . . . . ?
B052 C05A B060 B35 -108.4(19) . . . . ?
B052 C05A B35 B05H -37.8(16) . . . . ?
B052 C05A B35 B05L -1(2) . . . . ?
B052 C05A B35 B05P 63(2) . . . . ?
B052 C05A B35 B060 106.2(17) . . . . ?
B052 B05H B05L Br08 -147.5(15) . . . . ?
B052 B05H B05L B059 -39.0(14) . . . . ?
B052 B05H B05L B05P 60.5(19) . . . . ?
B052 B05H B05L B05W 0(2) . . . . ?
B052 B05H B05L B35 96.0(19) . . . . ?
B052 B05H B35 C05A 33.0(14) . . . . ?
B052 B05H B35 B05L -105.4(15) . . . . ?
B052 B05H B35 B05P -68.0(19) . . . . ?
B052 B05H B35 B060 -2(2) . . . . ?
C054 C043 C04D C047 -179.9(16) . . . . ?
C058 C056 C034 O00T 174.3(10) . . . . ?
C058 C056 C034 C051 0.0 . . . . ?
C056 C058 C04L C05N 0.0 . . . . ?
C056 C034 C051 C05N 0.0 . . . . ?
C056 C034 C051 C06Q 175.4(15) . . . . ?
C034 O00T C028 C01L 161.2(11) . . . . ?
C034 O00T C028 C02G -18.9(18) . . . . ?
C034 C051 C05N C04L 0.0 . . . . ?
C051 C05N C04L C058 0.0 . . . . ?
C04L C058 C056 C034 0.0 . . . . ?
C04L C058 C056 C05U 177.4(15) . . . . ?
B059 B052 C05A B032 110.5(14) . . . . ?
B059 B052 C05A B05H -38.6(14) . . . . ?
B059 B052 C05A B060 70.1(19) . . . . ?
B059 B052 C05A B35 1(2) . . . . ?
B059 B052 B05H C05A 137.5(16) . . . . ?
B059 B052 B05H B05L 42.0(15) . . . . ?
B059 B052 B05H B35 106.6(17) . . . . ?
B059 B052 B062 Br04 102.3(16) . . . . ?
B059 B052 B062 B032 -143.0(14) . . . . ?
B059 B052 B062 B04O -102.6(15) . . . . ?
B059 B052 B062 B05W -41.8(14) . . . . ?
B059 B05H B05L Br08 -108.5(17) . . . . ?
B059 B05H B05L B05P 99.5(14) . . . . ?
B059 B05H B05L B05W 39.2(14) . . . . ?
B059 B05H B05L B35 135.0(16) . . . . ?
B059 B05H B35 C05A 94.7(17) . . . . ?
B059 B05H B35 B05L -43.7(15) . . . . ?
B059 B05H B35 B05P -6(2) . . . . ?
B059 B05H B35 B060 59(2) . . . . ?
B059 B05L B05P Br07 -151.4(12) . . . . ?
B059 B05L B05P B04O -6.8(18) . . . . ?
B059 B05L B05P B05W -42.2(12) . . . . ?
B059 B05L B05P B060 62.9(17) . . . . ?
B059 B05L B05P B35 93.8(15) . . . . ?
B059 B05L B05W Br03 -108.8(14) . . . . ?
B059 B05L B05W B04O 98.0(14) . . . . ?
B059 B05L B05W B05P 133.5(15) . . . . ?
B059 B05L B05W B062 35.1(12) . . . . ?
B059 B05L B35 C05A 0(2) . . . . ?
B059 B05L B35 B05H 36.7(13) . . . . ?
B059 B05L B35 B05P -101.7(14) . . . . ?
B059 B05L B35 B060 -69(2) . . . . ?
B059 B05W B062 Br04 -108.4(14) . . . . ?
B059 B05W B062 B032 103.9(12) . . . . ?
B059 B05W B062 B04O 139.5(13) . . . . ?
B059 B05W B062 B052 37.5(12) . . . . ?
C05A B032 B060 B04O 125.3(14) . . . . ?
C05A B032 B060 B05P 91.7(19) . . . . ?
C05A B032 B060 B35 23.7(14) . . . . ?
C05A B052 B059 Br05 150.7(13) . . . . ?
C05A B052 B059 B05H 37.0(14) . . . . ?
C05A B052 B059 B05L -0.8(17) . . . . ?
C05A B052 B059 B05W -61.3(15) . . . . ?
C05A B052 B059 B062 -99.4(15) . . . . ?
C05A B052 B05H B059 -137.5(16) . . . . ?
C05A B052 B05H B05L -95.5(18) . . . . ?
C05A B052 B05H B35 -30.8(13) . . . . ?
C05A B052 B062 Br04 -155.7(13) . . . . ?
C05A B052 B062 B032 -41.0(13) . . . . ?
C05A B052 B062 B04O -0.6(19) . . . . ?
C05A B052 B062 B059 102.0(16) . . . . ?
C05A B052 B062 B05W 60.2(17) . . . . ?
C05A B05H B05L Br08 150.2(14) . . . . ?
C05A B05H B05L B059 -101.3(15) . . . . ?
C05A B05H B05L B05P -1.8(17) . . . . ?
C05A B05H B05L B05W -62.1(17) . . . . ?
C05A B05H B05L B35 33.7(13) . . . . ?
C05A B05H B35 B05L -138.4(15) . . . . ?
C05A B05H B35 B05P -101.0(18) . . . . ?
C05A B05H B35 B060 -35.4(15) . . . . ?
C05A B060 B35 B05H 33.4(15) . . . . ?
C05A B060 B35 B05L 99.7(18) . . . . ?
C05A B060 B35 B05P 132.2(15) . . . . ?
C05C C02P C02V O00K 3(2) . . . . ?
C05C C02P C02V C039 177.0(14) . . . . ?
C05C C02P C02W C03B 176.3(15) . . . . ?
C05D C03P C04G C053 178(2) . . . . ?
C05E C05Q C064 C063 0.0 . . . . ?
C05Q C05E C04K C03Q 0.0 . . . . ?
C05Q C05E C04K C05J -179.1(12) . . . . ?
C05Q C064 C063 C03Q 0.0 . . . . ?
C05Q C064 C063 C061 -175.8(14) . . . . ?
C064 C063 C03Q O01R -179.2(12) . . . . ?
C064 C063 C03Q C04K 0.0 . . . . ?
C063 C03Q C04K C05E 0.0 . . . . ?
C063 C03Q C04K C05J 179.1(13) . . . . ?
C03Q O01R C03A C02Q 22(2) . . . . ?
C03Q O01R C03A C03E -153.5(15) . . . . ?
C04K C05E C05Q C064 0.0 . . . . ?
C05F C03V C040 C048 -178.6(16) . . . . ?
C05G C031 C03S O019 -1(3) . . . . ?
C05G C031 C03S C04S 177.8(19) . . . . ?
C05G C031 C03T C04X 174(2) . . . . ?
B05H B052 B059 Br05 113.7(17) . . . . ?
B05H B052 B059 B05L -37.8(14) . . . . ?
B05H B052 B059 B05W -98.3(15) . . . . ?
B05H B052 B059 B062 -136.5(16) . . . . ?
B05H B052 C05A B032 149.1(15) . . . . ?
B05H B052 C05A B060 108.7(19) . . . . ?
B05H B052 C05A B35 39.5(18) . . . . ?
B05H B052 B062 Br04 142.8(15) . . . . ?
B05H B052 B062 B032 -102.5(16) . . . . ?
B05H B052 B062 B04O -62.1(19) . . . . ?
B05H B052 B062 B059 40.5(15) . . . . ?
B05H B052 B062 B05W -1(2) . . . . ?
B05H B059 B05L Br08 111.5(17) . . . . ?
B05H B059 B05L B05P -97.3(17) . . . . ?
B05H B059 B05L B05W -137.0(16) . . . . ?
B05H B059 B05L B35 -37.8(15) . . . . ?
B05H B059 B062 Br04 -151.8(13) . . . . ?
B05H B059 B062 B032 -3.8(18) . . . . ?
B05H B059 B062 B04O 61.1(18) . . . . ?
B05H B059 B062 B052 -38.5(14) . . . . ?
B05H B059 B062 B05W 97.0(15) . . . . ?
B05H C05A B060 B032 115.4(16) . . . . ?
B05H C05A B060 B04O 66.3(19) . . . . ?
B05H C05A B060 B05P 5(2) . . . . ?
B05H C05A B060 B35 -37.4(16) . . . . ?
B05H C05A B35 B05L 37.2(15) . . . . ?
B05H C05A B35 B05P 101.0(18) . . . . ?
B05H C05A B35 B060 144.0(15) . . . . ?
B05H B05L B05P Br07 150.4(12) . . . . ?
B05H B05L B05P B04O -65.0(17) . . . . ?
B05H B05L B05P B05W -100.4(14) . . . . ?
B05H B05L B05P B060 4.7(18) . . . . ?
B05H B05L B05P B35 35.6(13) . . . . ?
B05H B05L B05W Br03 -144.9(14) . . . . ?
B05H B05L B05W B04O 61.9(18) . . . . ?
B05H B05L B05W B059 -36.1(14) . . . . ?
B05H B05L B05W B05P 97.4(17) . . . . ?
B05H B05L B05W B062 -1.0(18) . . . . ?
B05H B05L B35 C05A -36.7(15) . . . . ?
B05H B05L B35 B05P -138.4(16) . . . . ?
B05H B05L B35 B060 -105.6(19) . . . . ?
B05L B059 B05H B052 136.3(16) . . . . ?
B05L B059 B05H C05A 99.1(18) . . . . ?
B05L B059 B05H B35 42.0(16) . . . . ?
B05L B059 B062 Br04 146.9(12) . . . . ?
B05L B059 B062 B032 -65.1(15) . . . . ?
B05L B059 B062 B04O -0.2(17) . . . . ?
B05L B059 B062 B052 -99.8(15) . . . . ?
B05L B059 B062 B05W 35.7(12) . . . . ?
B05L B05H B35 C05A 138.4(15) . . . . ?
B05L B05H B35 B05P 37.4(15) . . . . ?
B05L B05H B35 B060 103.1(18) . . . . ?
B05L B05P B05W Br03 -106.0(16) . . . . ?
B05L B05P B05W B04O 141.1(14) . . . . ?
B05L B05P B05W B059 39.8(13) . . . . ?
B05L B05P B05W B062 98.6(14) . . . . ?
B05L B05P B060 B032 -70(2) . . . . ?
B05L B05P B060 B04O -105.2(15) . . . . ?
B05L B05P B060 C05A -5.5(18) . . . . ?
B05L B05P B060 B35 32.7(15) . . . . ?
B05L B05P B35 C05A -100.2(19) . . . . ?
B05L B05P B35 B05H -37.5(15) . . . . ?
B05L B05P B35 B060 -145.0(16) . . . . ?
B05L B05W B062 Br04 -144.5(13) . . . . ?
B05L B05W B062 B032 67.8(15) . . . . ?
B05L B05W B062 B04O 103.4(14) . . . . ?
B05L B05W B062 B052 1.3(17) . . . . ?
B05L B05W B062 B059 -36.1(13) . . . . ?
B05P B04O B05W Br03 -117.6(15) . . . . ?
B05P B04O B05W B059 96.5(13) . . . . ?
B05P B04O B05W B05L 34.3(13) . . . . ?
B05P B04O B05W B062 131.0(13) . . . . ?
B05P B04O B060 B032 -144.2(17) . . . . ?
B05P B04O B060 C05A -96.1(18) . . . . ?
B05P B04O B060 B35 -38.9(16) . . . . ?
B05P B04O B062 Br04 -148.7(12) . . . . ?
B05P B04O B062 B032 97.6(13) . . . . ?
B05P B04O B062 B052 56.0(17) . . . . ?
B05P B04O B062 B059 -3.8(17) . . . . ?
B05P B04O B062 B05W -42.8(11) . . . . ?
B05P B05L B05W Br03 117.8(15) . . . . ?
B05P B05L B05W B04O -35.4(13) . . . . ?
B05P B05L B05W B059 -133.5(15) . . . . ?
B05P B05L B05W B062 -98.3(14) . . . . ?
B05P B05L B35 C05A 101.7(19) . . . . ?
B05P B05L B35 B05H 138.4(16) . . . . ?
B05P B05L B35 B060 32.8(16) . . . . ?
B05P B05W B062 Br04 155.1(13) . . . . ?
B05P B05W B062 B032 7.5(16) . . . . ?
B05P B05W B062 B04O 43.0(12) . . . . ?
B05P B05W B062 B052 -59.0(17) . . . . ?
B05P B05W B062 B059 -96.5(14) . . . . ?
B05P B060 B35 C05A -132.2(15) . . . . ?
B05P B060 B35 B05H -98.8(18) . . . . ?
B05P B060 B35 B05L -32.6(16) . . . . ?
C05T C05M C06D C04F -4(3) . . . . ?
C05U C056 C034 O00T -3.2(14) . . . . ?
C05U C056 C034 C051 -177.5(14) . . . . ?
B05W B04O B05P Br07 108.9(14) . . . . ?
B05W B04O B05P B05L -37.5(13) . . . . ?
B05W B04O B05P B060 -140.6(16) . . . . ?
B05W B04O B05P B35 -104.1(17) . . . . ?
B05W B04O B060 B032 -109.3(15) . . . . ?
B05W B04O B060 C05A -61.2(17) . . . . ?
B05W B04O B060 B05P 34.9(14) . . . . ?
B05W B04O B060 B35 -4(2) . . . . ?
B05W B04O B062 Br04 -105.9(14) . . . . ?
B05W B04O B062 B032 140.4(12) . . . . ?
B05W B04O B062 B052 98.8(14) . . . . ?
B05W B04O B062 B059 39.0(13) . . . . ?
B05W B059 B05H B052 99.6(15) . . . . ?
B05W B059 B05H C05A 62.3(18) . . . . ?
B05W B059 B05H B05L -36.8(14) . . . . ?
B05W B059 B05H B35 5(2) . . . . ?
B05W B059 B05L Br08 -111.5(15) . . . . ?
B05W B059 B05L B05H 137.0(16) . . . . ?
B05W B059 B05L B05P 39.7(12) . . . . ?
B05W B059 B05L B35 99.2(15) . . . . ?
B05W B059 B062 Br04 111.2(13) . . . . ?
B05W B059 B062 B032 -100.8(13) . . . . ?
B05W B059 B062 B04O -35.8(11) . . . . ?
B05W B059 B062 B052 -135.5(14) . . . . ?
B05W B05L B05P Br07 -109.2(14) . . . . ?
B05W B05L B05P B04O 35.4(13) . . . . ?
B05W B05L B05P B060 105.1(15) . . . . ?
B05W B05L B05P B35 136.0(15) . . . . ?
B05W B05L B35 C05A 65(2) . . . . ?
B05W B05L B35 B05H 101.2(15) . . . . ?
B05W B05L B35 B05P -37.2(13) . . . . ?
B05W B05L B35 B060 -4(2) . . . . ?
B05W B05P B060 B032 -1(2) . . . . ?
B05W B05P B060 B04O -35.9(14) . . . . ?
B05W B05P B060 C05A 63.8(19) . . . . ?
B05W B05P B060 B35 102.0(18) . . . . ?
B05W B05P B35 C05A -58(2) . . . . ?
B05W B05P B35 B05H 5(2) . . . . ?
B05W B05P B35 B05L 42.1(14) . . . . ?
B05W B05P B35 B060 -102.9(17) . . . . ?
C05X C03M C04M Ru02 -117.8(17) . . . . ?
C05X C03M C04M C03F 178.9(15) . . . . ?
C05X C03M C04M C04U 1(3) . . . . ?
C05Y C03J C03L Ru02 121.8(19) . . . . ?
C05Y C03J C03L C03F -179.5(17) . . . . ?
C05Y C03J C03L C05O 4(3) . . . . ?
C05Y C03J C03M Ru02 -119.2(16) . . . . ?
C05Y C03J C03M C04M -178.8(16) . . . . ?
C05Y C03J C03M C05X -2(2) . . . . ?
B060 B032 C05A B052 -138.1(15) . . . . ?
B060 B032 C05A B05H -105(2) . . . . ?
B060 B032 C05A B35 -26.4(16) . . . . ?
B060 B04O B05P Br07 -110.5(15) . . . . ?
B060 B04O B05P B05L 103.1(17) . . . . ?
B060 B04O B05P B05W 140.6(16) . . . . ?
B060 B04O B05P B35 36.5(15) . . . . ?
B060 B04O B05W Br03 -150.8(12) . . . . ?
B060 B04O B05W B059 63.4(15) . . . . ?
B060 B04O B05W B05L 1.1(17) . . . . ?
B060 B04O B05W B05P -33.1(13) . . . . ?
B060 B04O B05W B062 97.9(13) . . . . ?
B060 B04O B062 Br04 153.3(13) . . . . ?
B060 B04O B062 B032 39.6(12) . . . . ?
B060 B04O B062 B052 -2.0(18) . . . . ?
B060 B04O B062 B059 -61.8(16) . . . . ?
B060 B04O B062 B05W -100.8(14) . . . . ?
B060 C05A B05H B052 -106.9(16) . . . . ?
B060 C05A B05H B059 -70(2) . . . . ?
B060 C05A B05H B05L -2(2) . . . . ?
B060 C05A B05H B35 35.3(16) . . . . ?
B060 C05A B35 B05H -144.0(15) . . . . ?
B060 C05A B35 B05L -106.8(17) . . . . ?
B060 C05A B35 B05P -43.1(15) . . . . ?
B060 B05P B05W Br03 151.0(15) . . . . ?
B060 B05P B05W B04O 38.1(15) . . . . ?
B060 B05P B05W B059 -63.2(19) . . . . ?
B060 B05P B05W B05L -103.0(18) . . . . ?
B060 B05P B05W B062 -4(2) . . . . ?
B060 B05P B35 C05A 44.8(17) . . . . ?
B060 B05P B35 B05H 107.5(19) . . . . ?
B060 B05P B35 B05L 145.0(16) . . . . ?
C061 C063 C03Q O01R -3.5(15) . . . . ?
C061 C063 C03Q C04K 175.7(15) . . . . ?
B062 B032 C05A B052 -36.7(11) . . . . ?
B062 B032 C05A B05H -3.4(19) . . . . ?
B062 B032 C05A B060 101.4(12) . . . . ?
B062 B032 C05A B35 75.0(18) . . . . ?
B062 B032 B060 B04O 39.0(11) . . . . ?
B062 B032 B060 C05A -86.3(12) . . . . ?
B062 B032 B060 B05P 5(2) . . . . ?
B062 B032 B060 B35 -62.6(16) . . . . ?
B062 B04O B05P Br07 153.0(11) . . . . ?
B062 B04O B05P B05L 6.7(18) . . . . ?
B062 B04O B05P B05W 44.1(12) . . . . ?
B062 B04O B05P B060 -96.4(15) . . . . ?
B062 B04O B05P B35 -60.0(18) . . . . ?
B062 B04O B05W Br03 111.4(14) . . . . ?
B062 B04O B05W B059 -34.5(11) . . . . ?
B062 B04O B05W B05L -96.7(13) . . . . ?
B062 B04O B05W B05P -131.0(13) . . . . ?
B062 B04O B060 B032 -44.4(13) . . . . ?
B062 B04O B060 C05A 3.8(18) . . . . ?
B062 B04O B060 B05P 99.9(15) . . . . ?
B062 B04O B060 B35 61.0(19) . . . . ?
B062 B052 B059 Br05 -109.9(16) . . . . ?
B062 B052 B059 B05H 136.5(16) . . . . ?
B062 B052 B059 B05L 98.7(13) . . . . ?
B062 B052 B059 B05W 38.1(11) . . . . ?
B062 B052 C05A B032 43.9(13) . . . . ?
B062 B052 C05A B05H -105.2(16) . . . . ?
B062 B052 C05A B060 3(2) . . . . ?
B062 B052 C05A B35 -66(2) . . . . ?
B062 B052 B05H B059 -41.4(15) . . . . ?
B062 B052 B05H C05A 96.1(16) . . . . ?
B062 B052 B05H B05L 1(2) . . . . ?
B062 B052 B05H B35 65.3(19) . . . . ?
B062 B059 B05H B052 39.0(14) . . . . ?
B062 B059 B05H C05A 2(2) . . . . ?
B062 B059 B05H B05L -97.4(15) . . . . ?
B062 B059 B05H B35 -55(2) . . . . ?
B062 B059 B05L Br08 -147.2(12) . . . . ?
B062 B059 B05L B05H 101.3(16) . . . . ?
B062 B059 B05L B05P 4.1(17) . . . . ?
B062 B059 B05L B05W -35.7(12) . . . . ?
B062 B059 B05L B35 63.6(16) . . . . ?
C067 C04S C05I C04X 180(2) . . . . ?
C06A C04R C03Y O01A 6.1(16) . . . . ?
C06A C04R C03Y C04B -174.2(15) . . . . ?
C06A C04R C05V C066 174.4(15) . . . . ?
C06C C046 C055 C04N 177.5(19) . . . . ?
C06D C05M C05T C044 3(3) . . . . ?
C06I C04B C05S C066 -174.8(14) . . . . ?
C06M C04F C06D C05M -176(2) . . . . ?
C06Q C051 C05N C04L -175.2(16) . . . . ?
B35 C05A B05H B052 -142.2(16) . . . . ?
B35 C05A B05H B059 -105.2(18) . . . . ?
B35 C05A B05H B05L -37.1(14) . . . . ?
B35 C05A B060 B032 152.8(16) . . . . ?
B35 C05A B060 B04O 103.7(16) . . . . ?
B35 C05A B060 B05P 42.1(14) . . . . ?
B35 B05H B05L Br08 116.5(17) . . . . ?
B35 B05H B05L B059 -135.0(16) . . . . ?
B35 B05H B05L B05P -35.5(14) . . . . ?
B35 B05H B05L B05W -95.8(16) . . . . ?
B35 B05L B05P Br07 114.8(15) . . . . ?
B35 B05L B05P B04O -100.6(16) . . . . ?
B35 B05L B05P B05W -136.0(15) . . . . ?
B35 B05L B05P B060 -30.9(14) . . . . ?
B35 B05L B05W Br03 154.9(13) . . . . ?
B35 B05L B05W B04O 1.7(18) . . . . ?
B35 B05L B05W B059 -96.3(16) . . . . ?
B35 B05L B05W B05P 37.1(14) . . . . ?
B35 B05L B05W B062 -61.2(17) . . . . ?
B35 B05P B05W Br03 -147.2(15) . . . . ?
B35 B05P B05W B04O 99.9(16) . . . . ?
B35 B05P B05W B059 -1.4(19) . . . . ?
B35 B05P B05W B05L -41.2(15) . . . . ?
B35 B05P B05W B062 57.4(18) . . . . ?
B35 B05P B060 B032 -103.0(19) . . . . ?
B35 B05P B060 B04O -137.9(16) . . . . ?
B35 B05P B060 C05A -38.2(13) . . . . ?
C0 C2 C3 Ru01 -61.4(5) . . . . ?
C0 C2 C3 C1 0.0 . . . . ?
C0 C2 C3 C06Z -180.0 . . . . ?
C2 C0 C4 Ru01 61.9(5) . . . . ?
C2 C0 C4 C1 0.1 . . . . ?
C2 C0 C4 C06O 180.0 . . . . ?
C2 C3 C1 Ru01 -62.5(5) . . . . ?
C2 C3 C1 C4 0.0 . . . . ?
C2 C3 C1 C06L 180.0 . . . . ?
C3 C1 C4 Ru01 -62.8(5) . . . . ?
C3 C1 C4 C0 -0.1 . . . . ?
C3 C1 C4 C06O -180.0 . . . . ?
C4 C0 C2 Ru01 -61.0(5) . . . . ?
C4 C0 C2 C3 0.0 . . . . ?
C4 C0 C2 C22A 180.0 . . . . ?
C12A C0 C2 Ru01 119.0(5) . . . . ?
C12A C0 C2 C3 -180.0 . . . . ?
C12A C0 C2 C22A 0.0 . . . . ?
C12A C0 C4 Ru01 -118.2(5) . . . . ?
C12A C0 C4 C1 180.0 . . . . ?
C12A C0 C4 C06O -0.1 . . . . ?
C22A C2 C3 Ru01 118.6(5) . . . . ?
C22A C2 C3 C1 180.0 . . . . ?
C22A C2 C3 C06Z 0.0 . . . . ?
C06Z C3 C1 Ru01 117.5(5) . . . . ?
C06Z C3 C1 C4 -180.0 . . . . ?
C06Z C3 C1 C06L -0.1 . . . . ?
C06L C1 C4 Ru01 117.3(5) . . . . ?
C06L C1 C4 C0 -180.0 . . . . ?
C06L C1 C4 C06O 0.1 . . . . ?

loop_
_exptl_oxdiff_crystal_face_indexfrac_h
_exptl_oxdiff_crystal_face_indexfrac_k
_exptl_oxdiff_crystal_face_indexfrac_l
_exptl_oxdiff_crystal_face_x
_exptl_oxdiff_crystal_face_y
_exptl_oxdiff_crystal_face_z
-8.2639 0.8666 13.5099 -0.0915 -0.3691 0.9249
4.1949 -4.3012 19.0343 0.2105 0.8885 0.4078
9.2680 -2.2476 -6.5967 0.1568 0.6456 -0.7474
-4.0213 4.2798 -19.2967 -0.2085 -0.8801 -0.4265
-5.7842 1.5330 19.8191 -0.1008 0.0277 0.9945
-1.6065 -23.6692 -1.2562 0.9691 -0.2309 0.0872
1.0391 23.6674 3.1576 -0.9726 0.2321 0.0092

loop_
_smtbx_masks_void_nr
_smtbx_masks_void_average_x
_smtbx_masks_void_average_y
_smtbx_masks_void_average_z
_smtbx_masks_void_volume
_smtbx_masks_void_count_electrons
_smtbx_masks_void_content
1 -0.639 0.000 0.000 1387.5 491.6 ?
2 -0.162 0.107 0.303 184.7 0.0 ?
3 0.162 -0.107 0.697 184.7 0.0 ?
4 -0.082 0.110 0.813 12.2 0.0 ?
5 0.346 0.500 0.500 1387.5 491.6 ?
6 -0.208 0.330 0.863 176.8 0.0 ?
7 0.208 0.670 0.137 176.8 0.0 ?
8 0.082 0.890 0.187 12.2 0.0 ?
9 0.090 0.939 0.408 8.5 0.0 ?
10 0.133 0.603 0.919 13.3 0.0 ?
11 0.153 0.085 0.481 8.7 0.0 ?
12 0.292 0.170 0.363 176.8 0.0 ?
13 0.338 0.393 0.803 184.7 0.0 ?
14 0.367 0.103 0.581 13.3 0.0 ?
15 0.347 0.585 0.019 8.7 0.0 ?
16 0.418 0.390 0.313 12.2 0.0 ?
17 0.410 0.439 0.092 8.5 0.0 ?
18 0.662 0.607 0.197 184.7 0.0 ?
19 0.708 -0.170 0.637 176.8 0.0 ?
20 0.582 0.610 0.687 12.2 0.0 ?
21 0.590 0.561 0.908 8.5 0.0 ?
22 0.633 0.897 0.419 13.3 0.0 ?
23 0.653 0.415 0.981 8.7 0.0 ?
24 0.867 0.397 0.081 13.3 0.0 ?
25 0.847 0.915 0.519 8.7 0.0 ?
26 0.910 0.061 0.592 8.5 0.0 ?
